data_7135644
loop_
_publ_author_name
'Vashisth, Kanika'
'Martin, Caleb D.'

_publ_section_title
;
 1,4-Bromoboration of nitroalkenes.
;
_journal_issue 27
_journal_name_full 'Chemical communications (Cambridge, England)'
_journal_page_first 7189
_journal_page_last 7193
_journal_paper_doi 10.1039/d6cc01239f
_journal_volume 62
_journal_year 2026
_chemical_formula_moiety 'C15 H35 B21 Br N O3'
_chemical_formula_sum 'C15 H35 B21 Br N O3'
_chemical_formula_weight 584.36
_chemical_name_systematic 3
_space_group_crystal_system monoclinic
_space_group_IT_number 14
_space_group_name_Hall '-P 2ybc'
_space_group_name_H-M_alt 'P 1 21/c 1'
_atom_sites_solution_hydrogens geom
_atom_sites_solution_primary direct
_audit_creation_date 2026-01-07
_audit_creation_method
;
Olex2 1.5
(compiled 2025.07.13 svn.rb7424aed for OlexSys, GUI svn.r7308)
;
_audit_update_record
;
2026-01-16 deposited with the CCDC.	2026-03-17 downloaded from the CCDC.
;
_cell_angle_alpha 90
_cell_angle_beta 118.883(5)
_cell_angle_gamma 90
_cell_formula_units_Z 8
_cell_length_a 21.6873(8)
_cell_length_b 14.7154(3)
_cell_length_c 21.3677(7)
_cell_measurement_reflns_used 18874
_cell_measurement_temperature 150.00(10)
_cell_measurement_theta_max 77.1610
_cell_measurement_theta_min 3.7910
_cell_volume 5971.0(4)
_computing_cell_refinement 'CrysAlisPro 1.171.44.122a (Rigaku OD, 2025)'
_computing_data_collection 'CrysAlisPro 1.171.44.122a (Rigaku OD, 2025)'
_computing_data_reduction 'CrysAlisPro 1.171.44.122a (Rigaku OD, 2025)'
_computing_molecular_graphics 'Olex2 1.5 (Dolomanov et al., 2009)'
_computing_publication_material 'Olex2 1.5 (Dolomanov et al., 2009)'
_computing_structure_refinement 'SHELXL 2018/3 (Sheldrick, 2015)'
_computing_structure_solution 'SHELXT  (Sheldrick, 2015)'
_diffrn_ambient_environment N~2~
_diffrn_ambient_temperature 150.00(10)
_diffrn_detector 'Hybrid Pixel Array Detector'
_diffrn_detector_area_resol_mean 10.0000
_diffrn_detector_type 'HyPix-Arc 100'
_diffrn_measured_fraction_theta_full 0.982
_diffrn_measured_fraction_theta_max 0.938
_diffrn_measurement_details
;
List of Runs (angles in degrees, time in seconds):

  # Type    Start    End  Width  t~exp~   \w     \q     \k     \f   Frames
#--------------------------------------------------------------------------
  1  \w   -124.00 -69.00   0.50    4.15    --  -47.68-132.00  81.00  110
  2  \w   -163.00 -82.00   0.50    4.15    --  -85.36-109.00 -21.00  162
  3  \w     34.00 107.00   0.50    4.15    --  111.19-109.00 -21.00  146
  4  \w     42.00 174.00   0.50    4.15    --  111.19  17.00 -63.00  264
  5  \w     42.00 174.00   0.50    4.15    --  111.19  17.00 -63.00  264
  6  \w     38.00 116.00   0.50    4.15    --  111.19-132.00  81.00  156
  7  \w    -38.00  34.00   0.50    4.15    --  -47.68  38.00  90.00  144
  8  \w     -9.00  35.00   0.50    4.15    --  -47.68  19.00   0.00   88
  9  \w     -5.00  35.00   0.50    4.15    --  -47.68  17.00 -63.00   80
 10  \w    -48.00  -4.00   0.50    4.15    --  -85.36  45.00-180.00   88
 11  \w    -76.00  -8.00   0.50    4.15    --  -85.36  61.00 150.00  136
 12  \w    -86.00 -13.00   0.50    4.15    --  -85.36 125.00   0.00  146
 13  \w    -91.00 -17.00   0.50    4.15    --  -85.36 132.00 151.00  148
 14  \w     34.00  76.00   0.50    4.15    --  111.19 -61.00-150.00   84
 15  \w     34.00  76.00   0.50    4.15    --  111.19 -61.00  30.00   84
 16  \w     34.00 112.00   0.50    4.15    --  111.19-125.00 120.00  156
 17  \w     38.00 105.00   0.50    4.15    --  111.19 -95.00 120.00  134
 18  \w     38.00 105.00   0.50    4.15    --  111.19 -95.00  60.00  134
 19  \w     34.00  76.00   0.50    4.15    --  111.19 -61.00 120.00   84
 20  \w     15.00  85.00   0.50    4.15    --   46.55  77.00-180.00  140
 21  \w   -118.00 -16.00   0.50    4.15    --  -47.68 -77.00  30.00  204
;
_diffrn_measurement_device 'four-circle diffractometer'
_diffrn_measurement_device_type 'XtaLAB Synergy, Dualflex, HyPix-Arc 100'
_diffrn_measurement_method '\w scans'
_diffrn_orient_matrix_type 'CrysAlisPro convention (1999,Acta A55,543-557)'
_diffrn_orient_matrix_UB_11 -0.0148418000
_diffrn_orient_matrix_UB_12 0.0469524000
_diffrn_orient_matrix_UB_13 -0.0704040000
_diffrn_orient_matrix_UB_21 -0.0093734000
_diffrn_orient_matrix_UB_22 -0.0935055000
_diffrn_orient_matrix_UB_23 -0.0358795000
_diffrn_orient_matrix_UB_31 -0.0792520000
_diffrn_orient_matrix_UB_32 0.0021411000
_diffrn_orient_matrix_UB_33 -0.0233993000
_diffrn_radiation_monochromator mirror
_diffrn_radiation_probe x-ray
_diffrn_radiation_type 'Cu K\a'
_diffrn_radiation_wavelength 1.54184
_diffrn_reflns_av_R_equivalents 0.0515
_diffrn_reflns_av_unetI/netI 0.0412
_diffrn_reflns_Laue_measured_fraction_full 0.982
_diffrn_reflns_Laue_measured_fraction_max 0.938
_diffrn_reflns_limit_h_max 19
_diffrn_reflns_limit_h_min -26
_diffrn_reflns_limit_k_max 18
_diffrn_reflns_limit_k_min -18
_diffrn_reflns_limit_l_max 26
_diffrn_reflns_limit_l_min -27
_diffrn_reflns_number 55191
_diffrn_reflns_point_group_measured_fraction_full 0.982
_diffrn_reflns_point_group_measured_fraction_max 0.938
_diffrn_reflns_theta_full 67.684
_diffrn_reflns_theta_max 79.127
_diffrn_reflns_theta_min 3.800
_diffrn_source 'micro-focus sealed X-ray tube'
_diffrn_source_type 'PhotonJet (Cu) X-ray Source'
_exptl_absorpt_coefficient_mu 2.027
_exptl_absorpt_correction_T_max 1.00000
_exptl_absorpt_correction_T_min 0.86796
_exptl_absorpt_correction_type multi-scan
_exptl_absorpt_process_details
;
CrysAlisPro 1.171.44.122a (Rigaku Oxford Diffraction, 2025)
Empirical absorption correction using spherical harmonics,
implemented in SCALE3 ABSPACK scaling algorithm.
;
_exptl_crystal_colour 'clear light colourless'
_exptl_crystal_colour_lustre clear
_exptl_crystal_colour_modifier light
_exptl_crystal_colour_primary colourless
_exptl_crystal_density_diffrn 1.300
_exptl_crystal_description block
_exptl_crystal_F_000 2368
_exptl_crystal_preparation 'GROWN FROM DCM INTO TOLUENE'
_exptl_crystal_size_max 0.185
_exptl_crystal_size_mid 0.092
_exptl_crystal_size_min 0.088
_refine_diff_density_max 1.335
_refine_diff_density_min -0.660
_refine_diff_density_rms 0.109
_refine_ls_extinction_method none
_refine_ls_goodness_of_fit_ref 1.075
_refine_ls_hydrogen_treatment constr
_refine_ls_matrix_type full
_refine_ls_number_parameters 755
_refine_ls_number_reflns 12135
_refine_ls_number_restraints 16
_refine_ls_restrained_S_all 1.074
_refine_ls_R_factor_all 0.0890
_refine_ls_R_factor_gt 0.0781
_refine_ls_shift/su_max 0.000
_refine_ls_shift/su_mean 0.000
_refine_ls_structure_factor_coef Fsqd
_refine_ls_weighting_details 'w=1/[\s^2^(Fo^2^)+(0.0859P)^2^+30.5149P] where P=(Fo^2^+2Fc^2^)/3'
_refine_ls_weighting_scheme calc
_refine_ls_wR_factor_gt 0.2355
_refine_ls_wR_factor_ref 0.2420
_reflns_Friedel_coverage 0.000
_reflns_number_gt 10031
_reflns_number_total 12135
_reflns_threshold_expression 'I > 2\s(I)'
_cod_data_source_file d6cc01239f2.cif
_cod_data_source_block 3
_cod_depositor_comments
;
The following automatic conversions were performed:

data item '_atom_sites_solution_primary' value 'DIRECT METHOD' was
changed to 'direct'.

Automatic conversion script
Id: cif_fix_values 8170 2020-07-09 18:12:32Z antanas 

 Adding full bibliography for 7135643--7135645.cif.
;
_cod_database_code 7135644
_shelx_shelxl_version_number 2018/3
_shelx_space_group_comment
;
The symmetry employed for this shelxl refinement is uniquely defined
by the following loop, which should always be used as a source of
symmetry information in preference to the above space-group names.
They are only intended as comments.
;
_shelx_estimated_absorpt_t_max 0.842
_shelx_estimated_absorpt_t_min 0.706
_diffrn_oxdiff_measurement_exp_name CDM982R_KV_SR.par
_olex2_refinement_description
;
1. Uiso/Uaniso restraints and constraints
Br2 \\sim Br2A \\sim C17: within 2A with sigma of 0.04 and sigma for terminal
atoms of 0.08 within 2A
2. Rigid body (RIGU) restrains
 Br2, Br2A, C17
 with sigma for 1-2 distances of 0.004 and sigma for 1-3 distances of 0.004
3. Others
 Sof(Br2A)=Sof(H17A)=1-FVAR(1)
 Sof(Br2)=Sof(H17)=FVAR(1)
4.a Ternary CH refined with riding coordinates:
 C2(H2), C17(H17), C17(H17A)
4.b Aromatic/amide H refined with riding coordinates:
 C1(H1), C4(H4), C5(H5), C7(H7), C8(H8), C16(H16), C19(H19), C20(H20),
 C22(H22), C23(H23)
4.c Idealised Me refined as rotating group:
 C9(H9A,H9B,H9C), C12(H12A,H12B,H12C), C15(H15A,H15B,H15C), C24(H24A,H24B,
 H24C), C27(H27A,H27B,H27C), C30(H30A,H30B,H30C)
4.d Boron cage BH refined with riding coordinates:
 B2(H2A), B3(H3), B4(H4A), B5(H5A), B6(H6), B7(H7A), B8(H8A), B9(H9), B10(H10),
  B11(H11), B12(H12), B13(H13), B14(H14), B15(H15), B16(H16A), B17(H17B),
 B18(H18), B19(H19A), B20(H20A), B21(H21), B23(H23A), B24(H24), B25(H25),
 B26(H26), B27(H27), B28(H28), B29(H29), B30(H30), B31(H31), B32(H32), B33(H33),
  B34(H34), B35(H35), B36(H36), B37(H37), B38(H38), B39(H39), B40(H40),
 B41(H41), B42(H42)
;
_olex2_submission_special_instructions 'No special instructions were received'
_oxdiff_exptl_absorpt_empirical_details
;
Empirical correction (ABSPACK) includes:
- Absorption correction using spherical harmonics
- Frame scaling
;

loop_
_space_group_symop_operation_xyz
'x, y, z'
'-x, y+1/2, -z+1/2'
'-x, -y, -z'
'x, -y-1/2, z-1/2'

loop_
_atom_site_label
_atom_site_type_symbol
_atom_site_fract_x
_atom_site_fract_y
_atom_site_fract_z
_atom_site_U_iso_or_equiv
_atom_site_adp_type
_atom_site_occupancy
_atom_site_site_symmetry_order
_atom_site_calc_flag
_atom_site_refinement_flags_posn
_atom_site_refinement_flags_adp
_atom_site_refinement_flags_occupancy
_atom_site_disorder_assembly
_atom_site_disorder_group
Br1 Br 0.86615(4) 0.19876(4) 0.47672(3) 0.0506(2) Uani 1 1 d . . . . .
O1 O 0.97550(16) 0.1678(2) 0.72343(16) 0.0278(7) Uani 1 1 d . . . . .
O2 O 0.90263(16) 0.0848(2) 0.64058(16) 0.0271(6) Uani 1 1 d . . . . .
O3 O 0.6733(2) 0.5534(2) 0.4855(2) 0.0416(9) Uani 1 1 d . . . . .
N1 N 0.9217(2) 0.1722(3) 0.6562(2) 0.0273(8) Uani 1 1 d . . . . .
C1 C 0.8954(2) 0.2421(3) 0.6164(2) 0.0301(10) Uani 1 1 d . . . . .
H1 H 0.915782 0.300368 0.632578 0.036 Uiso 1 1 calc R U . . .
C2 C 0.8325(3) 0.2314(3) 0.5446(2) 0.0313(10) Uani 1 1 d . . . . .
H2 H 0.803665 0.179847 0.546844 0.038 Uiso 1 1 calc R U . . .
C3 C 0.7884(2) 0.3151(3) 0.5242(2) 0.0278(9) Uani 1 1 d . . . . .
C4 C 0.7249(3) 0.3127(3) 0.5236(3) 0.0323(10) Uani 1 1 d . . . . .
H4 H 0.708306 0.256880 0.532242 0.039 Uiso 1 1 calc R U . . .
C5 C 0.6840(3) 0.3919(3) 0.5104(3) 0.0346(11) Uani 1 1 d . . . . .
H5 H 0.640138 0.389915 0.510113 0.042 Uiso 1 1 calc R U . . .
C6 C 0.7088(3) 0.4725(3) 0.4977(2) 0.0307(10) Uani 1 1 d . . . . .
C7 C 0.7721(3) 0.4749(3) 0.4966(3) 0.0341(10) Uani 1 1 d . . . . .
H7 H 0.788105 0.530400 0.486794 0.041 Uiso 1 1 calc R U . . .
C8 C 0.8119(3) 0.3978(3) 0.5096(3) 0.0335(10) Uani 1 1 d . . . . .
H8 H 0.855327 0.400025 0.508856 0.040 Uiso 1 1 calc R U . . .
C9 C 0.6141(3) 0.5548(4) 0.4972(3) 0.0472(14) Uani 1 1 d . . . . .
H9A H 0.575917 0.518614 0.460250 0.071 Uiso 1 1 calc R U . . .
H9B H 0.598173 0.617605 0.495046 0.071 Uiso 1 1 calc R U . . .
H9C H 0.627371 0.529138 0.544347 0.071 Uiso 1 1 calc R U . . .
C10 C 1.0278(2) 0.0133(3) 0.7078(2) 0.0260(9) Uani 1 1 d . . . . .
C11 C 1.1101(2) 0.0561(3) 0.7528(3) 0.0294(10) Uani 1 1 d . . . . .
C12 C 1.1263(3) 0.1308(4) 0.8068(3) 0.0366(11) Uani 1 1 d . . . . .
H12A H 1.112702 0.189457 0.782185 0.055 Uiso 1 1 calc R U . . .
H12B H 1.176904 0.131016 0.840753 0.055 Uiso 1 1 calc R U . . .
H12C H 1.099944 0.120372 0.832649 0.055 Uiso 1 1 calc R U . . .
C13 C 0.9354(2) 0.0268(3) 0.7695(2) 0.0249(9) Uani 1 1 d . . . . .
C14 C 0.8632(2) -0.0396(3) 0.7368(2) 0.0267(9) Uani 1 1 d . . . . .
C15 C 0.8323(3) -0.0752(3) 0.6607(2) 0.0333(10) Uani 1 1 d . . . . .
H15A H 0.803289 -0.027754 0.627175 0.050 Uiso 1 1 calc R U . . .
H15B H 0.803088 -0.128633 0.655053 0.050 Uiso 1 1 calc R U . . .
H15C H 0.870519 -0.091962 0.650960 0.050 Uiso 1 1 calc R U . . .
B1 B 0.9647(3) 0.0625(3) 0.7161(3) 0.0253(10) Uani 1 1 d . . . . .
B2 B 1.0109(3) -0.0202(4) 0.6232(3) 0.0315(11) Uani 1 1 d . . . . .
H2A H 0.957461 -0.017410 0.574972 0.038 Uiso 1 1 calc R U . . .
B3 B 1.0598(3) 0.0800(4) 0.6625(3) 0.0311(11) Uani 1 1 d . . . . .
H3 H 1.038683 0.149044 0.640596 0.037 Uiso 1 1 calc R U . . .
B4 B 1.0314(3) -0.1010(4) 0.6916(3) 0.0310(11) Uani 1 1 d . . . . .
H4A H 0.991465 -0.151882 0.688192 0.037 Uiso 1 1 calc R U . . .
B5 B 1.0934(3) -0.0497(4) 0.7745(3) 0.0293(11) Uani 1 1 d . . . . .
H5A H 1.094413 -0.065784 0.826245 0.035 Uiso 1 1 calc R U . . .
B6 B 1.1510(3) 0.0533(4) 0.7014(3) 0.0358(12) Uani 1 1 d . . . . .
H6 H 1.190513 0.104982 0.705077 0.043 Uiso 1 1 calc R U . . .
B7 B 1.1716(3) -0.0269(4) 0.7700(3) 0.0350(12) Uani 1 1 d . . . . .
H7A H 1.224665 -0.028507 0.818884 0.042 Uiso 1 1 calc R U . . .
B8 B 1.1232(3) -0.1281(4) 0.7313(3) 0.0356(12) Uani 1 1 d . . . . .
H8A H 1.144082 -0.196856 0.754238 0.043 Uiso 1 1 calc R U . . .
B9 B 1.0718(3) -0.1088(4) 0.6369(3) 0.0356(12) Uani 1 1 d . . . . .
H9 H 1.058953 -0.165289 0.597452 0.043 Uiso 1 1 calc R U . . .
B10 B 1.0891(3) 0.0032(4) 0.6186(3) 0.0352(12) Uani 1 1 d . . . . .
H10 H 1.087695 0.021094 0.566938 0.042 Uiso 1 1 calc R U . . .
B11 B 1.1586(3) -0.0631(4) 0.6848(3) 0.0376(13) Uani 1 1 d . . . . .
H11 H 1.202829 -0.089095 0.676817 0.045 Uiso 1 1 calc R U . . .
B12 B 0.8541(3) 0.0746(4) 0.7498(3) 0.0271(10) Uani 1 1 d . . . . .
H12 H 0.825430 0.124971 0.705750 0.033 Uiso 1 1 calc R U . . .
B13 B 0.9316(3) 0.1036(4) 0.8292(3) 0.0286(11) Uani 1 1 d . . . . .
H13 H 0.954016 0.173948 0.837932 0.034 Uiso 1 1 calc R U . . .
B14 B 0.9862(3) 0.0066(4) 0.8593(3) 0.0286(11) Uani 1 1 d . . . . .
H14 H 1.044986 0.013271 0.888318 0.034 Uiso 1 1 calc R U . . .
B15 B 0.9433(3) -0.0836(4) 0.7988(3) 0.0263(10) Uani 1 1 d . . . . .
H15 H 0.972938 -0.136967 0.786713 0.032 Uiso 1 1 calc R U . . .
B16 B 0.8527(3) 0.0795(4) 0.8319(3) 0.0331(12) Uani 1 1 d . . . . .
H16A H 0.822800 0.133498 0.842956 0.040 Uiso 1 1 calc R U . . .
B17 B 0.9349(3) 0.0371(4) 0.9000(3) 0.0328(12) Uani 1 1 d . . . . .
H17B H 0.959253 0.063142 0.956194 0.039 Uiso 1 1 calc R U . . .
B18 B 0.9427(3) -0.0797(4) 0.8813(3) 0.0334(12) Uani 1 1 d . . . . .
H18 H 0.972135 -0.130671 0.924591 0.040 Uiso 1 1 calc R U . . .
B19 B 0.8642(3) -0.1082(4) 0.8013(3) 0.0324(11) Uani 1 1 d . . . . .
H19A H 0.841368 -0.178375 0.791317 0.039 Uiso 1 1 calc R U . . .
B20 B 0.8096(3) -0.0110(4) 0.7709(3) 0.0322(11) Uani 1 1 d . . . . .
H20A H 0.750843 -0.016984 0.740734 0.039 Uiso 1 1 calc R U . . .
B21 B 0.8592(3) -0.0340(4) 0.8641(3) 0.0353(12) Uani 1 1 d . . . . .
H21 H 0.833474 -0.054834 0.896478 0.042 Uiso 1 1 calc R U . . .
Br2 Br 0.6532(4) 1.0505(4) 0.5246(4) 0.044(2) Uani 0.36(4) 1 d . U P A 1
Br2A Br 0.6362(10) 1.0315(12) 0.5273(2) 0.085(3) Uani 0.64(4) 1 d . U P A 2
O4 O 0.59192(16) 1.1590(2) 0.36066(16) 0.0276(7) Uani 1 1 d . . . . .
O5 O 0.51536(16) 1.0764(2) 0.28070(16) 0.0273(7) Uani 1 1 d . . . . .
O6 O 0.83963(19) 0.7002(2) 0.5119(2) 0.0424(9) Uani 1 1 d . . . . .
N2 N 0.5729(2) 1.0715(2) 0.3458(2) 0.0282(8) Uani 1 1 d . . . . .
C16 C 0.6028(3) 1.0014(3) 0.3833(3) 0.0369(11) Uani 1 1 d . . . . .
H16 H 0.582630 0.942957 0.367469 0.044 Uiso 1 1 calc R U . . .
C17 C 0.6694(3) 1.0112(4) 0.4519(3) 0.0461(14) Uani 1 1 d . U . . .
H17 H 0.695633 1.061731 0.443929 0.055 Uiso 0.36(4) 1 calc R U P A 1
H17A H 0.695336 1.066209 0.449705 0.055 Uiso 0.64(4) 1 calc R U P A 2
C18 C 0.7155(3) 0.9297(3) 0.4686(2) 0.0345(11) Uani 1 1 d . . . . .
C19 C 0.7785(3) 0.9363(3) 0.4684(3) 0.0385(12) Uani 1 1 d . . . . .
H19 H 0.792634 0.993073 0.458314 0.046 Uiso 1 1 calc R U . . .
C20 C 0.8221(3) 0.8604(4) 0.4827(3) 0.0397(12) Uani 1 1 d . . . . .
H20 H 0.865808 0.865335 0.482870 0.048 Uiso 1 1 calc R U . . .
C21 C 0.8005(3) 0.7778(3) 0.4967(3) 0.0330(10) Uani 1 1 d . . . . .
C22 C 0.7371(3) 0.7706(3) 0.4971(3) 0.0340(10) Uani 1 1 d . . . . .
H22 H 0.722782 0.713635 0.506633 0.041 Uiso 1 1 calc R U . . .
C23 C 0.6945(3) 0.8456(3) 0.4836(3) 0.0365(11) Uani 1 1 d . . . . .
H23 H 0.651281 0.840578 0.484490 0.044 Uiso 1 1 calc R U . . .
C24 C 0.9043(3) 0.7051(4) 0.5109(4) 0.0517(15) Uani 1 1 d . . . . .
H24A H 0.896094 0.729911 0.464889 0.078 Uiso 1 1 calc R U . . .
H24B H 0.924658 0.644164 0.517333 0.078 Uiso 1 1 calc R U . . .
H24C H 0.936906 0.744765 0.549621 0.078 Uiso 1 1 calc R U . . .
C25 C 0.5548(2) 1.2130(3) 0.2296(2) 0.0266(9) Uani 1 1 d . . . . .
C26 C 0.6267(2) 1.2790(3) 0.2572(3) 0.0287(9) Uani 1 1 d . . . . .
C27 C 0.6604(3) 1.3186(3) 0.3322(3) 0.0355(11) Uani 1 1 d . . . . .
H27A H 0.623564 1.334978 0.344244 0.053 Uiso 1 1 calc R U . . .
H27B H 0.687416 1.372964 0.334257 0.053 Uiso 1 1 calc R U . . .
H27C H 0.691872 1.273450 0.366389 0.053 Uiso 1 1 calc R U . . .
C28 C 0.4679(2) 1.2349(3) 0.2973(2) 0.0249(9) Uani 1 1 d . . . . .
C29 C 0.3841(2) 1.1949(3) 0.2559(3) 0.0302(10) Uani 1 1 d . . . . .
C30 C 0.3642(3) 1.1177(3) 0.2029(3) 0.0377(11) Uani 1 1 d . . . . .
H30A H 0.386752 1.126662 0.173161 0.057 Uiso 1 1 calc R U . . .
H30B H 0.312957 1.116444 0.172461 0.057 Uiso 1 1 calc R U . . .
H30C H 0.380010 1.059999 0.228726 0.057 Uiso 1 1 calc R U . . .
B22 B 0.5283(3) 1.1813(3) 0.2863(3) 0.0251(10) Uani 1 1 d . . . . .
B23 B 0.5457(3) 1.3205(4) 0.1957(3) 0.0287(11) Uani 1 1 d . . . . .
H23A H 0.517203 1.376070 0.207078 0.034 Uiso 1 1 calc R U . . .
B24 B 0.6227(3) 1.3416(4) 0.1884(3) 0.0365(12) Uani 1 1 d . . . . .
H24 H 0.645131 1.411650 0.194583 0.044 Uiso 1 1 calc R U . . .
B25 B 0.6780(3) 1.2451(4) 0.2210(3) 0.0346(12) Uani 1 1 d . . . . .
H25 H 0.736792 1.251280 0.248665 0.042 Uiso 1 1 calc R U . . .
B26 B 0.6353(3) 1.1636(4) 0.2483(3) 0.0289(11) Uani 1 1 d . . . . .
H26 H 0.665257 1.115980 0.294000 0.035 Uiso 1 1 calc R U . . .
B27 B 0.5428(3) 1.3093(4) 0.1116(3) 0.0355(12) Uani 1 1 d . . . . .
H27 H 0.512035 1.357408 0.066501 0.043 Uiso 1 1 calc R U . . .
B28 B 0.6248(3) 1.2624(4) 0.1275(3) 0.0377(13) Uani 1 1 d . . . . .
H28 H 0.648206 1.279854 0.092384 0.045 Uiso 1 1 calc R U . . .
B29 B 0.6334(3) 1.1512(4) 0.1647(3) 0.0323(11) Uani 1 1 d . . . . .
H29 H 0.662453 1.095100 0.154674 0.039 Uiso 1 1 calc R U . . .
B30 B 0.5559(3) 1.1310(4) 0.1714(3) 0.0305(11) Uani 1 1 d . . . . .
H30 H 0.533403 1.061098 0.165985 0.037 Uiso 1 1 calc R U . . .
B31 B 0.5008(3) 1.2271(4) 0.1396(3) 0.0302(11) Uani 1 1 d . . . . .
H31 H 0.442076 1.220443 0.113284 0.036 Uiso 1 1 calc R U . . .
B32 B 0.5500(3) 1.1913(4) 0.0972(3) 0.0330(11) Uani 1 1 d . . . . .
H32 H 0.524133 1.161517 0.042107 0.040 Uiso 1 1 calc R U . . .
B33 B 0.4023(3) 1.2982(4) 0.2310(3) 0.0297(11) Uani 1 1 d . . . . .
H33 H 0.399252 1.311053 0.177935 0.036 Uiso 1 1 calc R U . . .
B34 B 0.4679(3) 1.3497(3) 0.3113(3) 0.0271(10) Uani 1 1 d . . . . .
H34 H 0.508084 1.397640 0.311442 0.033 Uiso 1 1 calc R U . . .
B35 B 0.4896(3) 1.2716(4) 0.3826(3) 0.0280(10) Uani 1 1 d . . . . .
H35 H 0.543860 1.267840 0.429536 0.034 Uiso 1 1 calc R U . . .
B36 B 0.4374(3) 1.1722(4) 0.3462(3) 0.0290(11) Uani 1 1 d . . . . .
H36 H 0.457200 1.102803 0.368308 0.035 Uiso 1 1 calc R U . . .
B37 B 0.4131(3) 1.2539(4) 0.3913(3) 0.0318(11) Uani 1 1 d . . . . .
H37 H 0.416746 1.238841 0.444406 0.038 Uiso 1 1 calc R U . . .
B38 B 0.4318(3) 1.3640(4) 0.3695(3) 0.0304(11) Uani 1 1 d . . . . .
H38 H 0.447728 1.421964 0.408215 0.036 Uiso 1 1 calc R U . . .
B39 B 0.3774(3) 1.3811(4) 0.2753(3) 0.0326(11) Uani 1 1 d . . . . .
H39 H 0.357619 1.449915 0.251717 0.039 Uiso 1 1 calc R U . . .
B40 B 0.3259(3) 1.2817(4) 0.2399(3) 0.0341(12) Uani 1 1 d . . . . .
H40 H 0.271864 1.284436 0.192466 0.041 Uiso 1 1 calc R U . . .
B41 B 0.3476(3) 1.2037(4) 0.3111(3) 0.0360(12) Uani 1 1 d . . . . .
H41 H 0.307892 1.154841 0.310844 0.043 Uiso 1 1 calc R U . . .
B42 B 0.3433(3) 1.3220(4) 0.3253(3) 0.0352(12) Uani 1 1 d . . . . .
H42 H 0.301016 1.351940 0.334775 0.042 Uiso 1 1 calc R U . . .

loop_
_atom_site_aniso_label
_atom_site_aniso_U_11
_atom_site_aniso_U_22
_atom_site_aniso_U_33
_atom_site_aniso_U_23
_atom_site_aniso_U_13
_atom_site_aniso_U_12
Br1 0.0769(5) 0.0449(3) 0.0372(3) 0.0042(2) 0.0333(3) 0.0247(3)
O1 0.0313(16) 0.0222(15) 0.0237(15) -0.0007(12) 0.0084(13) -0.0003(12)
O2 0.0307(16) 0.0219(15) 0.0262(15) 0.0010(12) 0.0118(13) 0.0000(12)
O3 0.047(2) 0.0331(18) 0.056(2) 0.0071(17) 0.0332(19) 0.0138(16)
N1 0.0306(19) 0.0238(18) 0.0281(19) -0.0008(15) 0.0146(16) -0.0001(15)
C1 0.035(2) 0.025(2) 0.033(2) 0.0016(18) 0.018(2) 0.0038(18)
C2 0.043(3) 0.027(2) 0.026(2) 0.0008(18) 0.019(2) 0.004(2)
C3 0.033(2) 0.026(2) 0.024(2) -0.0001(17) 0.0132(18) 0.0031(18)
C4 0.046(3) 0.024(2) 0.036(3) -0.0008(19) 0.027(2) -0.004(2)
C5 0.039(3) 0.031(2) 0.045(3) 0.003(2) 0.029(2) 0.000(2)
C6 0.035(2) 0.032(2) 0.027(2) 0.0003(18) 0.017(2) 0.0047(19)
C7 0.039(3) 0.027(2) 0.045(3) 0.000(2) 0.027(2) -0.002(2)
C8 0.028(2) 0.034(2) 0.040(3) 0.002(2) 0.018(2) 0.0010(19)
C9 0.044(3) 0.049(3) 0.061(4) 0.007(3) 0.036(3) 0.018(3)
C10 0.027(2) 0.025(2) 0.027(2) 0.0016(17) 0.0142(18) -0.0019(17)
C11 0.024(2) 0.031(2) 0.033(2) 0.0007(19) 0.0136(19) -0.0025(18)
C12 0.030(2) 0.036(3) 0.039(3) -0.003(2) 0.013(2) -0.005(2)
C13 0.023(2) 0.026(2) 0.022(2) 0.0014(16) 0.0082(17) 0.0028(16)
C14 0.024(2) 0.028(2) 0.027(2) -0.0026(17) 0.0110(18) -0.0017(17)
C15 0.035(2) 0.032(2) 0.027(2) -0.0055(19) 0.0096(19) -0.0051(19)
B1 0.024(2) 0.025(2) 0.025(2) 0.0023(19) 0.0097(19) -0.0002(18)
B2 0.036(3) 0.034(3) 0.029(3) -0.002(2) 0.020(2) -0.002(2)
B3 0.029(3) 0.037(3) 0.029(3) 0.005(2) 0.015(2) -0.004(2)
B4 0.037(3) 0.027(3) 0.038(3) -0.004(2) 0.026(2) -0.001(2)
B5 0.031(3) 0.027(2) 0.033(3) 0.005(2) 0.017(2) 0.005(2)
B6 0.029(3) 0.040(3) 0.047(3) -0.001(3) 0.025(3) -0.006(2)
B7 0.031(3) 0.035(3) 0.043(3) 0.000(2) 0.021(2) 0.001(2)
B8 0.040(3) 0.030(3) 0.047(3) 0.002(2) 0.029(3) 0.005(2)
B9 0.041(3) 0.036(3) 0.043(3) -0.002(2) 0.030(3) 0.000(2)
B10 0.034(3) 0.044(3) 0.035(3) 0.002(2) 0.022(2) -0.003(2)
B11 0.037(3) 0.039(3) 0.045(3) 0.000(3) 0.027(3) 0.001(2)
B12 0.025(2) 0.027(2) 0.027(2) 0.0007(19) 0.011(2) 0.0057(19)
B13 0.029(3) 0.031(3) 0.024(2) -0.005(2) 0.011(2) 0.003(2)
B14 0.027(3) 0.036(3) 0.021(2) 0.002(2) 0.011(2) 0.004(2)
B15 0.025(2) 0.030(3) 0.023(2) 0.0012(19) 0.0112(19) 0.001(2)
B16 0.032(3) 0.038(3) 0.031(3) -0.002(2) 0.017(2) 0.007(2)
B17 0.037(3) 0.038(3) 0.024(2) -0.002(2) 0.014(2) 0.003(2)
B18 0.037(3) 0.041(3) 0.027(3) 0.003(2) 0.018(2) 0.004(2)
B19 0.031(3) 0.037(3) 0.034(3) 0.003(2) 0.019(2) -0.001(2)
B20 0.026(3) 0.037(3) 0.037(3) 0.002(2) 0.018(2) 0.002(2)
B21 0.038(3) 0.039(3) 0.036(3) 0.004(2) 0.023(2) 0.005(2)
Br2 0.049(3) 0.039(3) 0.0333(13) -0.0043(9) 0.0125(12) 0.0171(18)
Br2A 0.105(4) 0.092(4) 0.0384(8) -0.0088(14) 0.0193(16) 0.058(4)
O4 0.0276(16) 0.0216(15) 0.0284(16) -0.0009(12) 0.0095(13) 0.0010(12)
O5 0.0281(16) 0.0225(15) 0.0255(15) 0.0015(12) 0.0083(13) 0.0019(12)
O6 0.039(2) 0.0318(18) 0.056(2) 0.0005(16) 0.0227(18) 0.0110(15)
N2 0.031(2) 0.0211(18) 0.0299(19) -0.0010(15) 0.0123(16) 0.0016(15)
C16 0.039(3) 0.025(2) 0.037(3) -0.002(2) 0.011(2) 0.003(2)
C17 0.054(3) 0.024(2) 0.037(3) -0.002(2) 0.003(2) 0.008(2)
C18 0.040(3) 0.024(2) 0.023(2) -0.0031(18) 0.0020(19) 0.0071(19)
C19 0.051(3) 0.028(2) 0.032(3) 0.001(2) 0.017(2) -0.003(2)
C20 0.042(3) 0.036(3) 0.043(3) 0.000(2) 0.023(2) -0.003(2)
C21 0.037(3) 0.029(2) 0.029(2) -0.0033(19) 0.013(2) 0.0045(19)
C22 0.038(3) 0.023(2) 0.042(3) 0.002(2) 0.020(2) 0.0004(19)
C23 0.031(2) 0.028(2) 0.044(3) -0.001(2) 0.012(2) 0.0039(19)
C24 0.045(3) 0.053(4) 0.056(4) -0.004(3) 0.023(3) 0.011(3)
C25 0.028(2) 0.024(2) 0.026(2) -0.0012(17) 0.0113(18) 0.0014(17)
C26 0.024(2) 0.027(2) 0.034(2) -0.0041(18) 0.0135(19) -0.0037(17)
C27 0.033(2) 0.035(3) 0.034(3) -0.009(2) 0.013(2) -0.007(2)
C28 0.025(2) 0.026(2) 0.024(2) 0.0016(17) 0.0123(17) -0.0006(17)
C29 0.024(2) 0.029(2) 0.034(2) -0.0001(19) 0.0112(19) 0.0002(18)
C30 0.030(2) 0.033(3) 0.043(3) -0.006(2) 0.012(2) -0.003(2)
B22 0.022(2) 0.023(2) 0.027(2) -0.0020(19) 0.0087(19) 0.0006(18)
B23 0.029(3) 0.028(3) 0.030(3) 0.002(2) 0.015(2) 0.001(2)
B24 0.044(3) 0.032(3) 0.041(3) 0.000(2) 0.027(3) -0.004(2)
B25 0.030(3) 0.037(3) 0.042(3) -0.001(2) 0.021(2) -0.002(2)
B26 0.025(2) 0.029(3) 0.032(3) 0.000(2) 0.013(2) 0.006(2)
B27 0.043(3) 0.036(3) 0.031(3) 0.000(2) 0.022(2) 0.002(2)
B28 0.045(3) 0.035(3) 0.043(3) -0.004(2) 0.030(3) -0.003(2)
B29 0.034(3) 0.031(3) 0.036(3) -0.001(2) 0.021(2) 0.004(2)
B30 0.033(3) 0.031(3) 0.028(3) -0.003(2) 0.015(2) 0.003(2)
B31 0.030(3) 0.035(3) 0.025(2) -0.002(2) 0.012(2) 0.003(2)
B32 0.037(3) 0.036(3) 0.031(3) -0.003(2) 0.021(2) 0.000(2)
B33 0.031(3) 0.026(2) 0.030(3) 0.005(2) 0.013(2) 0.005(2)
B34 0.030(3) 0.026(2) 0.028(2) 0.000(2) 0.016(2) 0.002(2)
B35 0.028(3) 0.032(3) 0.027(2) -0.001(2) 0.015(2) 0.001(2)
B36 0.025(2) 0.031(3) 0.031(3) 0.003(2) 0.014(2) -0.002(2)
B37 0.031(3) 0.034(3) 0.037(3) 0.002(2) 0.021(2) -0.002(2)
B38 0.031(3) 0.032(3) 0.032(3) -0.002(2) 0.018(2) 0.001(2)
B39 0.032(3) 0.030(3) 0.036(3) 0.002(2) 0.017(2) 0.008(2)
B40 0.024(3) 0.036(3) 0.040(3) 0.000(2) 0.014(2) 0.005(2)
B41 0.029(3) 0.038(3) 0.043(3) 0.000(2) 0.019(2) -0.004(2)
B42 0.034(3) 0.040(3) 0.036(3) 0.001(2) 0.021(2) 0.002(2)

loop_
_atom_type_symbol
_atom_type_description
_atom_type_scat_dispersion_real
_atom_type_scat_dispersion_imag
_atom_type_scat_source
C C 0.0181 0.0091 'International Tables Vol C Tables 4.2.6.8 and 6.1.1.4'
H H 0.0000 0.0000 'International Tables Vol C Tables 4.2.6.8 and 6.1.1.4'
B B 0.0090 0.0039 'International Tables Vol C Tables 4.2.6.8 and 6.1.1.4'
Br Br -0.6763 1.2805 'International Tables Vol C Tables 4.2.6.8 and 6.1.1.4'
N N 0.0311 0.0180 'International Tables Vol C Tables 4.2.6.8 and 6.1.1.4'
O O 0.0492 0.0322 'International Tables Vol C Tables 4.2.6.8 and 6.1.1.4'

loop_
_geom_angle_atom_site_label_1
_geom_angle_atom_site_label_2
_geom_angle_atom_site_label_3
_geom_angle
_geom_angle_site_symmetry_1
_geom_angle_site_symmetry_3
_geom_angle_publ_flag
N1 O1 B1 86.1(3) . . ?
N1 O2 B1 86.3(3) . . ?
C6 O3 C9 116.8(4) . . ?
O1 N1 B1 51.5(2) . . ?
O2 N1 O1 102.9(3) . . ?
O2 N1 B1 51.3(2) . . ?
C1 N1 O1 128.9(4) . . ?
C1 N1 O2 128.3(4) . . ?
C1 N1 B1 177.8(4) . . ?
N1 C1 H1 120.2 . . ?
N1 C1 C2 119.5(4) . . ?
C2 C1 H1 120.2 . . ?
Br1 C2 H2 108.2 . . ?
C1 C2 Br1 107.7(3) . . ?
C1 C2 H2 108.2 . . ?
C3 C2 Br1 113.6(3) . . ?
C3 C2 C1 110.7(4) . . ?
C3 C2 H2 108.2 . . ?
C4 C3 C2 118.8(4) . . ?
C4 C3 C8 119.2(4) . . ?
C8 C3 C2 121.9(4) . . ?
C3 C4 H4 119.6 . . ?
C3 C4 C5 120.8(4) . . ?
C5 C4 H4 119.6 . . ?
C4 C5 H5 120.5 . . ?
C6 C5 C4 118.9(4) . . ?
C6 C5 H5 120.5 . . ?
O3 C6 C5 123.1(4) . . ?
O3 C6 C7 116.4(4) . . ?
C5 C6 C7 120.4(4) . . ?
C6 C7 H7 119.7 . . ?
C8 C7 C6 120.6(5) . . ?
C8 C7 H7 119.7 . . ?
C3 C8 H8 120.0 . . ?
C7 C8 C3 120.0(4) . . ?
C7 C8 H8 120.0 . . ?
O3 C9 H9A 109.5 . . ?
O3 C9 H9B 109.5 . . ?
O3 C9 H9C 109.5 . . ?
H9A C9 H9B 109.5 . . ?
H9A C9 H9C 109.5 . . ?
H9B C9 H9C 109.5 . . ?
C11 C10 B2 109.5(3) . . ?
C11 C10 B3 60.7(3) . . ?
C11 C10 B4 109.9(4) . . ?
C11 C10 B5 60.3(3) . . ?
B1 C10 C11 118.9(4) . . ?
B1 C10 B2 118.3(4) . . ?
B1 C10 B3 113.0(4) . . ?
B1 C10 B4 125.2(4) . . ?
B1 C10 B5 123.4(4) . . ?
B2 C10 B3 61.4(3) . . ?
B4 C10 B2 61.4(3) . . ?
B4 C10 B3 111.7(4) . . ?
B5 C10 B2 112.6(4) . . ?
B5 C10 B3 111.9(4) . . ?
B5 C10 B4 62.7(3) . . ?
C10 C11 B3 61.1(3) . . ?
C10 C11 B5 60.8(3) . . ?
C10 C11 B6 111.0(4) . . ?
C10 C11 B7 110.9(4) . . ?
C12 C11 C10 120.0(4) . . ?
C12 C11 B3 119.5(4) . . ?
C12 C11 B5 117.2(4) . . ?
C12 C11 B6 120.4(4) . . ?
C12 C11 B7 119.1(4) . . ?
B5 C11 B3 112.6(4) . . ?
B5 C11 B6 113.2(4) . . ?
B6 C11 B3 62.2(3) . . ?
B7 C11 B3 113.0(4) . . ?
B7 C11 B5 62.5(3) . . ?
B7 C11 B6 62.0(3) . . ?
C11 C12 H12A 109.5 . . ?
C11 C12 H12B 109.5 . . ?
C11 C12 H12C 109.5 . . ?
H12A C12 H12B 109.5 . . ?
H12A C12 H12C 109.5 . . ?
H12B C12 H12C 109.5 . . ?
C14 C13 B12 60.4(3) . . ?
C14 C13 B13 108.5(3) . . ?
C14 C13 B14 109.2(3) . . ?
C14 C13 B15 60.8(3) . . ?
B1 C13 C14 119.5(3) . . ?
B1 C13 B12 112.8(3) . . ?
B1 C13 B13 118.4(4) . . ?
B1 C13 B14 125.4(4) . . ?
B1 C13 B15 123.5(4) . . ?
B13 C13 B12 61.0(3) . . ?
B14 C13 B12 111.6(3) . . ?
B14 C13 B13 61.6(3) . . ?
B14 C13 B15 62.1(3) . . ?
B15 C13 B12 112.3(3) . . ?
B15 C13 B13 112.4(3) . . ?
C13 C14 B12 61.7(3) . . ?
C13 C14 B15 60.6(3) . . ?
C13 C14 B19 111.3(3) . . ?
C13 C14 B20 111.7(4) . . ?
C15 C14 C13 118.9(4) . . ?
C15 C14 B12 118.6(4) . . ?
C15 C14 B15 116.9(4) . . ?
C15 C14 B19 119.3(4) . . ?
C15 C14 B20 120.3(4) . . ?
B15 C14 B12 113.2(3) . . ?
B19 C14 B12 113.9(4) . . ?
B19 C14 B15 62.7(3) . . ?
B20 C14 B12 62.3(3) . . ?
B20 C14 B15 114.2(4) . . ?
B20 C14 B19 62.8(3) . . ?
C14 C15 H15A 109.5 . . ?
C14 C15 H15B 109.5 . . ?
C14 C15 H15C 109.5 . . ?
H15A C15 H15B 109.5 . . ?
H15A C15 H15C 109.5 . . ?
H15B C15 H15C 109.5 . . ?
O1 B1 N1 42.40(19) . . ?
O1 B1 C10 111.0(4) . . ?
O1 B1 C13 109.8(4) . . ?
O2 B1 O1 84.7(3) . . ?
O2 B1 N1 42.34(19) . . ?
O2 B1 C10 109.3(4) . . ?
O2 B1 C13 111.0(3) . . ?
C10 B1 N1 116.6(3) . . ?
C10 B1 C13 124.1(4) . . ?
C13 B1 N1 119.3(3) . . ?
C10 B2 H2A 123.6 . . ?
C10 B2 B3 59.5(3) . . ?
C10 B2 B4 59.1(3) . . ?
C10 B2 B9 105.7(4) . . ?
C10 B2 B10 106.0(4) . . ?
B3 B2 H2A 121.4 . . ?
B3 B2 B9 107.8(4) . . ?
B3 B2 B10 59.9(3) . . ?
B4 B2 H2A 121.4 . . ?
B4 B2 B3 108.3(4) . . ?
B4 B2 B9 60.0(3) . . ?
B4 B2 B10 108.1(4) . . ?
B9 B2 H2A 122.3 . . ?
B9 B2 B10 59.9(3) . . ?
B10 B2 H2A 122.1 . . ?
C10 B3 B2 59.1(3) . . ?
C10 B3 H3 123.6 . . ?
C10 B3 B6 105.5(4) . . ?
C10 B3 B10 106.1(4) . . ?
C11 B3 C10 58.1(3) . . ?
C11 B3 B2 105.6(4) . . ?
C11 B3 H3 124.1 . . ?
C11 B3 B6 58.4(3) . . ?
C11 B3 B10 105.4(4) . . ?
B2 B3 H3 121.8 . . ?
B2 B3 B6 108.2(4) . . ?
B2 B3 B10 60.3(3) . . ?
B6 B3 H3 122.1 . . ?
B10 B3 H3 122.4 . . ?
B10 B3 B6 60.3(3) . . ?
C10 B4 B2 59.5(3) . . ?
C10 B4 H4A 123.8 . . ?
C10 B4 B5 58.5(3) . . ?
C10 B4 B8 105.6(4) . . ?
C10 B4 B9 106.2(4) . . ?
B2 B4 H4A 121.2 . . ?
B2 B4 B5 107.6(4) . . ?
B2 B4 B8 108.6(4) . . ?
B2 B4 B9 60.3(3) . . ?
B5 B4 H4A 122.2 . . ?
B8 B4 H4A 121.9 . . ?
B8 B4 B5 59.6(3) . . ?
B9 B4 H4A 121.8 . . ?
B9 B4 B5 107.7(4) . . ?
B9 B4 B8 60.4(3) . . ?
C10 B5 B4 58.8(3) . . ?
C10 B5 H5A 123.0 . . ?
C10 B5 B7 106.4(4) . . ?
C10 B5 B8 106.3(4) . . ?
C11 B5 C10 58.9(3) . . ?
C11 B5 B4 105.7(4) . . ?
C11 B5 H5A 123.6 . . ?
C11 B5 B7 58.7(3) . . ?
C11 B5 B8 105.7(4) . . ?
B4 B5 H5A 122.2 . . ?
B7 B5 B4 107.9(4) . . ?
B7 B5 H5A 122.0 . . ?
B7 B5 B8 60.0(3) . . ?
B8 B5 B4 60.1(3) . . ?
B8 B5 H5A 122.4 . . ?
C11 B6 B3 59.4(3) . . ?
C11 B6 H6 123.7 . . ?
C11 B6 B7 58.9(3) . . ?
C11 B6 B10 105.8(4) . . ?
C11 B6 B11 106.1(4) . . ?
B3 B6 H6 121.6 . . ?
B3 B6 B10 59.6(3) . . ?
B7 B6 B3 108.3(4) . . ?
B7 B6 H6 121.2 . . ?
B7 B6 B10 108.4(4) . . ?
B7 B6 B11 60.6(3) . . ?
B10 B6 H6 122.2 . . ?
B11 B6 B3 108.0(4) . . ?
B11 B6 H6 121.9 . . ?
B11 B6 B10 60.0(4) . . ?
C11 B7 B5 58.8(3) . . ?
C11 B7 B6 59.1(3) . . ?
C11 B7 H7A 124.0 . . ?
C11 B7 B8 105.9(4) . . ?
C11 B7 B11 105.7(4) . . ?
B5 B7 H7A 121.6 . . ?
B5 B7 B8 60.2(3) . . ?
B5 B7 B11 108.3(4) . . ?
B6 B7 B5 107.9(4) . . ?
B6 B7 H7A 121.5 . . ?
B6 B7 B8 108.5(4) . . ?
B6 B7 B11 60.0(3) . . ?
B8 B7 H7A 121.7 . . ?
B8 B7 B11 60.5(3) . . ?
B11 B7 H7A 121.9 . . ?
B4 B8 H8A 122.1 . . ?
B4 B8 B9 59.2(3) . . ?
B4 B8 B11 107.1(4) . . ?
B5 B8 B4 60.2(3) . . ?
B5 B8 H8A 121.9 . . ?
B5 B8 B9 107.2(4) . . ?
B5 B8 B11 107.5(4) . . ?
B7 B8 B4 107.7(4) . . ?
B7 B8 B5 59.8(3) . . ?
B7 B8 H8A 121.9 . . ?
B7 B8 B9 107.3(4) . . ?
B7 B8 B11 59.9(3) . . ?
B9 B8 H8A 122.4 . . ?
B9 B8 B11 59.6(3) . . ?
B11 B8 H8A 122.2 . . ?
B2 B9 B8 108.1(4) . . ?
B2 B9 H9 121.8 . . ?
B2 B9 B11 108.2(4) . . ?
B4 B9 B2 59.7(3) . . ?
B4 B9 B8 60.4(3) . . ?
B4 B9 H9 121.5 . . ?
B4 B9 B10 108.1(4) . . ?
B4 B9 B11 108.6(4) . . ?
B8 B9 H9 121.5 . . ?
B10 B9 B2 60.2(3) . . ?
B10 B9 B8 108.2(4) . . ?
B10 B9 H9 121.7 . . ?
B10 B9 B11 60.0(3) . . ?
B11 B9 B8 60.3(3) . . ?
B11 B9 H9 121.4 . . ?
B2 B10 B6 107.7(4) . . ?
B2 B10 H10 121.8 . . ?
B3 B10 B2 59.8(3) . . ?
B3 B10 B6 60.1(3) . . ?
B3 B10 B9 107.8(4) . . ?
B3 B10 H10 121.7 . . ?
B3 B10 B11 108.1(4) . . ?
B6 B10 H10 122.0 . . ?
B9 B10 B2 59.9(3) . . ?
B9 B10 B6 107.6(4) . . ?
B9 B10 H10 121.9 . . ?
B9 B10 B11 60.2(3) . . ?
B11 B10 B2 108.2(4) . . ?
B11 B10 B6 59.7(3) . . ?
B11 B10 H10 121.5 . . ?
B6 B11 B7 59.4(3) . . ?
B6 B11 B8 107.4(4) . . ?
B6 B11 B9 107.7(4) . . ?
B6 B11 B10 60.3(3) . . ?
B6 B11 H11 122.0 . . ?
B7 B11 B8 59.6(3) . . ?
B7 B11 H11 122.2 . . ?
B8 B11 H11 121.9 . . ?
B9 B11 B7 107.5(4) . . ?
B9 B11 B8 60.1(3) . . ?
B9 B11 H11 121.9 . . ?
B10 B11 B7 107.7(4) . . ?
B10 B11 B8 107.9(4) . . ?
B10 B11 B9 59.8(3) . . ?
B10 B11 H11 121.6 . . ?
C13 B12 H12 123.6 . . ?
C13 B12 B13 59.1(3) . . ?
C13 B12 B16 105.9(3) . . ?
C13 B12 B20 105.2(4) . . ?
C14 B12 C13 57.9(3) . . ?
C14 B12 H12 124.6 . . ?
C14 B12 B13 105.0(3) . . ?
C14 B12 B16 104.8(4) . . ?
C14 B12 B20 57.9(3) . . ?
B13 B12 H12 122.0 . . ?
B13 B12 B16 60.2(3) . . ?
B13 B12 B20 107.9(4) . . ?
B16 B12 H12 122.5 . . ?
B16 B12 B20 60.3(3) . . ?
B20 B12 H12 122.3 . . ?
C13 B13 B12 59.9(3) . . ?
C13 B13 H13 123.6 . . ?
C13 B13 B14 58.6(3) . . ?
C13 B13 B16 106.5(4) . . ?
C13 B13 B17 105.7(4) . . ?
B12 B13 H13 121.2 . . ?
B12 B13 B16 60.0(3) . . ?
B12 B13 B17 108.3(4) . . ?
B14 B13 B12 108.3(4) . . ?
B14 B13 H13 121.7 . . ?
B14 B13 B16 108.3(4) . . ?
B14 B13 B17 60.0(3) . . ?
B16 B13 H13 121.8 . . ?
B17 B13 H13 122.2 . . ?
B17 B13 B16 60.3(3) . . ?
C13 B14 B13 59.8(3) . . ?
C13 B14 H14 123.2 . . ?
C13 B14 B15 59.1(3) . . ?
C13 B14 B17 106.8(4) . . ?
C13 B14 B18 106.5(4) . . ?
B13 B14 H14 121.0 . . ?
B13 B14 B15 108.4(4) . . ?
B13 B14 B17 60.2(3) . . ?
B13 B14 B18 109.0(4) . . ?
B15 B14 H14 121.7 . . ?
B15 B14 B18 59.9(3) . . ?
B17 B14 H14 121.6 . . ?
B17 B14 B15 108.4(4) . . ?
B17 B14 B18 60.7(3) . . ?
B18 B14 H14 121.6 . . ?
C13 B15 C14 58.6(3) . . ?
C13 B15 B14 58.8(3) . . ?
C13 B15 H15 123.1 . . ?
C13 B15 B18 106.5(4) . . ?
C13 B15 B19 105.9(4) . . ?
C14 B15 B14 104.9(4) . . ?
C14 B15 H15 124.3 . . ?
C14 B15 B18 105.2(4) . . ?
C14 B15 B19 58.0(3) . . ?
B14 B15 H15 122.4 . . ?
B14 B15 B19 107.7(4) . . ?
B18 B15 B14 60.2(3) . . ?
B18 B15 H15 122.2 . . ?
B18 B15 B19 60.3(3) . . ?
B19 B15 H15 122.2 . . ?
B12 B16 B13 59.9(3) . . ?
B12 B16 H16A 121.7 . . ?
B12 B16 B17 107.8(4) . . ?
B12 B16 B20 59.9(3) . . ?
B12 B16 B21 107.9(4) . . ?
B13 B16 H16A 122.0 . . ?
B13 B16 B17 59.9(3) . . ?
B13 B16 B20 107.4(4) . . ?
B13 B16 B21 107.6(4) . . ?
B17 B16 H16A 122.0 . . ?
B17 B16 B21 59.8(3) . . ?
B20 B16 H16A 122.1 . . ?
B20 B16 B17 107.4(4) . . ?
B20 B16 B21 59.9(3) . . ?
B21 B16 H16A 121.8 . . ?
B13 B17 B16 59.9(3) . . ?
B13 B17 H17B 121.9 . . ?
B13 B17 B18 108.0(4) . . ?
B13 B17 B21 108.0(4) . . ?
B14 B17 B13 59.8(3) . . ?
B14 B17 B16 107.8(4) . . ?
B14 B17 H17B 122.0 . . ?
B14 B17 B18 59.8(3) . . ?
B14 B17 B21 108.0(4) . . ?
B16 B17 H17B 121.5 . . ?
B16 B17 B18 108.6(4) . . ?
B18 B17 H17B 121.4 . . ?
B21 B17 B16 60.2(3) . . ?
B21 B17 H17B 121.5 . . ?
B21 B17 B18 60.4(3) . . ?
B14 B18 B17 59.5(3) . . ?
B14 B18 H18 122.2 . . ?
B14 B18 B19 107.3(4) . . ?
B14 B18 B21 106.9(4) . . ?
B15 B18 B14 60.0(3) . . ?
B15 B18 B17 107.5(4) . . ?
B15 B18 H18 121.7 . . ?
B15 B18 B19 60.1(3) . . ?
B15 B18 B21 107.5(4) . . ?
B17 B18 H18 122.4 . . ?
B17 B18 B21 59.4(3) . . ?
B19 B18 B17 106.8(4) . . ?
B19 B18 H18 122.2 . . ?
B19 B18 B21 59.4(3) . . ?
B21 B18 H18 122.4 . . ?
C14 B19 B15 59.3(3) . . ?
C14 B19 B18 105.6(4) . . ?
C14 B19 H19A 124.2 . . ?
C14 B19 B20 58.5(3) . . ?
C14 B19 B21 105.4(4) . . ?
B15 B19 B18 59.6(3) . . ?
B15 B19 H19A 121.6 . . ?
B18 B19 H19A 121.9 . . ?
B20 B19 B15 108.0(4) . . ?
B20 B19 B18 108.7(4) . . ?
B20 B19 H19A 121.4 . . ?
B20 B19 B21 60.3(3) . . ?
B21 B19 B15 108.1(4) . . ?
B21 B19 B18 60.6(3) . . ?
B21 B19 H19A 121.9 . . ?
C14 B20 B12 59.8(3) . . ?
C14 B20 B16 105.9(4) . . ?
C14 B20 B19 58.7(3) . . ?
C14 B20 H20A 123.9 . . ?
C14 B20 B21 105.4(4) . . ?
B12 B20 B16 59.8(3) . . ?
B12 B20 H20A 121.1 . . ?
B12 B20 B21 108.2(4) . . ?
B16 B20 H20A 122.0 . . ?
B19 B20 B12 108.6(4) . . ?
B19 B20 B16 108.4(4) . . ?
B19 B20 H20A 121.4 . . ?
B19 B20 B21 60.0(3) . . ?
B21 B20 B16 60.2(3) . . ?
B21 B20 H20A 122.3 . . ?
B16 B21 B18 108.2(4) . . ?
B16 B21 H21 121.6 . . ?
B17 B21 B16 60.0(3) . . ?
B17 B21 B18 60.2(3) . . ?
B17 B21 B20 107.7(4) . . ?
B17 B21 H21 121.8 . . ?
B18 B21 H21 121.6 . . ?
B19 B21 B16 107.8(4) . . ?
B19 B21 B17 107.9(4) . . ?
B19 B21 B18 60.0(3) . . ?
B19 B21 B20 59.7(3) . . ?
B19 B21 H21 121.9 . . ?
B20 B21 B16 59.9(3) . . ?
B20 B21 B18 107.7(4) . . ?
B20 B21 H21 122.1 . . ?
N2 O4 B22 86.6(3) . . ?
N2 O5 B22 86.1(3) . . ?
C21 O6 C24 117.4(4) . . ?
O4 N2 O5 102.6(3) . . ?
O4 N2 B22 51.1(2) . . ?
O5 N2 B22 51.5(2) . . ?
C16 N2 O4 128.5(4) . . ?
C16 N2 O5 128.9(4) . . ?
C16 N2 B22 178.4(4) . . ?
N2 C16 H16 120.0 . . ?
N2 C16 C17 119.9(5) . . ?
C17 C16 H16 120.0 . . ?
Br2 C17 H17 105.4 . . ?
Br2A C17 H17A 109.5 . . ?
C16 C17 Br2 111.8(5) . . ?
C16 C17 Br2A 104.1(6) . . ?
C16 C17 H17 105.4 . . ?
C16 C17 H17A 109.5 . . ?
C16 C17 C18 112.2(4) . . ?
C18 C17 Br2 115.5(4) . . ?
C18 C17 Br2A 112.0(5) . . ?
C18 C17 H17 105.4 . . ?
C18 C17 H17A 109.5 . . ?
C19 C18 C17 119.8(5) . . ?
C19 C18 C23 119.7(4) . . ?
C23 C18 C17 120.5(5) . . ?
C18 C19 H19 119.6 . . ?
C18 C19 C20 120.8(5) . . ?
C20 C19 H19 119.6 . . ?
C19 C20 H20 120.5 . . ?
C21 C20 C19 119.0(5) . . ?
C21 C20 H20 120.5 . . ?
O6 C21 C20 123.3(5) . . ?
O6 C21 C22 116.2(4) . . ?
C22 C21 C20 120.5(5) . . ?
C21 C22 H22 119.8 . . ?
C23 C22 C21 120.4(5) . . ?
C23 C22 H22 119.8 . . ?
C18 C23 H23 120.2 . . ?
C22 C23 C18 119.6(5) . . ?
C22 C23 H23 120.2 . . ?
O6 C24 H24A 109.5 . . ?
O6 C24 H24B 109.5 . . ?
O6 C24 H24C 109.5 . . ?
H24A C24 H24B 109.5 . . ?
H24A C24 H24C 109.5 . . ?
H24B C24 H24C 109.5 . . ?
C26 C25 B23 60.8(3) . . ?
C26 C25 B26 60.5(3) . . ?
C26 C25 B30 108.8(4) . . ?
C26 C25 B31 109.8(4) . . ?
B22 C25 C26 120.1(4) . . ?
B22 C25 B23 124.5(4) . . ?
B22 C25 B26 112.3(4) . . ?
B22 C25 B30 117.4(4) . . ?
B22 C25 B31 124.7(4) . . ?
B23 C25 B26 112.3(4) . . ?
B23 C25 B30 112.2(4) . . ?
B23 C25 B31 62.4(3) . . ?
B30 C25 B26 61.3(3) . . ?
B31 C25 B26 111.9(4) . . ?
B31 C25 B30 61.4(3) . . ?
C25 C26 B23 60.4(3) . . ?
C25 C26 B24 111.0(4) . . ?
C25 C26 B25 111.6(4) . . ?
C25 C26 B26 61.7(3) . . ?
C27 C26 C25 118.9(4) . . ?
C27 C26 B23 117.6(4) . . ?
C27 C26 B24 120.1(4) . . ?
C27 C26 B25 120.2(4) . . ?
C27 C26 B26 118.1(4) . . ?
B23 C26 B26 112.9(4) . . ?
B24 C26 B23 62.6(3) . . ?
B24 C26 B25 62.5(3) . . ?
B24 C26 B26 113.5(4) . . ?
B25 C26 B23 114.0(4) . . ?
B25 C26 B26 62.2(3) . . ?
C26 C27 H27A 109.5 . . ?
C26 C27 H27B 109.5 . . ?
C26 C27 H27C 109.5 . . ?
H27A C27 H27B 109.5 . . ?
H27A C27 H27C 109.5 . . ?
H27B C27 H27C 109.5 . . ?
C29 C28 B33 60.4(3) . . ?
C29 C28 B34 110.0(3) . . ?
C29 C28 B35 109.5(3) . . ?
C29 C28 B36 60.6(3) . . ?
B22 C28 C29 119.2(4) . . ?
B22 C28 B33 122.9(4) . . ?
B22 C28 B34 124.4(4) . . ?
B22 C28 B35 118.1(4) . . ?
B22 C28 B36 113.0(4) . . ?
B33 C28 B35 113.2(4) . . ?
B33 C28 B36 112.2(3) . . ?
B34 C28 B33 62.6(3) . . ?
B34 C28 B35 62.2(3) . . ?
B34 C28 B36 112.6(4) . . ?
B35 C28 B36 61.6(3) . . ?
C28 C29 B33 60.4(3) . . ?
C28 C29 B36 61.1(3) . . ?
C28 C29 B40 110.3(4) . . ?
C28 C29 B41 110.5(4) . . ?
C30 C29 C28 119.8(4) . . ?
C30 C29 B33 117.3(4) . . ?
C30 C29 B36 118.9(4) . . ?
C30 C29 B40 119.7(4) . . ?
C30 C29 B41 120.8(4) . . ?
B33 C29 B36 112.6(4) . . ?
B40 C29 B33 62.3(3) . . ?
B40 C29 B36 113.4(4) . . ?
B40 C29 B41 62.6(3) . . ?
B41 C29 B33 113.4(4) . . ?
B41 C29 B36 62.0(3) . . ?
C29 C30 H30A 109.5 . . ?
C29 C30 H30B 109.5 . . ?
C29 C30 H30C 109.5 . . ?
H30A C30 H30B 109.5 . . ?
H30A C30 H30C 109.5 . . ?
H30B C30 H30C 109.5 . . ?
O4 B22 O5 84.7(3) . . ?
O4 B22 N2 42.3(2) . . ?
O4 B22 C25 111.1(4) . . ?
O4 B22 C28 109.3(4) . . ?
O5 B22 N2 42.47(19) . . ?
O5 B22 C25 109.8(4) . . ?
O5 B22 C28 111.1(4) . . ?
C25 B22 N2 117.8(3) . . ?
C25 B22 C28 123.9(4) . . ?
C28 B22 N2 118.3(3) . . ?
C25 B23 C26 58.7(3) . . ?
C25 B23 H23A 123.1 . . ?
C25 B23 B24 106.1(4) . . ?
C25 B23 B27 106.4(4) . . ?
C25 B23 B31 58.9(3) . . ?
C26 B23 H23A 124.1 . . ?
C26 B23 B24 58.2(3) . . ?
C26 B23 B27 105.3(4) . . ?
C26 B23 B31 105.4(4) . . ?
B24 B23 H23A 122.1 . . ?
B27 B23 H23A 122.3 . . ?
B27 B23 B24 60.2(3) . . ?
B31 B23 H23A 122.1 . . ?
B31 B23 B24 108.0(4) . . ?
B31 B23 B27 60.3(3) . . ?
C26 B24 B23 59.2(3) . . ?
C26 B24 H24 124.0 . . ?
C26 B24 B25 58.9(3) . . ?
C26 B24 B27 105.8(4) . . ?
C26 B24 B28 105.7(4) . . ?
B23 B24 H24 121.6 . . ?
B23 B24 B27 59.8(3) . . ?
B25 B24 B23 108.2(4) . . ?
B25 B24 H24 121.2 . . ?
B25 B24 B27 108.7(4) . . ?
B27 B24 H24 121.9 . . ?
B28 B24 B23 108.0(4) . . ?
B28 B24 H24 122.0 . . ?
B28 B24 B25 60.4(3) . . ?
B28 B24 B27 60.3(3) . . ?
C26 B25 B24 58.5(3) . . ?
C26 B25 H25 124.2 . . ?
C26 B25 B26 59.5(3) . . ?
C26 B25 B28 104.8(4) . . ?
C26 B25 B29 105.8(4) . . ?
B24 B25 H25 121.7 . . ?
B24 B25 B26 108.0(4) . . ?
B24 B25 B28 59.6(3) . . ?
B24 B25 B29 108.2(4) . . ?
B26 B25 H25 121.4 . . ?
B26 B25 B28 107.8(4) . . ?
B26 B25 B29 59.8(3) . . ?
B28 B25 H25 122.5 . . ?
B28 B25 B29 60.4(3) . . ?
B29 B25 H25 121.9 . . ?
C25 B26 B25 105.4(4) . . ?
C25 B26 H26 123.6 . . ?
C25 B26 B29 106.1(4) . . ?
C25 B26 B30 59.1(3) . . ?
C26 B26 C25 57.8(3) . . ?
C26 B26 B25 58.3(3) . . ?
C26 B26 H26 124.5 . . ?
C26 B26 B29 105.1(4) . . ?
C26 B26 B30 105.0(4) . . ?
B25 B26 H26 122.3 . . ?
B25 B26 B30 107.8(4) . . ?
B29 B26 B25 60.2(3) . . ?
B29 B26 H26 122.4 . . ?
B29 B26 B30 60.1(3) . . ?
B30 B26 H26 122.2 . . ?
B23 B27 B24 60.0(3) . . ?
B23 B27 H27 121.8 . . ?
B23 B27 B28 107.4(4) . . ?
B23 B27 B31 59.8(3) . . ?
B23 B27 B32 107.6(4) . . ?
B24 B27 H27 122.3 . . ?
B24 B27 B31 107.4(4) . . ?
B24 B27 B32 107.0(4) . . ?
B28 B27 B24 59.4(3) . . ?
B28 B27 H27 122.3 . . ?
B28 B27 B31 107.4(4) . . ?
B28 B27 B32 59.5(3) . . ?
B31 B27 H27 121.9 . . ?
B31 B27 B32 60.0(3) . . ?
B32 B27 H27 122.1 . . ?
B24 B28 B25 60.0(3) . . ?
B24 B28 B27 60.3(3) . . ?
B24 B28 H28 121.6 . . ?
B24 B28 B29 108.1(4) . . ?
B24 B28 B32 108.4(4) . . ?
B25 B28 B27 108.4(4) . . ?
B25 B28 H28 121.8 . . ?
B25 B28 B29 59.9(3) . . ?
B27 B28 H28 121.2 . . ?
B27 B28 B29 108.6(4) . . ?
B29 B28 H28 121.6 . . ?
B32 B28 B25 108.0(4) . . ?
B32 B28 B27 60.3(3) . . ?
B32 B28 H28 121.5 . . ?
B32 B28 B29 60.2(3) . . ?
B25 B29 B28 59.7(3) . . ?
B25 B29 H29 121.9 . . ?
B25 B29 B32 107.3(4) . . ?
B26 B29 B25 60.0(3) . . ?
B26 B29 B28 107.4(4) . . ?
B26 B29 H29 121.7 . . ?
B26 B29 B30 60.0(3) . . ?
B26 B29 B32 107.6(4) . . ?
B28 B29 H29 122.4 . . ?
B30 B29 B25 107.5(4) . . ?
B30 B29 B28 106.8(4) . . ?
B30 B29 H29 122.2 . . ?
B30 B29 B32 59.5(3) . . ?
B32 B29 B28 59.3(3) . . ?
B32 B29 H29 122.3 . . ?
C25 B30 B26 59.6(3) . . ?
C25 B30 B29 106.3(4) . . ?
C25 B30 H30 123.8 . . ?
C25 B30 B31 58.6(3) . . ?
C25 B30 B32 105.8(4) . . ?
B26 B30 B29 59.8(3) . . ?
B26 B30 H30 121.5 . . ?
B29 B30 H30 121.7 . . ?
B31 B30 B26 108.3(4) . . ?
B31 B30 B29 109.0(4) . . ?
B31 B30 H30 121.2 . . ?
B31 B30 B32 60.7(3) . . ?
B32 B30 B26 108.1(4) . . ?
B32 B30 B29 60.3(3) . . ?
B32 B30 H30 121.9 . . ?
C25 B31 B23 58.8(3) . . ?
C25 B31 B27 106.0(4) . . ?
C25 B31 B30 60.1(3) . . ?
C25 B31 H31 123.3 . . ?
C25 B31 B32 106.3(4) . . ?
B23 B31 B27 59.9(3) . . ?
B23 B31 H31 121.9 . . ?
B23 B31 B32 107.7(4) . . ?
B27 B31 H31 122.1 . . ?
B30 B31 B23 108.2(4) . . ?
B30 B31 B27 108.2(4) . . ?
B30 B31 H31 121.2 . . ?
B30 B31 B32 59.8(3) . . ?
B32 B31 B27 60.0(3) . . ?
B32 B31 H31 122.2 . . ?
B27 B32 H32 121.4 . . ?
B28 B32 B27 60.2(3) . . ?
B28 B32 B29 60.5(3) . . ?
B28 B32 B30 108.2(4) . . ?
B28 B32 B31 107.9(4) . . ?
B28 B32 H32 121.5 . . ?
B29 B32 B27 108.8(4) . . ?
B29 B32 B31 108.0(4) . . ?
B29 B32 H32 121.2 . . ?
B30 B32 B27 107.9(4) . . ?
B30 B32 B29 60.2(3) . . ?
B30 B32 B31 59.5(3) . . ?
B30 B32 H32 121.9 . . ?
B31 B32 B27 60.0(3) . . ?
B31 B32 H32 122.1 . . ?
C28 B33 C29 59.1(3) . . ?
C28 B33 H33 123.1 . . ?
C28 B33 B34 58.6(3) . . ?
C28 B33 B39 106.1(4) . . ?
C28 B33 B40 106.4(4) . . ?
C29 B33 H33 123.5 . . ?
C29 B33 B34 105.9(4) . . ?
C29 B33 B39 105.6(4) . . ?
C29 B33 B40 58.6(3) . . ?
B34 B33 H33 122.1 . . ?
B39 B33 H33 122.6 . . ?
B39 B33 B34 60.3(3) . . ?
B40 B33 H33 122.0 . . ?
B40 B33 B34 108.0(4) . . ?
B40 B33 B39 59.9(3) . . ?
C28 B34 B33 58.8(3) . . ?
C28 B34 H34 123.7 . . ?
C28 B34 B35 59.4(3) . . ?
C28 B34 B38 106.0(4) . . ?
C28 B34 B39 105.8(4) . . ?
B33 B34 H34 121.9 . . ?
B33 B34 B39 59.8(3) . . ?
B35 B34 B33 107.9(4) . . ?
B35 B34 H34 121.4 . . ?
B35 B34 B39 108.4(4) . . ?
B38 B34 B33 107.9(4) . . ?
B38 B34 H34 122.0 . . ?
B38 B34 B35 60.0(3) . . ?
B38 B34 B39 60.4(3) . . ?
B39 B34 H34 121.9 . . ?
C28 B35 B34 58.4(3) . . ?
C28 B35 H35 124.1 . . ?
C28 B35 B36 59.5(3) . . ?
C28 B35 B37 105.8(4) . . ?
C28 B35 B38 105.1(4) . . ?
B34 B35 H35 121.8 . . ?
B34 B35 B36 107.9(4) . . ?
B36 B35 H35 121.5 . . ?
B37 B35 B34 108.1(4) . . ?
B37 B35 H35 122.0 . . ?
B37 B35 B36 59.8(3) . . ?
B37 B35 B38 60.3(3) . . ?
B38 B35 B34 59.8(3) . . ?
B38 B35 H35 122.3 . . ?
B38 B35 B36 108.0(4) . . ?
C28 B36 B35 58.9(3) . . ?
C28 B36 H36 123.7 . . ?
C28 B36 B37 105.4(4) . . ?
C28 B36 B41 105.3(4) . . ?
C29 B36 C28 58.3(3) . . ?
C29 B36 B35 105.6(4) . . ?
C29 B36 H36 123.9 . . ?
C29 B36 B37 105.1(4) . . ?
C29 B36 B41 58.4(3) . . ?
B35 B36 H36 122.0 . . ?
B37 B36 B35 59.9(3) . . ?
B37 B36 H36 122.8 . . ?
B37 B36 B41 60.0(3) . . ?
B41 B36 B35 107.8(4) . . ?
B41 B36 H36 122.3 . . ?
B35 B37 H37 121.5 . . ?
B35 B37 B38 59.9(3) . . ?
B35 B37 B42 108.1(4) . . ?
B36 B37 B35 60.3(3) . . ?
B36 B37 H37 121.5 . . ?
B36 B37 B38 108.0(4) . . ?
B36 B37 B41 60.1(3) . . ?
B36 B37 B42 108.1(4) . . ?
B38 B37 H37 122.0 . . ?
B38 B37 B42 60.0(3) . . ?
B41 B37 B35 108.2(4) . . ?
B41 B37 H37 121.9 . . ?
B41 B37 B38 107.6(4) . . ?
B41 B37 B42 59.7(3) . . ?
B42 B37 H37 121.7 . . ?
B34 B38 B35 60.2(3) . . ?
B34 B38 B37 107.9(4) . . ?
B34 B38 H38 121.6 . . ?
B34 B38 B39 60.2(3) . . ?
B34 B38 B42 108.2(4) . . ?
B35 B38 B37 59.8(3) . . ?
B35 B38 H38 121.6 . . ?
B35 B38 B39 108.4(4) . . ?
B35 B38 B42 108.3(4) . . ?
B37 B38 H38 121.8 . . ?
B37 B38 B39 108.1(4) . . ?
B37 B38 B42 60.3(3) . . ?
B39 B38 H38 121.6 . . ?
B42 B38 H38 121.5 . . ?
B42 B38 B39 60.0(3) . . ?
B33 B39 B34 60.0(3) . . ?
B33 B39 B38 107.3(4) . . ?
B33 B39 H39 122.0 . . ?
B33 B39 B42 107.6(4) . . ?
B34 B39 B38 59.4(3) . . ?
B34 B39 H39 122.0 . . ?
B34 B39 B42 107.6(4) . . ?
B38 B39 H39 122.2 . . ?
B40 B39 B33 59.9(3) . . ?
B40 B39 B34 107.7(4) . . ?
B40 B39 B38 107.5(4) . . ?
B40 B39 H39 121.9 . . ?
B40 B39 B42 59.8(3) . . ?
B42 B39 B38 59.9(3) . . ?
B42 B39 H39 121.9 . . ?
C29 B40 B33 59.1(3) . . ?
C29 B40 B39 106.2(4) . . ?
C29 B40 H40 123.8 . . ?
C29 B40 B41 58.8(3) . . ?
C29 B40 B42 105.9(4) . . ?
B33 B40 B39 60.2(3) . . ?
B33 B40 H40 121.5 . . ?
B33 B40 B41 107.8(4) . . ?
B33 B40 B42 108.5(4) . . ?
B39 B40 H40 121.6 . . ?
B39 B40 B41 108.4(4) . . ?
B39 B40 B42 60.6(3) . . ?
B41 B40 H40 121.7 . . ?
B42 B40 H40 121.8 . . ?
B42 B40 B41 60.0(3) . . ?
C29 B41 B36 59.6(3) . . ?
C29 B41 B37 106.0(4) . . ?
C29 B41 B40 58.6(3) . . ?
C29 B41 H41 123.9 . . ?
C29 B41 B42 105.8(4) . . ?
B36 B41 B40 108.2(4) . . ?
B36 B41 H41 121.2 . . ?
B36 B41 B42 108.7(4) . . ?
B37 B41 B36 59.9(3) . . ?
B37 B41 B40 108.4(4) . . ?
B37 B41 H41 121.8 . . ?
B37 B41 B42 60.8(3) . . ?
B40 B41 H41 121.7 . . ?
B42 B41 B40 60.0(3) . . ?
B42 B41 H41 121.7 . . ?
B37 B42 H42 122.0 . . ?
B38 B42 B37 59.7(3) . . ?
B38 B42 B39 60.1(3) . . ?
B38 B42 H42 122.1 . . ?
B39 B42 B37 107.8(4) . . ?
B39 B42 H42 121.8 . . ?
B40 B42 B37 107.5(4) . . ?
B40 B42 B38 107.4(4) . . ?
B40 B42 B39 59.6(3) . . ?
B40 B42 H42 122.1 . . ?
B41 B42 B37 59.5(3) . . ?
B41 B42 B38 107.2(4) . . ?
B41 B42 B39 107.6(4) . . ?
B41 B42 B40 60.0(3) . . ?
B41 B42 H42 122.1 . . ?

loop_
_geom_bond_atom_site_label_1
_geom_bond_atom_site_label_2
_geom_bond_distance
_geom_bond_site_symmetry_2
_geom_bond_publ_flag
Br1 C2 1.972(5) . ?
O1 N1 1.345(5) . ?
O1 B1 1.562(6) . ?
O2 N1 1.343(5) . ?
O2 B1 1.557(6) . ?
O3 C6 1.371(6) . ?
O3 C9 1.422(6) . ?
N1 C1 1.279(6) . ?
N1 B1 1.990(6) . ?
C1 H1 0.9500 . ?
C1 C2 1.489(7) . ?
C2 H2 1.0000 . ?
C2 C3 1.489(6) . ?
C3 C4 1.372(7) . ?
C3 C8 1.411(7) . ?
C4 H4 0.9500 . ?
C4 C5 1.408(7) . ?
C5 H5 0.9500 . ?
C5 C6 1.382(7) . ?
C6 C7 1.385(7) . ?
C7 H7 0.9500 . ?
C7 C8 1.370(7) . ?
C8 H8 0.9500 . ?
C9 H9A 0.9800 . ?
C9 H9B 0.9800 . ?
C9 H9C 0.9800 . ?
C10 C11 1.688(6) . ?
C10 B1 1.633(7) . ?
C10 B2 1.733(7) . ?
C10 B3 1.740(7) . ?
C10 B4 1.726(7) . ?
C10 B5 1.720(7) . ?
C11 C12 1.507(7) . ?
C11 B3 1.733(7) . ?
C11 B5 1.712(7) . ?
C11 B6 1.714(7) . ?
C11 B7 1.711(7) . ?
C12 H12A 0.9800 . ?
C12 H12B 0.9800 . ?
C12 H12C 0.9800 . ?
C13 C14 1.686(6) . ?
C13 B1 1.637(7) . ?
C13 B12 1.751(6) . ?
C13 B13 1.736(7) . ?
C13 B14 1.715(6) . ?
C13 B15 1.720(7) . ?
C14 C15 1.521(6) . ?
C14 B12 1.730(7) . ?
C14 B15 1.724(7) . ?
C14 B19 1.699(7) . ?
C14 B20 1.696(7) . ?
C15 H15A 0.9800 . ?
C15 H15B 0.9800 . ?
C15 H15C 0.9800 . ?
B2 H2A 1.1200 . ?
B2 B3 1.772(8) . ?
B2 B4 1.766(8) . ?
B2 B9 1.776(8) . ?
B2 B10 1.781(8) . ?
B3 H3 1.1200 . ?
B3 B6 1.781(8) . ?
B3 B10 1.773(8) . ?
B4 H4A 1.1200 . ?
B4 B5 1.794(8) . ?
B4 B8 1.791(8) . ?
B4 B9 1.770(8) . ?
B5 H5A 1.1200 . ?
B5 B7 1.775(8) . ?
B5 B8 1.783(8) . ?
B6 H6 1.1200 . ?
B6 B7 1.763(9) . ?
B6 B10 1.784(8) . ?
B6 B11 1.773(9) . ?
B7 H7A 1.1200 . ?
B7 B8 1.780(8) . ?
B7 B11 1.785(9) . ?
B8 H8A 1.1200 . ?
B8 B9 1.793(9) . ?
B8 B11 1.797(8) . ?
B9 H9 1.1200 . ?
B9 B10 1.776(8) . ?
B9 B11 1.784(9) . ?
B10 H10 1.1200 . ?
B10 B11 1.779(9) . ?
B11 H11 1.1200 . ?
B12 H12 1.1200 . ?
B12 B13 1.770(7) . ?
B12 B16 1.772(8) . ?
B12 B20 1.773(8) . ?
B13 H13 1.1200 . ?
B13 B14 1.766(7) . ?
B13 B16 1.775(8) . ?
B13 B17 1.775(8) . ?
B14 H14 1.1200 . ?
B14 B15 1.772(7) . ?
B14 B17 1.770(8) . ?
B14 B18 1.776(8) . ?
B15 H15 1.1200 . ?
B15 B18 1.771(7) . ?
B15 B19 1.781(7) . ?
B16 H16A 1.1200 . ?
B16 B17 1.782(8) . ?
B16 B20 1.780(8) . ?
B16 B21 1.786(8) . ?
B17 H17B 1.1200 . ?
B17 B18 1.791(8) . ?
B17 B21 1.778(9) . ?
B18 H18 1.1200 . ?
B18 B19 1.785(8) . ?
B18 B21 1.797(8) . ?
B19 H19A 1.1200 . ?
B19 B20 1.768(8) . ?
B19 B21 1.775(8) . ?
B20 H20A 1.1200 . ?
B20 B21 1.780(8) . ?
B21 H21 1.1200 . ?
Br2 C17 1.843(10) . ?
Br2A C17 2.080(16) . ?
O4 N2 1.343(5) . ?
O4 B22 1.555(6) . ?
O5 N2 1.349(5) . ?
O5 B22 1.563(6) . ?
O6 C21 1.364(6) . ?
O6 C24 1.415(7) . ?
N2 C16 1.275(6) . ?
N2 B22 1.993(6) . ?
C16 H16 0.9500 . ?
C16 C17 1.486(7) . ?
C17 H17 1.0000 . ?
C17 H17A 1.0000 . ?
C17 C18 1.491(7) . ?
C18 C19 1.371(8) . ?
C18 C23 1.409(7) . ?
C19 H19 0.9500 . ?
C19 C20 1.399(7) . ?
C20 H20 0.9500 . ?
C20 C21 1.385(7) . ?
C21 C22 1.384(7) . ?
C22 H22 0.9500 . ?
C22 C23 1.376(7) . ?
C23 H23 0.9500 . ?
C24 H24A 0.9800 . ?
C24 H24B 0.9800 . ?
C24 H24C 0.9800 . ?
C25 C26 1.683(6) . ?
C25 B22 1.640(7) . ?
C25 B23 1.712(7) . ?
C25 B26 1.750(7) . ?
C25 B30 1.740(7) . ?
C25 B31 1.713(7) . ?
C26 C27 1.520(6) . ?
C26 B23 1.719(7) . ?
C26 B24 1.701(7) . ?
C26 B25 1.709(7) . ?
C26 B26 1.730(7) . ?
C27 H27A 0.9800 . ?
C27 H27B 0.9800 . ?
C27 H27C 0.9800 . ?
C28 C29 1.696(6) . ?
C28 B22 1.641(7) . ?
C28 B33 1.718(7) . ?
C28 B34 1.716(7) . ?
C28 B35 1.734(7) . ?
C28 B36 1.745(7) . ?
C29 C30 1.512(7) . ?
C29 B33 1.719(7) . ?
C29 B36 1.736(7) . ?
C29 B40 1.710(7) . ?
C29 B41 1.714(8) . ?
C30 H30A 0.9800 . ?
C30 H30B 0.9800 . ?
C30 H30C 0.9800 . ?
B23 H23A 1.1200 . ?
B23 B24 1.777(8) . ?
B23 B27 1.775(8) . ?
B23 B31 1.773(8) . ?
B24 H24 1.1200 . ?
B24 B25 1.770(9) . ?
B24 B27 1.781(9) . ?
B24 B28 1.765(8) . ?
B25 H25 1.1200 . ?
B25 B26 1.778(8) . ?
B25 B28 1.778(9) . ?
B25 B29 1.781(8) . ?
B26 H26 1.1200 . ?
B26 B29 1.775(8) . ?
B26 B30 1.778(8) . ?
B27 H27 1.1200 . ?
B27 B28 1.780(9) . ?
B27 B31 1.783(8) . ?
B27 B32 1.783(8) . ?
B28 H28 1.1200 . ?
B28 B29 1.790(8) . ?
B28 B32 1.768(8) . ?
B29 H29 1.1200 . ?
B29 B30 1.780(8) . ?
B29 B32 1.783(8) . ?
B30 H30 1.1200 . ?
B30 B31 1.762(8) . ?
B30 B32 1.768(8) . ?
B31 H31 1.1200 . ?
B31 B32 1.783(8) . ?
B32 H32 1.1200 . ?
B33 H33 1.1200 . ?
B33 B34 1.784(8) . ?
B33 B39 1.779(8) . ?
B33 B40 1.773(8) . ?
B34 H34 1.1200 . ?
B34 B35 1.781(7) . ?
B34 B38 1.775(7) . ?
B34 B39 1.788(7) . ?
B35 H35 1.1200 . ?
B35 B36 1.782(8) . ?
B35 B37 1.776(7) . ?
B35 B38 1.778(8) . ?
B36 H36 1.1200 . ?
B36 B37 1.773(8) . ?
B36 B41 1.777(8) . ?
B37 H37 1.1200 . ?
B37 B38 1.786(8) . ?
B37 B41 1.774(8) . ?
B37 B42 1.796(8) . ?
B38 H38 1.1200 . ?
B38 B39 1.793(8) . ?
B38 B42 1.790(8) . ?
B39 H39 1.1200 . ?
B39 B40 1.773(8) . ?
B39 B42 1.791(8) . ?
B40 H40 1.1200 . ?
B40 B41 1.778(8) . ?
B40 B42 1.778(8) . ?
B41 H41 1.1200 . ?
B41 B42 1.777(9) . ?
B42 H42 1.1200 . ?

loop_
_geom_torsion_atom_site_label_1
_geom_torsion_atom_site_label_2
_geom_torsion_atom_site_label_3
_geom_torsion_atom_site_label_4
_geom_torsion
_geom_torsion_site_symmetry_1
_geom_torsion_site_symmetry_2
_geom_torsion_site_symmetry_3
_geom_torsion_site_symmetry_4
_geom_torsion_publ_flag
Br1 C2 C3 C4 130.4(4) . . . . ?
Br1 C2 C3 C8 -53.3(5) . . . . ?
O1 N1 C1 C2 -176.4(4) . . . . ?
O2 N1 C1 C2 4.5(7) . . . . ?
O3 C6 C7 C8 178.8(5) . . . . ?
N1 O1 B1 O2 -1.8(3) . . . . ?
N1 O1 B1 C10 106.9(4) . . . . ?
N1 O1 B1 C13 -112.2(4) . . . . ?
N1 O2 B1 O1 1.8(3) . . . . ?
N1 O2 B1 C10 -108.6(4) . . . . ?
N1 O2 B1 C13 110.9(4) . . . . ?
N1 C1 C2 Br1 -85.7(5) . . . . ?
N1 C1 C2 C3 149.5(4) . . . . ?
C1 C2 C3 C4 -108.3(5) . . . . ?
C1 C2 C3 C8 68.0(6) . . . . ?
C2 C3 C4 C5 174.8(4) . . . . ?
C2 C3 C8 C7 -174.8(5) . . . . ?
C3 C4 C5 C6 0.2(7) . . . . ?
C4 C3 C8 C7 1.4(7) . . . . ?
C4 C5 C6 O3 -178.9(5) . . . . ?
C4 C5 C6 C7 1.3(7) . . . . ?
C5 C6 C7 C8 -1.5(8) . . . . ?
C6 C7 C8 C3 0.1(8) . . . . ?
C8 C3 C4 C5 -1.5(7) . . . . ?
C9 O3 C6 C5 9.6(7) . . . . ?
C9 O3 C6 C7 -170.7(5) . . . . ?
C10 C11 B3 B2 -36.7(3) . . . . ?
C10 C11 B3 B6 -138.8(4) . . . . ?
C10 C11 B3 B10 -99.6(4) . . . . ?
C10 C11 B5 B4 37.1(3) . . . . ?
C10 C11 B5 B7 138.7(4) . . . . ?
C10 C11 B5 B8 99.8(4) . . . . ?
C10 C11 B6 B3 38.1(4) . . . . ?
C10 C11 B6 B7 -103.2(4) . . . . ?
C10 C11 B6 B10 -0.9(5) . . . . ?
C10 C11 B6 B11 -63.6(5) . . . . ?
C10 C11 B7 B5 -38.0(4) . . . . ?
C10 C11 B7 B6 103.4(4) . . . . ?
C10 C11 B7 B8 1.0(5) . . . . ?
C10 C11 B7 B11 64.2(5) . . . . ?
C10 B2 B3 C11 36.3(3) . . . . ?
C10 B2 B3 B6 97.5(4) . . . . ?
C10 B2 B3 B10 135.4(4) . . . . ?
C10 B2 B4 B5 -34.5(3) . . . . ?
C10 B2 B4 B8 -97.6(4) . . . . ?
C10 B2 B4 B9 -135.3(4) . . . . ?
C10 B2 B9 B4 38.9(4) . . . . ?
C10 B2 B9 B8 1.4(5) . . . . ?
C10 B2 B9 B10 -99.7(4) . . . . ?
C10 B2 B9 B11 -62.5(5) . . . . ?
C10 B2 B10 B3 -39.0(3) . . . . ?
C10 B2 B10 B6 -1.3(5) . . . . ?
C10 B2 B10 B9 99.2(4) . . . . ?
C10 B2 B10 B11 61.8(5) . . . . ?
C10 B3 B6 C11 -35.5(3) . . . . ?
C10 B3 B6 B7 -1.2(5) . . . . ?
C10 B3 B6 B10 99.9(4) . . . . ?
C10 B3 B6 B11 63.0(5) . . . . ?
C10 B3 B10 B2 38.8(3) . . . . ?
C10 B3 B10 B6 -99.0(4) . . . . ?
C10 B3 B10 B9 1.5(5) . . . . ?
C10 B3 B10 B11 -62.2(5) . . . . ?
C10 B4 B5 C11 -37.1(3) . . . . ?
C10 B4 B5 B7 -98.7(4) . . . . ?
C10 B4 B5 B8 -136.6(4) . . . . ?
C10 B4 B8 B5 37.5(3) . . . . ?
C10 B4 B8 B7 -0.2(5) . . . . ?
C10 B4 B8 B9 -100.1(4) . . . . ?
C10 B4 B8 B11 -63.2(5) . . . . ?
C10 B4 B9 B2 -39.2(4) . . . . ?
C10 B4 B9 B8 99.1(4) . . . . ?
C10 B4 B9 B10 -2.0(5) . . . . ?
C10 B4 B9 B11 61.5(5) . . . . ?
C10 B5 B7 C11 36.1(3) . . . . ?
C10 B5 B7 B6 1.9(5) . . . . ?
C10 B5 B7 B8 -99.7(4) . . . . ?
C10 B5 B7 B11 -61.6(5) . . . . ?
C10 B5 B8 B4 -37.8(3) . . . . ?
C10 B5 B8 B7 99.9(4) . . . . ?
C10 B5 B8 B9 -0.4(5) . . . . ?
C10 B5 B8 B11 62.3(5) . . . . ?
C11 C10 B1 O1 35.5(5) . . . . ?
C11 C10 B1 O2 127.2(4) . . . . ?
C11 C10 B1 N1 81.6(4) . . . . ?
C11 C10 B1 C13 -98.8(5) . . . . ?
C11 C10 B2 B3 -38.4(4) . . . . ?
C11 C10 B2 B4 102.6(4) . . . . ?
C11 C10 B2 B9 63.3(4) . . . . ?
C11 C10 B2 B10 0.8(5) . . . . ?
C11 C10 B3 B2 137.8(4) . . . . ?
C11 C10 B3 B6 35.6(3) . . . . ?
C11 C10 B3 B10 98.4(4) . . . . ?
C11 C10 B4 B2 -101.9(4) . . . . ?
C11 C10 B4 B5 38.8(3) . . . . ?
C11 C10 B4 B8 0.8(5) . . . . ?
C11 C10 B4 B9 -62.4(5) . . . . ?
C11 C10 B5 B4 -137.3(4) . . . . ?
C11 C10 B5 B7 -36.0(3) . . . . ?
C11 C10 B5 B8 -98.9(4) . . . . ?
C11 B3 B6 B7 34.3(4) . . . . ?
C11 B3 B6 B10 135.4(4) . . . . ?
C11 B3 B6 B11 98.5(4) . . . . ?
C11 B3 B10 B2 99.5(4) . . . . ?
C11 B3 B10 B6 -38.3(3) . . . . ?
C11 B3 B10 B9 62.1(5) . . . . ?
C11 B3 B10 B11 -1.5(5) . . . . ?
C11 B5 B7 B6 -34.2(4) . . . . ?
C11 B5 B7 B8 -135.7(4) . . . . ?
C11 B5 B7 B11 -97.6(4) . . . . ?
C11 B5 B8 B4 -99.3(4) . . . . ?
C11 B5 B8 B7 38.3(4) . . . . ?
C11 B5 B8 B9 -62.0(5) . . . . ?
C11 B5 B8 B11 0.7(5) . . . . ?
C11 B6 B7 B5 34.1(4) . . . . ?
C11 B6 B7 B8 97.8(4) . . . . ?
C11 B6 B7 B11 135.4(4) . . . . ?
C11 B6 B10 B2 1.4(5) . . . . ?
C11 B6 B10 B3 38.9(4) . . . . ?
C11 B6 B10 B9 -61.9(5) . . . . ?
C11 B6 B10 B11 -99.8(4) . . . . ?
C11 B6 B11 B7 -38.8(4) . . . . ?
C11 B6 B11 B8 -1.9(5) . . . . ?
C11 B6 B11 B9 61.4(5) . . . . ?
C11 B6 B11 B10 99.2(4) . . . . ?
C11 B7 B8 B4 -0.5(5) . . . . ?
C11 B7 B8 B5 -38.4(4) . . . . ?
C11 B7 B8 B9 61.9(5) . . . . ?
C11 B7 B8 B11 99.4(4) . . . . ?
C11 B7 B11 B6 38.8(4) . . . . ?
C11 B7 B11 B8 -99.6(4) . . . . ?
C11 B7 B11 B9 -61.9(5) . . . . ?
C11 B7 B11 B10 1.2(5) . . . . ?
C12 C11 B3 C10 -110.1(5) . . . . ?
C12 C11 B3 B2 -146.9(4) . . . . ?
C12 C11 B3 B6 111.0(5) . . . . ?
C12 C11 B3 B10 150.3(4) . . . . ?
C12 C11 B5 C10 110.9(4) . . . . ?
C12 C11 B5 B4 148.0(4) . . . . ?
C12 C11 B5 B7 -110.4(5) . . . . ?
C12 C11 B5 B8 -149.3(4) . . . . ?
C12 C11 B6 B3 -109.7(5) . . . . ?
C12 C11 B6 B7 109.0(5) . . . . ?
C12 C11 B6 B10 -148.7(4) . . . . ?
C12 C11 B6 B11 148.6(4) . . . . ?
C12 C11 B7 B5 107.5(5) . . . . ?
C12 C11 B7 B6 -111.1(5) . . . . ?
C12 C11 B7 B8 146.5(4) . . . . ?
C12 C11 B7 B11 -150.3(4) . . . . ?
C13 C14 B12 B13 -37.3(3) . . . . ?
C13 C14 B12 B16 -99.7(4) . . . . ?
C13 C14 B12 B20 -139.3(4) . . . . ?
C13 C14 B15 B14 37.7(3) . . . . ?
C13 C14 B15 B18 100.3(4) . . . . ?
C13 C14 B15 B19 139.5(4) . . . . ?
C13 C14 B19 B15 -37.4(3) . . . . ?
C13 C14 B19 B18 1.6(5) . . . . ?
C13 C14 B19 B20 104.3(4) . . . . ?
C13 C14 B19 B21 64.7(4) . . . . ?
C13 C14 B20 B12 38.2(3) . . . . ?
C13 C14 B20 B16 -1.4(5) . . . . ?
C13 C14 B20 B19 -103.6(4) . . . . ?
C13 C14 B20 B21 -64.2(5) . . . . ?
C13 B12 B13 B14 -34.4(3) . . . . ?
C13 B12 B13 B16 -135.4(4) . . . . ?
C13 B12 B13 B17 -97.9(4) . . . . ?
C13 B12 B16 B13 38.8(3) . . . . ?
C13 B12 B16 B17 1.6(5) . . . . ?
C13 B12 B16 B20 -98.7(4) . . . . ?
C13 B12 B16 B21 -61.6(5) . . . . ?
C13 B12 B20 C14 -34.9(3) . . . . ?
C13 B12 B20 B16 99.9(4) . . . . ?
C13 B12 B20 B19 -1.0(5) . . . . ?
C13 B12 B20 B21 62.6(4) . . . . ?
C13 B13 B14 B15 -34.8(3) . . . . ?
C13 B13 B14 B17 -135.9(4) . . . . ?
C13 B13 B14 B18 -98.4(4) . . . . ?
C13 B13 B16 B12 -39.3(3) . . . . ?
C13 B13 B16 B17 99.0(4) . . . . ?
C13 B13 B16 B20 -1.5(5) . . . . ?
C13 B13 B16 B21 61.6(4) . . . . ?
C13 B13 B17 B14 38.1(3) . . . . ?
C13 B13 B17 B16 -100.3(4) . . . . ?
C13 B13 B17 B18 1.3(5) . . . . ?
C13 B13 B17 B21 -62.6(4) . . . . ?
C13 B14 B15 C14 -37.6(3) . . . . ?
C13 B14 B15 B18 -136.8(4) . . . . ?
C13 B14 B15 B19 -98.3(4) . . . . ?
C13 B14 B17 B13 -38.9(3) . . . . ?
C13 B14 B17 B16 -1.8(5) . . . . ?
C13 B14 B17 B18 99.8(4) . . . . ?
C13 B14 B17 B21 61.8(5) . . . . ?
C13 B14 B18 B15 37.7(3) . . . . ?
C13 B14 B18 B17 -100.3(4) . . . . ?
C13 B14 B18 B19 -0.7(5) . . . . ?
C13 B14 B18 B21 -63.1(4) . . . . ?
C13 B15 B18 B14 -37.6(3) . . . . ?
C13 B15 B18 B17 -0.5(5) . . . . ?
C13 B15 B18 B19 99.3(4) . . . . ?
C13 B15 B18 B21 62.1(5) . . . . ?
C13 B15 B19 C14 35.2(3) . . . . ?
C13 B15 B19 B18 -100.2(4) . . . . ?
C13 B15 B19 B20 1.4(5) . . . . ?
C13 B15 B19 B21 -62.4(4) . . . . ?
C14 C13 B1 O1 128.9(4) . . . . ?
C14 C13 B1 O2 37.0(5) . . . . ?
C14 C13 B1 N1 83.1(5) . . . . ?
C14 C13 B1 C10 -96.5(5) . . . . ?
C14 C13 B12 B13 137.0(4) . . . . ?
C14 C13 B12 B16 97.8(4) . . . . ?
C14 C13 B12 B20 34.9(3) . . . . ?
C14 C13 B13 B12 -38.7(3) . . . . ?
C14 C13 B13 B14 102.4(4) . . . . ?
C14 C13 B13 B16 0.6(5) . . . . ?
C14 C13 B13 B17 63.6(4) . . . . ?
C14 C13 B14 B13 -101.1(4) . . . . ?
C14 C13 B14 B15 39.7(3) . . . . ?
C14 C13 B14 B17 -62.0(4) . . . . ?
C14 C13 B14 B18 1.6(5) . . . . ?
C14 C13 B15 B14 -136.3(4) . . . . ?
C14 C13 B15 B18 -98.1(4) . . . . ?
C14 C13 B15 B19 -34.9(3) . . . . ?
C14 B12 B13 C13 36.7(3) . . . . ?
C14 B12 B13 B14 2.3(5) . . . . ?
C14 B12 B13 B16 -98.7(4) . . . . ?
C14 B12 B13 B17 -61.2(4) . . . . ?
C14 B12 B16 B13 99.0(4) . . . . ?
C14 B12 B16 B17 61.8(5) . . . . ?
C14 B12 B16 B20 -38.4(3) . . . . ?
C14 B12 B16 B21 -1.3(5) . . . . ?
C14 B12 B20 B16 134.8(4) . . . . ?
C14 B12 B20 B19 33.9(3) . . . . ?
C14 B12 B20 B21 97.6(4) . . . . ?
C14 B15 B18 B14 -98.7(4) . . . . ?
C14 B15 B18 B17 -61.6(5) . . . . ?
C14 B15 B18 B19 38.1(3) . . . . ?
C14 B15 B18 B21 1.0(5) . . . . ?
C14 B15 B19 B18 -135.4(4) . . . . ?
C14 B15 B19 B20 -33.8(3) . . . . ?
C14 B15 B19 B21 -97.6(4) . . . . ?
C14 B19 B20 B12 -34.4(3) . . . . ?
C14 B19 B20 B16 -97.8(4) . . . . ?
C14 B19 B20 B21 -135.1(4) . . . . ?
C14 B19 B21 B16 1.6(5) . . . . ?
C14 B19 B21 B17 -61.8(5) . . . . ?
C14 B19 B21 B18 -99.5(4) . . . . ?
C14 B19 B21 B20 38.6(3) . . . . ?
C14 B20 B21 B16 99.8(4) . . . . ?
C14 B20 B21 B17 62.1(5) . . . . ?
C14 B20 B21 B18 -1.4(5) . . . . ?
C14 B20 B21 B19 -38.7(4) . . . . ?
C15 C14 B12 C13 -109.4(4) . . . . ?
C15 C14 B12 B13 -146.6(4) . . . . ?
C15 C14 B12 B16 150.9(4) . . . . ?
C15 C14 B12 B20 111.3(5) . . . . ?
C15 C14 B15 C13 109.7(4) . . . . ?
C15 C14 B15 B14 147.4(4) . . . . ?
C15 C14 B15 B18 -150.0(4) . . . . ?
C15 C14 B15 B19 -110.8(5) . . . . ?
C15 C14 B19 B15 107.1(4) . . . . ?
C15 C14 B19 B18 146.0(4) . . . . ?
C15 C14 B19 B20 -111.3(5) . . . . ?
C15 C14 B19 B21 -150.8(4) . . . . ?
C15 C14 B20 B12 -108.7(5) . . . . ?
C15 C14 B20 B16 -148.3(4) . . . . ?
C15 C14 B20 B19 109.6(5) . . . . ?
C15 C14 B20 B21 149.0(4) . . . . ?
B1 O1 N1 O2 2.1(3) . . . . ?
B1 O1 N1 C1 -177.2(5) . . . . ?
B1 O2 N1 O1 -2.1(3) . . . . ?
B1 O2 N1 C1 177.2(5) . . . . ?
B1 C10 C11 C12 7.7(6) . . . . ?
B1 C10 C11 B3 -101.6(4) . . . . ?
B1 C10 C11 B5 114.1(4) . . . . ?
B1 C10 C11 B6 -140.2(4) . . . . ?
B1 C10 C11 B7 152.9(4) . . . . ?
B1 C10 B2 B3 102.2(4) . . . . ?
B1 C10 B2 B4 -116.8(4) . . . . ?
B1 C10 B2 B9 -156.1(4) . . . . ?
B1 C10 B2 B10 141.3(4) . . . . ?
B1 C10 B3 C11 111.4(4) . . . . ?
B1 C10 B3 B2 -110.8(4) . . . . ?
B1 C10 B3 B6 146.9(4) . . . . ?
B1 C10 B3 B10 -150.2(4) . . . . ?
B1 C10 B4 B2 106.0(5) . . . . ?
B1 C10 B4 B5 -113.2(5) . . . . ?
B1 C10 B4 B8 -151.3(4) . . . . ?
B1 C10 B4 B9 145.6(4) . . . . ?
B1 C10 B5 C11 -106.9(4) . . . . ?
B1 C10 B5 B4 115.8(5) . . . . ?
B1 C10 B5 B7 -142.9(4) . . . . ?
B1 C10 B5 B8 154.2(4) . . . . ?
B1 C13 C14 C15 7.9(6) . . . . ?
B1 C13 C14 B12 -101.0(4) . . . . ?
B1 C13 C14 B15 114.3(4) . . . . ?
B1 C13 C14 B19 152.5(4) . . . . ?
B1 C13 C14 B20 -139.4(4) . . . . ?
B1 C13 B12 C14 112.1(4) . . . . ?
B1 C13 B12 B13 -110.9(4) . . . . ?
B1 C13 B12 B16 -150.2(4) . . . . ?
B1 C13 B12 B20 147.0(4) . . . . ?
B1 C13 B13 B12 101.8(4) . . . . ?
B1 C13 B13 B14 -117.2(4) . . . . ?
B1 C13 B13 B16 141.1(4) . . . . ?
B1 C13 B13 B17 -155.9(4) . . . . ?
B1 C13 B14 B13 106.1(5) . . . . ?
B1 C13 B14 B15 -113.0(5) . . . . ?
B1 C13 B14 B17 145.3(4) . . . . ?
B1 C13 B14 B18 -151.1(4) . . . . ?
B1 C13 B15 C14 -107.9(4) . . . . ?
B1 C13 B15 B14 115.9(4) . . . . ?
B1 C13 B15 B18 154.1(4) . . . . ?
B1 C13 B15 B19 -142.8(4) . . . . ?
B2 C10 C11 C12 148.0(4) . . . . ?
B2 C10 C11 B3 38.7(4) . . . . ?
B2 C10 C11 B5 -105.6(4) . . . . ?
B2 C10 C11 B6 0.1(5) . . . . ?
B2 C10 C11 B7 -66.8(5) . . . . ?
B2 C10 B1 O1 -101.4(4) . . . . ?
B2 C10 B1 O2 -9.7(5) . . . . ?
B2 C10 B1 N1 -55.2(5) . . . . ?
B2 C10 B1 C13 124.4(4) . . . . ?
B2 C10 B3 C11 -137.8(4) . . . . ?
B2 C10 B3 B6 -102.3(4) . . . . ?
B2 C10 B3 B10 -39.4(4) . . . . ?
B2 C10 B4 B5 140.7(4) . . . . ?
B2 C10 B4 B8 102.7(4) . . . . ?
B2 C10 B4 B9 39.6(4) . . . . ?
B2 C10 B5 C11 100.2(4) . . . . ?
B2 C10 B5 B4 -37.0(4) . . . . ?
B2 C10 B5 B7 64.2(5) . . . . ?
B2 C10 B5 B8 1.4(5) . . . . ?
B2 B3 B6 C11 -97.5(4) . . . . ?
B2 B3 B6 B7 -63.1(5) . . . . ?
B2 B3 B6 B10 37.9(4) . . . . ?
B2 B3 B6 B11 1.0(5) . . . . ?
B2 B3 B10 B6 -137.8(4) . . . . ?
B2 B3 B10 B9 -37.3(4) . . . . ?
B2 B3 B10 B11 -101.0(4) . . . . ?
B2 B4 B5 C10 34.9(3) . . . . ?
B2 B4 B5 C11 -2.2(5) . . . . ?
B2 B4 B5 B7 -63.8(5) . . . . ?
B2 B4 B5 B8 -101.7(4) . . . . ?
B2 B4 B8 B5 100.0(4) . . . . ?
B2 B4 B8 B7 62.3(5) . . . . ?
B2 B4 B8 B9 -37.6(4) . . . . ?
B2 B4 B8 B11 -0.7(5) . . . . ?
B2 B4 B9 B8 138.3(4) . . . . ?
B2 B4 B9 B10 37.2(4) . . . . ?
B2 B4 B9 B11 100.7(4) . . . . ?
B2 B9 B10 B3 37.3(4) . . . . ?
B2 B9 B10 B6 100.7(4) . . . . ?
B2 B9 B10 B11 138.4(4) . . . . ?
B2 B9 B11 B6 0.7(5) . . . . ?
B2 B9 B11 B7 63.3(5) . . . . ?
B2 B9 B11 B8 100.9(4) . . . . ?
B2 B9 B11 B10 -37.3(4) . . . . ?
B2 B10 B11 B6 -100.3(4) . . . . ?
B2 B10 B11 B7 -63.1(5) . . . . ?
B2 B10 B11 B8 -0.1(6) . . . . ?
B2 B10 B11 B9 37.2(4) . . . . ?
B3 C10 C11 C12 109.3(5) . . . . ?
B3 C10 C11 B5 -144.3(4) . . . . ?
B3 C10 C11 B6 -38.6(4) . . . . ?
B3 C10 C11 B7 -105.5(4) . . . . ?
B3 C10 B1 O1 -32.7(5) . . . . ?
B3 C10 B1 O2 59.0(5) . . . . ?
B3 C10 B1 N1 13.5(5) . . . . ?
B3 C10 B1 C13 -166.9(4) . . . . ?
B3 C10 B2 B4 141.0(4) . . . . ?
B3 C10 B2 B9 101.7(4) . . . . ?
B3 C10 B2 B10 39.2(4) . . . . ?
B3 C10 B4 B2 -36.5(4) . . . . ?
B3 C10 B4 B5 104.2(4) . . . . ?
B3 C10 B4 B8 66.2(5) . . . . ?
B3 C10 B4 B9 3.1(5) . . . . ?
B3 C10 B5 C11 33.3(4) . . . . ?
B3 C10 B5 B4 -104.0(4) . . . . ?
B3 C10 B5 B7 -2.7(5) . . . . ?
B3 C10 B5 B8 -65.6(5) . . . . ?
B3 C11 B5 C10 -33.7(4) . . . . ?
B3 C11 B5 B4 3.4(5) . . . . ?
B3 C11 B5 B7 105.1(4) . . . . ?
B3 C11 B5 B8 66.1(5) . . . . ?
B3 C11 B6 B7 -141.3(4) . . . . ?
B3 C11 B6 B10 -39.0(4) . . . . ?
B3 C11 B6 B11 -101.7(4) . . . . ?
B3 C11 B7 B5 -104.5(4) . . . . ?
B3 C11 B7 B6 36.9(4) . . . . ?
B3 C11 B7 B8 -65.4(5) . . . . ?
B3 C11 B7 B11 -2.3(5) . . . . ?
B3 B2 B4 C10 34.8(3) . . . . ?
B3 B2 B4 B5 0.4(5) . . . . ?
B3 B2 B4 B8 -62.7(5) . . . . ?
B3 B2 B4 B9 -100.4(4) . . . . ?
B3 B2 B9 B4 101.3(4) . . . . ?
B3 B2 B9 B8 63.8(5) . . . . ?
B3 B2 B9 B10 -37.3(4) . . . . ?
B3 B2 B9 B11 0.0(5) . . . . ?
B3 B2 B10 B6 37.7(4) . . . . ?
B3 B2 B10 B9 138.2(4) . . . . ?
B3 B2 B10 B11 100.8(4) . . . . ?
B3 B6 B7 C11 -34.5(4) . . . . ?
B3 B6 B7 B5 -0.4(5) . . . . ?
B3 B6 B7 B8 63.3(5) . . . . ?
B3 B6 B7 B11 100.8(4) . . . . ?
B3 B6 B10 B2 -37.6(4) . . . . ?
B3 B6 B10 B9 -100.8(4) . . . . ?
B3 B6 B10 B11 -138.7(4) . . . . ?
B3 B6 B11 B7 -101.3(4) . . . . ?
B3 B6 B11 B8 -64.4(5) . . . . ?
B3 B6 B11 B9 -1.0(5) . . . . ?
B3 B6 B11 B10 36.8(4) . . . . ?
B3 B10 B11 B6 -37.0(4) . . . . ?
B3 B10 B11 B7 0.2(5) . . . . ?
B3 B10 B11 B8 63.2(5) . . . . ?
B3 B10 B11 B9 100.6(4) . . . . ?
B4 C10 C11 C12 -146.3(4) . . . . ?
B4 C10 C11 B3 104.4(4) . . . . ?
B4 C10 C11 B5 -39.9(4) . . . . ?
B4 C10 C11 B6 65.8(5) . . . . ?
B4 C10 C11 B7 -1.1(5) . . . . ?
B4 C10 B1 O1 -174.8(4) . . . . ?
B4 C10 B1 O2 -83.1(5) . . . . ?
B4 C10 B1 N1 -128.6(4) . . . . ?
B4 C10 B1 C13 51.0(6) . . . . ?
B4 C10 B2 B3 -141.0(4) . . . . ?
B4 C10 B2 B9 -39.3(4) . . . . ?
B4 C10 B2 B10 -101.8(4) . . . . ?
B4 C10 B3 C11 -101.3(4) . . . . ?
B4 C10 B3 B2 36.5(4) . . . . ?
B4 C10 B3 B6 -65.8(5) . . . . ?
B4 C10 B3 B10 -2.9(5) . . . . ?
B4 C10 B5 C11 137.3(4) . . . . ?
B4 C10 B5 B7 101.3(4) . . . . ?
B4 C10 B5 B8 38.4(4) . . . . ?
B4 B2 B3 C10 -34.7(3) . . . . ?
B4 B2 B3 C11 1.6(5) . . . . ?
B4 B2 B3 B6 62.9(5) . . . . ?
B4 B2 B3 B10 100.7(4) . . . . ?
B4 B2 B9 B8 -37.5(4) . . . . ?
B4 B2 B9 B10 -138.6(4) . . . . ?
B4 B2 B9 B11 -101.3(4) . . . . ?
B4 B2 B10 B3 -101.1(4) . . . . ?
B4 B2 B10 B6 -63.4(5) . . . . ?
B4 B2 B10 B9 37.1(4) . . . . ?
B4 B2 B10 B11 -0.3(5) . . . . ?
B4 B5 B7 C11 97.9(4) . . . . ?
B4 B5 B7 B6 63.7(5) . . . . ?
B4 B5 B7 B8 -37.9(4) . . . . ?
B4 B5 B7 B11 0.2(5) . . . . ?
B4 B5 B8 B7 137.7(4) . . . . ?
B4 B5 B8 B9 37.4(4) . . . . ?
B4 B5 B8 B11 100.1(4) . . . . ?
B4 B8 B9 B2 37.2(4) . . . . ?
B4 B8 B9 B10 100.9(4) . . . . ?
B4 B8 B9 B11 138.3(4) . . . . ?
B4 B8 B11 B6 64.1(5) . . . . ?
B4 B8 B11 B7 100.9(4) . . . . ?
B4 B8 B11 B9 -36.7(4) . . . . ?
B4 B8 B11 B10 0.5(5) . . . . ?
B4 B9 B10 B2 -37.0(4) . . . . ?
B4 B9 B10 B3 0.3(5) . . . . ?
B4 B9 B10 B6 63.7(5) . . . . ?
B4 B9 B10 B11 101.4(5) . . . . ?
B4 B9 B11 B6 -62.6(5) . . . . ?
B4 B9 B11 B7 0.0(6) . . . . ?
B4 B9 B11 B8 37.6(4) . . . . ?
B4 B9 B11 B10 -100.7(4) . . . . ?
B5 C10 C11 C12 -106.4(5) . . . . ?
B5 C10 C11 B3 144.3(4) . . . . ?
B5 C10 C11 B6 105.7(4) . . . . ?
B5 C10 C11 B7 38.8(4) . . . . ?
B5 C10 B1 O1 107.2(4) . . . . ?
B5 C10 B1 O2 -161.1(4) . . . . ?
B5 C10 B1 N1 153.3(4) . . . . ?
B5 C10 B1 C13 -27.0(6) . . . . ?
B5 C10 B2 B3 -103.4(4) . . . . ?
B5 C10 B2 B4 37.6(4) . . . . ?
B5 C10 B2 B9 -1.7(5) . . . . ?
B5 C10 B2 B10 -64.3(5) . . . . ?
B5 C10 B3 C11 -33.2(4) . . . . ?
B5 C10 B3 B2 104.7(4) . . . . ?
B5 C10 B3 B6 2.4(5) . . . . ?
B5 C10 B3 B10 65.3(5) . . . . ?
B5 C10 B4 B2 -140.7(4) . . . . ?
B5 C10 B4 B8 -38.0(4) . . . . ?
B5 C10 B4 B9 -101.2(4) . . . . ?
B5 C11 B3 C10 33.5(4) . . . . ?
B5 C11 B3 B2 -3.2(5) . . . . ?
B5 C11 B3 B6 -105.3(4) . . . . ?
B5 C11 B3 B10 -66.1(4) . . . . ?
B5 C11 B6 B3 104.3(4) . . . . ?
B5 C11 B6 B7 -37.0(4) . . . . ?
B5 C11 B6 B10 65.2(5) . . . . ?
B5 C11 B6 B11 2.6(5) . . . . ?
B5 C11 B7 B6 141.4(4) . . . . ?
B5 C11 B7 B8 39.0(4) . . . . ?
B5 C11 B7 B11 102.2(4) . . . . ?
B5 B4 B8 B7 -37.7(4) . . . . ?
B5 B4 B8 B9 -137.6(4) . . . . ?
B5 B4 B8 B11 -100.7(4) . . . . ?
B5 B4 B9 B2 -100.6(4) . . . . ?
B5 B4 B9 B8 37.7(4) . . . . ?
B5 B4 B9 B10 -63.4(5) . . . . ?
B5 B4 B9 B11 0.1(5) . . . . ?
B5 B7 B8 B4 37.9(4) . . . . ?
B5 B7 B8 B9 100.2(4) . . . . ?
B5 B7 B8 B11 137.7(4) . . . . ?
B5 B7 B11 B6 100.5(4) . . . . ?
B5 B7 B11 B8 -37.9(4) . . . . ?
B5 B7 B11 B9 -0.2(5) . . . . ?
B5 B7 B11 B10 62.9(5) . . . . ?
B5 B8 B9 B2 -0.6(5) . . . . ?
B5 B8 B9 B4 -37.8(4) . . . . ?
B5 B8 B9 B10 63.1(5) . . . . ?
B5 B8 B9 B11 100.5(4) . . . . ?
B5 B8 B11 B6 0.7(6) . . . . ?
B5 B8 B11 B7 37.5(4) . . . . ?
B5 B8 B11 B9 -100.1(4) . . . . ?
B5 B8 B11 B10 -62.9(5) . . . . ?
B6 C11 B3 C10 138.8(4) . . . . ?
B6 C11 B3 B2 102.1(4) . . . . ?
B6 C11 B3 B10 39.2(4) . . . . ?
B6 C11 B5 C10 -101.9(4) . . . . ?
B6 C11 B5 B4 -64.8(5) . . . . ?
B6 C11 B5 B7 36.8(4) . . . . ?
B6 C11 B5 B8 -2.1(5) . . . . ?
B6 C11 B7 B5 -141.4(4) . . . . ?
B6 C11 B7 B8 -102.4(4) . . . . ?
B6 C11 B7 B11 -39.2(4) . . . . ?
B6 B3 B10 B2 137.8(4) . . . . ?
B6 B3 B10 B9 100.5(4) . . . . ?
B6 B3 B10 B11 36.8(4) . . . . ?
B6 B7 B8 B4 -62.6(5) . . . . ?
B6 B7 B8 B5 -100.4(4) . . . . ?
B6 B7 B8 B9 -0.2(5) . . . . ?
B6 B7 B8 B11 37.3(4) . . . . ?
B6 B7 B11 B8 -138.4(4) . . . . ?
B6 B7 B11 B9 -100.6(4) . . . . ?
B6 B7 B11 B10 -37.6(4) . . . . ?
B6 B10 B11 B7 37.2(4) . . . . ?
B6 B10 B11 B8 100.2(4) . . . . ?
B6 B10 B11 B9 137.5(4) . . . . ?
B7 C11 B3 C10 102.0(4) . . . . ?
B7 C11 B3 B2 65.2(5) . . . . ?
B7 C11 B3 B6 -36.8(4) . . . . ?
B7 C11 B3 B10 2.4(5) . . . . ?
B7 C11 B5 C10 -138.7(4) . . . . ?
B7 C11 B5 B4 -101.6(4) . . . . ?
B7 C11 B5 B8 -38.9(4) . . . . ?
B7 C11 B6 B3 141.3(4) . . . . ?
B7 C11 B6 B10 102.3(4) . . . . ?
B7 C11 B6 B11 39.6(4) . . . . ?
B7 B5 B8 B4 -137.7(4) . . . . ?
B7 B5 B8 B9 -100.3(4) . . . . ?
B7 B5 B8 B11 -37.6(4) . . . . ?
B7 B6 B10 B2 63.3(5) . . . . ?
B7 B6 B10 B3 100.8(4) . . . . ?
B7 B6 B10 B9 0.0(5) . . . . ?
B7 B6 B10 B11 -37.9(4) . . . . ?
B7 B6 B11 B8 36.9(4) . . . . ?
B7 B6 B11 B9 100.2(4) . . . . ?
B7 B6 B11 B10 138.0(4) . . . . ?
B7 B8 B9 B2 -63.5(5) . . . . ?
B7 B8 B9 B4 -100.7(4) . . . . ?
B7 B8 B9 B10 0.2(5) . . . . ?
B7 B8 B9 B11 37.6(4) . . . . ?
B7 B8 B11 B6 -36.8(4) . . . . ?
B7 B8 B11 B9 -137.6(4) . . . . ?
B7 B8 B11 B10 -100.4(4) . . . . ?
B8 B4 B5 C10 136.6(4) . . . . ?
B8 B4 B5 C11 99.4(4) . . . . ?
B8 B4 B5 B7 37.8(4) . . . . ?
B8 B4 B9 B2 -138.3(4) . . . . ?
B8 B4 B9 B10 -101.1(5) . . . . ?
B8 B4 B9 B11 -37.6(4) . . . . ?
B8 B5 B7 C11 135.7(4) . . . . ?
B8 B5 B7 B6 101.5(5) . . . . ?
B8 B5 B7 B11 38.1(4) . . . . ?
B8 B7 B11 B6 138.4(4) . . . . ?
B8 B7 B11 B9 37.8(4) . . . . ?
B8 B7 B11 B10 100.8(4) . . . . ?
B8 B9 B10 B2 -100.9(4) . . . . ?
B8 B9 B10 B3 -63.6(5) . . . . ?
B8 B9 B10 B6 -0.2(5) . . . . ?
B8 B9 B10 B11 37.5(4) . . . . ?
B8 B9 B11 B6 -100.2(4) . . . . ?
B8 B9 B11 B7 -37.6(4) . . . . ?
B8 B9 B11 B10 -138.2(4) . . . . ?
B9 B2 B3 C10 -98.1(4) . . . . ?
B9 B2 B3 C11 -61.8(5) . . . . ?
B9 B2 B3 B6 -0.6(5) . . . . ?
B9 B2 B3 B10 37.3(4) . . . . ?
B9 B2 B4 C10 135.3(4) . . . . ?
B9 B2 B4 B5 100.8(4) . . . . ?
B9 B2 B4 B8 37.7(4) . . . . ?
B9 B2 B10 B3 -138.2(4) . . . . ?
B9 B2 B10 B6 -100.5(5) . . . . ?
B9 B2 B10 B11 -37.4(4) . . . . ?
B9 B4 B5 C10 98.5(4) . . . . ?
B9 B4 B5 C11 61.4(5) . . . . ?
B9 B4 B5 B7 -0.2(5) . . . . ?
B9 B4 B5 B8 -38.0(4) . . . . ?
B9 B4 B8 B5 137.6(4) . . . . ?
B9 B4 B8 B7 99.9(4) . . . . ?
B9 B4 B8 B11 36.9(4) . . . . ?
B9 B8 B11 B6 100.8(5) . . . . ?
B9 B8 B11 B7 137.6(4) . . . . ?
B9 B8 B11 B10 37.2(4) . . . . ?
B9 B10 B11 B6 -137.5(4) . . . . ?
B9 B10 B11 B7 -100.3(4) . . . . ?
B9 B10 B11 B8 -37.4(4) . . . . ?
B10 B2 B3 C10 -135.4(4) . . . . ?
B10 B2 B3 C11 -99.1(4) . . . . ?
B10 B2 B3 B6 -37.9(4) . . . . ?
B10 B2 B4 C10 98.2(4) . . . . ?
B10 B2 B4 B5 63.7(5) . . . . ?
B10 B2 B4 B8 0.6(5) . . . . ?
B10 B2 B4 B9 -37.0(4) . . . . ?
B10 B2 B9 B4 138.6(4) . . . . ?
B10 B2 B9 B8 101.1(4) . . . . ?
B10 B2 B9 B11 37.2(4) . . . . ?
B10 B3 B6 C11 -135.4(4) . . . . ?
B10 B3 B6 B7 -101.1(5) . . . . ?
B10 B3 B6 B11 -36.9(4) . . . . ?
B10 B6 B7 C11 -97.7(4) . . . . ?
B10 B6 B7 B5 -63.6(5) . . . . ?
B10 B6 B7 B8 0.1(5) . . . . ?
B10 B6 B7 B11 37.6(4) . . . . ?
B10 B6 B11 B7 -138.0(4) . . . . ?
B10 B6 B11 B8 -101.1(4) . . . . ?
B10 B6 B11 B9 -37.8(4) . . . . ?
B10 B9 B11 B6 38.0(4) . . . . ?
B10 B9 B11 B7 100.7(4) . . . . ?
B10 B9 B11 B8 138.2(4) . . . . ?
B11 B6 B7 C11 -135.4(4) . . . . ?
B11 B6 B7 B5 -101.3(4) . . . . ?
B11 B6 B7 B8 -37.6(4) . . . . ?
B11 B6 B10 B2 101.2(4) . . . . ?
B11 B6 B10 B3 138.7(4) . . . . ?
B11 B6 B10 B9 38.0(4) . . . . ?
B11 B7 B8 B4 -99.9(4) . . . . ?
B11 B7 B8 B5 -137.7(4) . . . . ?
B11 B7 B8 B9 -37.5(4) . . . . ?
B11 B8 B9 B2 -101.1(4) . . . . ?
B11 B8 B9 B4 -138.3(4) . . . . ?
B11 B8 B9 B10 -37.4(4) . . . . ?
B11 B9 B10 B2 -138.4(4) . . . . ?
B11 B9 B10 B3 -101.1(4) . . . . ?
B11 B9 B10 B6 -37.7(4) . . . . ?
B12 C13 C14 C15 108.9(4) . . . . ?
B12 C13 C14 B15 -144.8(4) . . . . ?
B12 C13 C14 B19 -106.5(4) . . . . ?
B12 C13 C14 B20 -38.4(4) . . . . ?
B12 C13 B1 O1 61.0(4) . . . . ?
B12 C13 B1 O2 -30.9(5) . . . . ?
B12 C13 B1 N1 15.3(5) . . . . ?
B12 C13 B1 C10 -164.3(4) . . . . ?
B12 C13 B13 B14 141.1(4) . . . . ?
B12 C13 B13 B16 39.3(3) . . . . ?
B12 C13 B13 B17 102.3(4) . . . . ?
B12 C13 B14 B13 -36.2(4) . . . . ?
B12 C13 B14 B15 104.6(4) . . . . ?
B12 C13 B14 B17 2.9(5) . . . . ?
B12 C13 B14 B18 66.5(4) . . . . ?
B12 C13 B15 C14 32.8(3) . . . . ?
B12 C13 B15 B14 -103.5(4) . . . . ?
B12 C13 B15 B18 -65.2(4) . . . . ?
B12 C13 B15 B19 -2.1(5) . . . . ?
B12 C14 B15 C13 -33.5(3) . . . . ?
B12 C14 B15 B14 4.2(5) . . . . ?
B12 C14 B15 B18 66.8(5) . . . . ?
B12 C14 B15 B19 106.0(4) . . . . ?
B12 C14 B19 B15 -104.8(4) . . . . ?
B12 C14 B19 B18 -65.8(5) . . . . ?
B12 C14 B19 B20 36.9(4) . . . . ?
B12 C14 B19 B21 -2.6(5) . . . . ?
B12 C14 B20 B16 -39.6(3) . . . . ?
B12 C14 B20 B19 -141.7(4) . . . . ?
B12 C14 B20 B21 -102.4(4) . . . . ?
B12 B13 B14 C13 35.0(3) . . . . ?
B12 B13 B14 B15 0.1(5) . . . . ?
B12 B13 B14 B17 -100.9(4) . . . . ?
B12 B13 B14 B18 -63.5(5) . . . . ?
B12 B13 B16 B17 138.3(4) . . . . ?
B12 B13 B16 B20 37.8(4) . . . . ?
B12 B13 B16 B21 100.9(4) . . . . ?
B12 B13 B17 B14 101.0(4) . . . . ?
B12 B13 B17 B16 -37.4(4) . . . . ?
B12 B13 B17 B18 64.2(5) . . . . ?
B12 B13 B17 B21 0.3(5) . . . . ?
B12 B16 B17 B13 37.2(4) . . . . ?
B12 B16 B17 B14 0.1(5) . . . . ?
B12 B16 B17 B18 -63.2(5) . . . . ?
B12 B16 B17 B21 -100.8(4) . . . . ?
B12 B16 B20 C14 39.6(3) . . . . ?
B12 B16 B20 B19 101.3(4) . . . . ?
B12 B16 B20 B21 138.4(4) . . . . ?
B12 B16 B21 B17 100.6(4) . . . . ?
B12 B16 B21 B18 63.2(5) . . . . ?
B12 B16 B21 B19 -0.2(5) . . . . ?
B12 B16 B21 B20 -37.1(4) . . . . ?
B12 B20 B21 B16 37.1(4) . . . . ?
B12 B20 B21 B17 -0.6(5) . . . . ?
B12 B20 B21 B18 -64.1(5) . . . . ?
B12 B20 B21 B19 -101.4(4) . . . . ?
B13 C13 C14 C15 147.9(4) . . . . ?
B13 C13 C14 B12 39.0(3) . . . . ?
B13 C13 C14 B15 -105.8(4) . . . . ?
B13 C13 C14 B19 -67.6(4) . . . . ?
B13 C13 C14 B20 0.5(5) . . . . ?
B13 C13 B1 O1 -7.2(5) . . . . ?
B13 C13 B1 O2 -99.1(4) . . . . ?
B13 C13 B1 N1 -52.9(5) . . . . ?
B13 C13 B1 C10 127.5(4) . . . . ?
B13 C13 B12 C14 -137.0(4) . . . . ?
B13 C13 B12 B16 -39.3(4) . . . . ?
B13 C13 B12 B20 -102.1(4) . . . . ?
B13 C13 B14 B15 140.9(4) . . . . ?
B13 C13 B14 B17 39.1(4) . . . . ?
B13 C13 B14 B18 102.8(4) . . . . ?
B13 C13 B15 C14 99.4(4) . . . . ?
B13 C13 B15 B14 -36.9(3) . . . . ?
B13 C13 B15 B18 1.3(5) . . . . ?
B13 C13 B15 B19 64.4(4) . . . . ?
B13 B12 B16 B17 -37.2(4) . . . . ?
B13 B12 B16 B20 -137.4(4) . . . . ?
B13 B12 B16 B21 -100.3(4) . . . . ?
B13 B12 B20 C14 -96.8(4) . . . . ?
B13 B12 B20 B16 38.1(3) . . . . ?
B13 B12 B20 B19 -62.8(5) . . . . ?
B13 B12 B20 B21 0.8(5) . . . . ?
B13 B14 B15 C13 35.1(3) . . . . ?
B13 B14 B15 C14 -2.5(5) . . . . ?
B13 B14 B15 B18 -101.7(4) . . . . ?
B13 B14 B15 B19 -63.2(5) . . . . ?
B13 B14 B17 B16 37.1(4) . . . . ?
B13 B14 B17 B18 138.7(4) . . . . ?
B13 B14 B17 B21 100.7(4) . . . . ?
B13 B14 B18 B15 100.8(4) . . . . ?
B13 B14 B18 B17 -37.3(3) . . . . ?
B13 B14 B18 B19 62.4(5) . . . . ?
B13 B14 B18 B21 -0.1(5) . . . . ?
B13 B16 B17 B14 -37.1(4) . . . . ?
B13 B16 B17 B18 -100.4(4) . . . . ?
B13 B16 B17 B21 -138.0(4) . . . . ?
B13 B16 B20 C14 1.8(5) . . . . ?
B13 B16 B20 B12 -37.8(4) . . . . ?
B13 B16 B20 B19 63.4(5) . . . . ?
B13 B16 B20 B21 100.6(4) . . . . ?
B13 B16 B21 B17 37.4(4) . . . . ?
B13 B16 B21 B18 0.0(5) . . . . ?
B13 B16 B21 B19 -63.4(5) . . . . ?
B13 B16 B21 B20 -100.3(4) . . . . ?
B13 B17 B18 B14 36.8(4) . . . . ?
B13 B17 B18 B15 -0.5(5) . . . . ?
B13 B17 B18 B19 -63.7(5) . . . . ?
B13 B17 B18 B21 -100.9(4) . . . . ?
B13 B17 B21 B16 -37.5(4) . . . . ?
B13 B17 B21 B18 100.9(4) . . . . ?
B13 B17 B21 B19 63.2(5) . . . . ?
B13 B17 B21 B20 0.2(5) . . . . ?
B14 C13 C14 C15 -146.6(4) . . . . ?
B14 C13 C14 B12 104.5(4) . . . . ?
B14 C13 C14 B15 -40.3(3) . . . . ?
B14 C13 C14 B19 -2.1(5) . . . . ?
B14 C13 C14 B20 66.0(4) . . . . ?
B14 C13 B1 O1 -81.0(5) . . . . ?
B14 C13 B1 O2 -172.9(4) . . . . ?
B14 C13 B1 N1 -126.7(4) . . . . ?
B14 C13 B1 C10 53.7(6) . . . . ?
B14 C13 B12 C14 -100.6(4) . . . . ?
B14 C13 B12 B13 36.5(4) . . . . ?
B14 C13 B12 B16 -2.8(5) . . . . ?
B14 C13 B12 B20 -65.6(4) . . . . ?
B14 C13 B13 B12 -141.1(4) . . . . ?
B14 C13 B13 B16 -101.7(4) . . . . ?
B14 C13 B13 B17 -38.7(3) . . . . ?
B14 C13 B15 C14 136.3(4) . . . . ?
B14 C13 B15 B18 38.2(3) . . . . ?
B14 C13 B15 B19 101.3(4) . . . . ?
B14 B13 B16 B12 -101.0(4) . . . . ?
B14 B13 B16 B17 37.3(4) . . . . ?
B14 B13 B16 B20 -63.2(5) . . . . ?
B14 B13 B16 B21 -0.1(5) . . . . ?
B14 B13 B17 B16 -138.4(4) . . . . ?
B14 B13 B17 B18 -36.8(4) . . . . ?
B14 B13 B17 B21 -100.7(4) . . . . ?
B14 B15 B18 B17 37.1(4) . . . . ?
B14 B15 B18 B19 136.9(4) . . . . ?
B14 B15 B18 B21 99.7(4) . . . . ?
B14 B15 B19 C14 96.9(4) . . . . ?
B14 B15 B19 B18 -38.5(4) . . . . ?
B14 B15 B19 B20 63.1(5) . . . . ?
B14 B15 B19 B21 -0.7(5) . . . . ?
B14 B17 B18 B15 -37.3(3) . . . . ?
B14 B17 B18 B19 -100.5(4) . . . . ?
B14 B17 B18 B21 -137.7(4) . . . . ?
B14 B17 B21 B16 -100.7(4) . . . . ?
B14 B17 B21 B18 37.7(4) . . . . ?
B14 B17 B21 B19 0.0(5) . . . . ?
B14 B17 B21 B20 -63.0(5) . . . . ?
B14 B18 B19 C14 -0.5(5) . . . . ?
B14 B18 B19 B15 38.3(4) . . . . ?
B14 B18 B19 B20 -62.0(5) . . . . ?
B14 B18 B19 B21 -99.7(4) . . . . ?
B14 B18 B21 B16 0.0(5) . . . . ?
B14 B18 B21 B17 -37.3(4) . . . . ?
B14 B18 B21 B19 100.5(4) . . . . ?
B14 B18 B21 B20 63.3(5) . . . . ?
B15 C13 C14 C15 -106.3(4) . . . . ?
B15 C13 C14 B12 144.8(4) . . . . ?
B15 C13 C14 B19 38.3(4) . . . . ?
B15 C13 C14 B20 106.3(4) . . . . ?
B15 C13 B1 O1 -158.4(4) . . . . ?
B15 C13 B1 O2 109.7(4) . . . . ?
B15 C13 B1 N1 155.8(3) . . . . ?
B15 C13 B1 C10 -23.8(6) . . . . ?
B15 C13 B12 C14 -33.0(3) . . . . ?
B15 C13 B12 B13 104.1(4) . . . . ?
B15 C13 B12 B16 64.8(4) . . . . ?
B15 C13 B12 B20 2.0(5) . . . . ?
B15 C13 B13 B12 -103.9(4) . . . . ?
B15 C13 B13 B14 37.1(4) . . . . ?
B15 C13 B13 B16 -64.6(4) . . . . ?
B15 C13 B13 B17 -1.6(5) . . . . ?
B15 C13 B14 B13 -140.9(4) . . . . ?
B15 C13 B14 B17 -101.7(4) . . . . ?
B15 C13 B14 B18 -38.1(3) . . . . ?
B15 C14 B12 C13 33.1(3) . . . . ?
B15 C14 B12 B13 -4.1(5) . . . . ?
B15 C14 B12 B16 -66.6(4) . . . . ?
B15 C14 B12 B20 -106.2(4) . . . . ?
B15 C14 B19 B18 39.0(3) . . . . ?
B15 C14 B19 B20 141.6(4) . . . . ?
B15 C14 B19 B21 102.1(4) . . . . ?
B15 C14 B20 B12 104.5(4) . . . . ?
B15 C14 B20 B16 64.9(5) . . . . ?
B15 C14 B20 B19 -37.2(4) . . . . ?
B15 C14 B20 B21 2.2(5) . . . . ?
B15 B14 B17 B13 -101.2(4) . . . . ?
B15 B14 B17 B16 -64.1(5) . . . . ?
B15 B14 B17 B18 37.5(4) . . . . ?
B15 B14 B17 B21 -0.5(5) . . . . ?
B15 B14 B18 B17 -138.1(4) . . . . ?
B15 B14 B18 B19 -38.4(4) . . . . ?
B15 B14 B18 B21 -100.8(4) . . . . ?
B15 B18 B19 C14 -38.8(3) . . . . ?
B15 B18 B19 B20 -100.3(4) . . . . ?
B15 B18 B19 B21 -138.0(4) . . . . ?
B15 B18 B21 B16 -63.1(5) . . . . ?
B15 B18 B21 B17 -100.3(4) . . . . ?
B15 B18 B21 B19 37.4(4) . . . . ?
B15 B18 B21 B20 0.3(5) . . . . ?
B15 B19 B20 C14 34.1(3) . . . . ?
B15 B19 B20 B12 -0.2(5) . . . . ?
B15 B19 B20 B16 -63.7(5) . . . . ?
B15 B19 B20 B21 -101.0(4) . . . . ?
B15 B19 B21 B16 63.8(5) . . . . ?
B15 B19 B21 B17 0.4(5) . . . . ?
B15 B19 B21 B18 -37.3(4) . . . . ?
B15 B19 B21 B20 100.8(4) . . . . ?
B16 B12 B13 C13 135.4(4) . . . . ?
B16 B12 B13 B14 101.0(4) . . . . ?
B16 B12 B13 B17 37.5(4) . . . . ?
B16 B12 B20 C14 -134.8(4) . . . . ?
B16 B12 B20 B19 -100.9(4) . . . . ?
B16 B12 B20 B21 -37.3(4) . . . . ?
B16 B13 B14 C13 98.5(4) . . . . ?
B16 B13 B14 B15 63.7(4) . . . . ?
B16 B13 B14 B17 -37.4(4) . . . . ?
B16 B13 B14 B18 0.1(5) . . . . ?
B16 B13 B17 B14 138.4(4) . . . . ?
B16 B13 B17 B18 101.5(4) . . . . ?
B16 B13 B17 B21 37.6(4) . . . . ?
B16 B17 B18 B14 100.2(4) . . . . ?
B16 B17 B18 B15 62.9(5) . . . . ?
B16 B17 B18 B19 -0.3(5) . . . . ?
B16 B17 B18 B21 -37.5(4) . . . . ?
B16 B17 B21 B18 138.4(4) . . . . ?
B16 B17 B21 B19 100.7(4) . . . . ?
B16 B17 B21 B20 37.7(4) . . . . ?
B16 B20 B21 B17 -37.7(4) . . . . ?
B16 B20 B21 B18 -101.2(4) . . . . ?
B16 B20 B21 B19 -138.5(4) . . . . ?
B17 B13 B14 C13 135.9(4) . . . . ?
B17 B13 B14 B15 101.1(4) . . . . ?
B17 B13 B14 B18 37.5(4) . . . . ?
B17 B13 B16 B12 -138.3(4) . . . . ?
B17 B13 B16 B20 -100.5(4) . . . . ?
B17 B13 B16 B21 -37.4(4) . . . . ?
B17 B14 B15 C13 99.0(4) . . . . ?
B17 B14 B15 C14 61.3(4) . . . . ?
B17 B14 B15 B18 -37.9(4) . . . . ?
B17 B14 B15 B19 0.7(5) . . . . ?
B17 B14 B18 B15 138.1(4) . . . . ?
B17 B14 B18 B19 99.7(4) . . . . ?
B17 B14 B18 B21 37.2(4) . . . . ?
B17 B16 B20 C14 -61.3(5) . . . . ?
B17 B16 B20 B12 -100.9(4) . . . . ?
B17 B16 B20 B19 0.4(5) . . . . ?
B17 B16 B20 B21 37.6(4) . . . . ?
B17 B16 B21 B18 -37.3(4) . . . . ?
B17 B16 B21 B19 -100.8(4) . . . . ?
B17 B16 B21 B20 -137.7(4) . . . . ?
B17 B18 B19 C14 62.0(5) . . . . ?
B17 B18 B19 B15 100.8(4) . . . . ?
B17 B18 B19 B20 0.5(5) . . . . ?
B17 B18 B19 B21 -37.2(4) . . . . ?
B17 B18 B21 B16 37.3(4) . . . . ?
B17 B18 B21 B19 137.8(4) . . . . ?
B17 B18 B21 B20 100.6(4) . . . . ?
B18 B14 B15 C13 136.8(4) . . . . ?
B18 B14 B15 C14 99.2(4) . . . . ?
B18 B14 B15 B19 38.6(4) . . . . ?
B18 B14 B17 B13 -138.7(4) . . . . ?
B18 B14 B17 B16 -101.6(4) . . . . ?
B18 B14 B17 B21 -38.0(4) . . . . ?
B18 B15 B19 C14 135.4(4) . . . . ?
B18 B15 B19 B20 101.6(4) . . . . ?
B18 B15 B19 B21 37.8(4) . . . . ?
B18 B17 B21 B16 -138.4(4) . . . . ?
B18 B17 B21 B19 -37.7(4) . . . . ?
B18 B17 B21 B20 -100.7(4) . . . . ?
B18 B19 B20 C14 97.2(4) . . . . ?
B18 B19 B20 B12 62.9(5) . . . . ?
B18 B19 B20 B16 -0.6(5) . . . . ?
B18 B19 B20 B21 -37.9(4) . . . . ?
B18 B19 B21 B16 101.2(4) . . . . ?
B18 B19 B21 B17 37.8(4) . . . . ?
B18 B19 B21 B20 138.2(4) . . . . ?
B19 C14 B12 C13 102.2(4) . . . . ?
B19 C14 B12 B13 65.0(5) . . . . ?
B19 C14 B12 B16 2.5(5) . . . . ?
B19 C14 B12 B20 -37.0(4) . . . . ?
B19 C14 B15 C13 -139.5(4) . . . . ?
B19 C14 B15 B14 -101.8(4) . . . . ?
B19 C14 B15 B18 -39.2(4) . . . . ?
B19 C14 B20 B12 141.7(4) . . . . ?
B19 C14 B20 B16 102.1(4) . . . . ?
B19 C14 B20 B21 39.4(4) . . . . ?
B19 B15 B18 B14 -136.9(4) . . . . ?
B19 B15 B18 B17 -99.7(4) . . . . ?
B19 B15 B18 B21 -37.1(4) . . . . ?
B19 B18 B21 B16 -100.5(4) . . . . ?
B19 B18 B21 B17 -137.8(4) . . . . ?
B19 B18 B21 B20 -37.2(4) . . . . ?
B19 B20 B21 B16 138.5(4) . . . . ?
B19 B20 B21 B17 100.8(4) . . . . ?
B19 B20 B21 B18 37.3(4) . . . . ?
B20 C14 B12 C13 139.3(4) . . . . ?
B20 C14 B12 B13 102.0(4) . . . . ?
B20 C14 B12 B16 39.6(4) . . . . ?
B20 C14 B15 C13 -102.3(4) . . . . ?
B20 C14 B15 B14 -64.6(5) . . . . ?
B20 C14 B15 B18 -2.0(5) . . . . ?
B20 C14 B15 B19 37.2(4) . . . . ?
B20 C14 B19 B15 -141.6(4) . . . . ?
B20 C14 B19 B18 -102.7(4) . . . . ?
B20 C14 B19 B21 -39.5(4) . . . . ?
B20 B12 B13 C13 97.3(4) . . . . ?
B20 B12 B13 B14 62.9(5) . . . . ?
B20 B12 B13 B16 -38.2(4) . . . . ?
B20 B12 B13 B17 -0.7(5) . . . . ?
B20 B12 B16 B13 137.4(4) . . . . ?
B20 B12 B16 B17 100.2(4) . . . . ?
B20 B12 B16 B21 37.1(4) . . . . ?
B20 B16 B17 B13 100.3(4) . . . . ?
B20 B16 B17 B14 63.3(5) . . . . ?
B20 B16 B17 B18 -0.1(5) . . . . ?
B20 B16 B17 B21 -37.6(4) . . . . ?
B20 B16 B21 B17 137.7(4) . . . . ?
B20 B16 B21 B18 100.3(4) . . . . ?
B20 B16 B21 B19 36.9(4) . . . . ?
B20 B19 B21 B16 -37.0(4) . . . . ?
B20 B19 B21 B17 -100.4(4) . . . . ?
B20 B19 B21 B18 -138.2(4) . . . . ?
B21 B16 B17 B13 138.0(4) . . . . ?
B21 B16 B17 B14 100.9(4) . . . . ?
B21 B16 B17 B18 37.6(4) . . . . ?
B21 B16 B20 C14 -98.9(4) . . . . ?
B21 B16 B20 B12 -138.4(4) . . . . ?
B21 B16 B20 B19 -37.2(4) . . . . ?
B21 B17 B18 B14 137.7(4) . . . . ?
B21 B17 B18 B15 100.4(4) . . . . ?
B21 B17 B18 B19 37.2(4) . . . . ?
B21 B18 B19 C14 99.2(4) . . . . ?
B21 B18 B19 B15 138.0(4) . . . . ?
B21 B18 B19 B20 37.7(4) . . . . ?
B21 B19 B20 C14 135.1(4) . . . . ?
B21 B19 B20 B12 100.7(4) . . . . ?
B21 B19 B20 B16 37.3(4) . . . . ?
Br2 C17 C18 C19 -117.6(6) . . . . ?
Br2 C17 C18 C23 63.4(6) . . . . ?
Br2A C17 C18 C19 -130.7(8) . . . . ?
Br2A C17 C18 C23 50.3(9) . . . . ?
O4 N2 C16 C17 -2.9(8) . . . . ?
O5 N2 C16 C17 175.6(5) . . . . ?
O6 C21 C22 C23 178.8(5) . . . . ?
N2 O4 B22 O5 0.7(3) . . . . ?
N2 O4 B22 C25 -108.6(4) . . . . ?
N2 O4 B22 C28 111.1(4) . . . . ?
N2 O5 B22 O4 -0.6(3) . . . . ?
N2 O5 B22 C25 109.9(4) . . . . ?
N2 O5 B22 C28 -109.3(4) . . . . ?
N2 C16 C17 Br2 78.9(7) . . . . ?
N2 C16 C17 Br2A 89.2(8) . . . . ?
N2 C16 C17 C18 -149.5(5) . . . . ?
C16 C17 C18 C19 112.7(6) . . . . ?
C16 C17 C18 C23 -66.4(7) . . . . ?
C17 C18 C19 C20 -178.9(5) . . . . ?
C17 C18 C23 C22 178.3(5) . . . . ?
C18 C19 C20 C21 0.5(8) . . . . ?
C19 C18 C23 C22 -0.8(8) . . . . ?
C19 C20 C21 O6 -179.4(5) . . . . ?
C19 C20 C21 C22 -0.5(8) . . . . ?
C20 C21 C22 C23 -0.1(8) . . . . ?
C21 C22 C23 C18 0.8(8) . . . . ?
C23 C18 C19 C20 0.1(7) . . . . ?
C24 O6 C21 C20 -2.0(7) . . . . ?
C24 O6 C21 C22 179.1(5) . . . . ?
C25 C26 B23 B24 -139.2(4) . . . . ?
C25 C26 B23 B27 -100.2(4) . . . . ?
C25 C26 B23 B31 -37.3(3) . . . . ?
C25 C26 B24 B23 37.4(3) . . . . ?
C25 C26 B24 B25 -104.2(4) . . . . ?
C25 C26 B24 B27 -1.6(5) . . . . ?
C25 C26 B24 B28 -64.5(5) . . . . ?
C25 C26 B25 B24 103.2(4) . . . . ?
C25 C26 B25 B26 -38.3(4) . . . . ?
C25 C26 B25 B28 64.0(5) . . . . ?
C25 C26 B25 B29 1.1(5) . . . . ?
C25 C26 B26 B25 139.1(4) . . . . ?
C25 C26 B26 B29 99.7(4) . . . . ?
C25 C26 B26 B30 37.2(3) . . . . ?
C25 B23 B24 C26 -35.5(3) . . . . ?
C25 B23 B24 B25 -1.5(5) . . . . ?
C25 B23 B24 B27 100.0(4) . . . . ?
C25 B23 B24 B28 62.4(5) . . . . ?
C25 B23 B27 B24 -99.4(4) . . . . ?
C25 B23 B27 B28 -62.4(5) . . . . ?
C25 B23 B27 B31 38.0(3) . . . . ?
C25 B23 B27 B32 0.3(5) . . . . ?
C25 B23 B31 B27 -136.4(4) . . . . ?
C25 B23 B31 B30 -35.5(3) . . . . ?
C25 B23 B31 B32 -98.7(4) . . . . ?
C25 B26 B29 B25 98.8(4) . . . . ?
C25 B26 B29 B28 61.1(5) . . . . ?
C25 B26 B29 B30 -38.6(3) . . . . ?
C25 B26 B29 B32 -1.4(5) . . . . ?
C25 B26 B30 B29 135.7(4) . . . . ?
C25 B26 B30 B31 33.9(3) . . . . ?
C25 B26 B30 B32 98.1(4) . . . . ?
C25 B30 B31 B23 35.0(3) . . . . ?
C25 B30 B31 B27 98.3(4) . . . . ?
C25 B30 B31 B32 135.2(4) . . . . ?
C25 B30 B32 B27 -1.8(5) . . . . ?
C25 B30 B32 B28 61.8(5) . . . . ?
C25 B30 B32 B29 100.0(4) . . . . ?
C25 B30 B32 B31 -38.6(3) . . . . ?
C25 B31 B32 B27 -99.3(4) . . . . ?
C25 B31 B32 B28 -61.5(5) . . . . ?
C25 B31 B32 B29 2.4(5) . . . . ?
C25 B31 B32 B30 39.5(4) . . . . ?
C26 C25 B22 O4 -38.6(5) . . . . ?
C26 C25 B22 O5 -130.5(4) . . . . ?
C26 C25 B22 N2 -84.7(4) . . . . ?
C26 C25 B22 C28 94.9(5) . . . . ?
C26 C25 B23 B24 35.3(3) . . . . ?
C26 C25 B23 B27 98.3(4) . . . . ?
C26 C25 B23 B31 136.9(4) . . . . ?
C26 C25 B26 B25 -35.2(3) . . . . ?
C26 C25 B26 B29 -98.0(4) . . . . ?
C26 C25 B26 B30 -137.1(4) . . . . ?
C26 C25 B30 B26 38.8(3) . . . . ?
C26 C25 B30 B29 -0.2(5) . . . . ?
C26 C25 B30 B31 -102.9(4) . . . . ?
C26 C25 B30 B32 -63.2(4) . . . . ?
C26 C25 B31 B23 -39.3(3) . . . . ?
C26 C25 B31 B27 -1.0(5) . . . . ?
C26 C25 B31 B30 101.1(4) . . . . ?
C26 C25 B31 B32 61.7(4) . . . . ?
C26 B23 B24 B25 34.0(4) . . . . ?
C26 B23 B24 B27 135.5(4) . . . . ?
C26 B23 B24 B28 97.9(4) . . . . ?
C26 B23 B27 B24 -38.1(4) . . . . ?
C26 B23 B27 B28 -1.1(5) . . . . ?
C26 B23 B27 B31 99.3(4) . . . . ?
C26 B23 B27 B32 61.6(5) . . . . ?
C26 B23 B31 C25 37.3(3) . . . . ?
C26 B23 B31 B27 -99.1(4) . . . . ?
C26 B23 B31 B30 1.8(5) . . . . ?
C26 B23 B31 B32 -61.5(5) . . . . ?
C26 B24 B25 B26 34.4(4) . . . . ?
C26 B24 B25 B28 134.9(4) . . . . ?
C26 B24 B25 B29 97.7(4) . . . . ?
C26 B24 B27 B23 38.7(4) . . . . ?
C26 B24 B27 B28 -99.4(4) . . . . ?
C26 B24 B27 B31 0.9(5) . . . . ?
C26 B24 B27 B32 -62.2(5) . . . . ?
C26 B24 B28 B25 -39.1(4) . . . . ?
C26 B24 B28 B27 99.5(4) . . . . ?
C26 B24 B28 B29 -2.1(5) . . . . ?
C26 B24 B28 B32 61.6(5) . . . . ?
C26 B25 B26 C25 35.0(3) . . . . ?
C26 B25 B26 B29 135.1(4) . . . . ?
C26 B25 B26 B30 96.9(4) . . . . ?
C26 B25 B28 B24 38.7(4) . . . . ?
C26 B25 B28 B27 1.3(5) . . . . ?
C26 B25 B28 B29 -100.0(4) . . . . ?
C26 B25 B28 B32 -62.5(5) . . . . ?
C26 B25 B29 B26 -39.2(3) . . . . ?
C26 B25 B29 B28 98.3(4) . . . . ?
C26 B25 B29 B30 -1.2(5) . . . . ?
C26 B25 B29 B32 61.5(5) . . . . ?
C26 B26 B29 B25 38.5(3) . . . . ?
C26 B26 B29 B28 0.8(5) . . . . ?
C26 B26 B29 B30 -98.8(4) . . . . ?
C26 B26 B29 B32 -61.7(5) . . . . ?
C26 B26 B30 C25 -36.6(3) . . . . ?
C26 B26 B30 B29 99.1(4) . . . . ?
C26 B26 B30 B31 -2.8(5) . . . . ?
C26 B26 B30 B32 61.5(4) . . . . ?
C27 C26 B23 C25 -109.3(4) . . . . ?
C27 C26 B23 B24 111.5(5) . . . . ?
C27 C26 B23 B27 150.5(4) . . . . ?
C27 C26 B23 B31 -146.6(4) . . . . ?
C27 C26 B24 B23 -107.6(5) . . . . ?
C27 C26 B24 B25 110.7(5) . . . . ?
C27 C26 B24 B27 -146.7(4) . . . . ?
C27 C26 B24 B28 150.5(4) . . . . ?
C27 C26 B25 B24 -110.6(5) . . . . ?
C27 C26 B25 B26 108.0(5) . . . . ?
C27 C26 B25 B28 -149.8(4) . . . . ?
C27 C26 B25 B29 147.4(4) . . . . ?
C27 C26 B26 C25 109.6(4) . . . . ?
C27 C26 B26 B25 -111.3(5) . . . . ?
C27 C26 B26 B29 -150.7(4) . . . . ?
C27 C26 B26 B30 146.8(4) . . . . ?
C28 C29 B33 B34 -36.8(3) . . . . ?
C28 C29 B33 B39 -99.7(4) . . . . ?
C28 C29 B33 B40 -138.5(4) . . . . ?
C28 C29 B36 B35 36.6(3) . . . . ?
C28 C29 B36 B37 99.0(4) . . . . ?
C28 C29 B36 B41 138.2(4) . . . . ?
C28 C29 B40 B33 37.9(4) . . . . ?
C28 C29 B40 B39 -1.2(5) . . . . ?
C28 C29 B40 B41 -103.2(4) . . . . ?
C28 C29 B40 B42 -64.5(5) . . . . ?
C28 C29 B41 B36 -38.6(4) . . . . ?
C28 C29 B41 B37 0.8(5) . . . . ?
C28 C29 B41 B40 102.9(4) . . . . ?
C28 C29 B41 B42 64.2(5) . . . . ?
C28 B33 B34 B35 -34.9(3) . . . . ?
C28 B33 B34 B38 -98.3(4) . . . . ?
C28 B33 B34 B39 -136.2(4) . . . . ?
C28 B33 B39 B34 38.0(3) . . . . ?
C28 B33 B39 B38 0.6(5) . . . . ?
C28 B33 B39 B40 -99.9(4) . . . . ?
C28 B33 B39 B42 -62.5(5) . . . . ?
C28 B33 B40 C29 -36.4(3) . . . . ?
C28 B33 B40 B39 99.4(4) . . . . ?
C28 B33 B40 B41 -2.0(5) . . . . ?
C28 B33 B40 B42 61.4(5) . . . . ?
C28 B34 B35 B36 -34.6(3) . . . . ?
C28 B34 B35 B37 -97.8(4) . . . . ?
C28 B34 B35 B38 -135.4(4) . . . . ?
C28 B34 B38 B35 39.0(3) . . . . ?
C28 B34 B38 B37 1.7(5) . . . . ?
C28 B34 B38 B39 -99.3(4) . . . . ?
C28 B34 B38 B42 -62.1(5) . . . . ?
C28 B34 B39 B33 -38.0(3) . . . . ?
C28 B34 B39 B38 99.8(4) . . . . ?
C28 B34 B39 B40 -0.5(5) . . . . ?
C28 B34 B39 B42 62.7(5) . . . . ?
C28 B35 B36 C29 -36.4(3) . . . . ?
C28 B35 B36 B37 -135.1(4) . . . . ?
C28 B35 B36 B41 -97.5(4) . . . . ?
C28 B35 B37 B36 39.2(3) . . . . ?
C28 B35 B37 B38 -98.7(4) . . . . ?
C28 B35 B37 B41 1.5(5) . . . . ?
C28 B35 B37 B42 -61.7(5) . . . . ?
C28 B35 B38 B34 -38.3(3) . . . . ?
C28 B35 B38 B37 99.8(4) . . . . ?
C28 B35 B38 B39 -0.9(5) . . . . ?
C28 B35 B38 B42 62.6(4) . . . . ?
C28 B36 B37 B35 -38.8(3) . . . . ?
C28 B36 B37 B38 -1.3(5) . . . . ?
C28 B36 B37 B41 99.1(4) . . . . ?
C28 B36 B37 B42 62.1(4) . . . . ?
C28 B36 B41 C29 36.1(3) . . . . ?
C28 B36 B41 B37 -99.2(4) . . . . ?
C28 B36 B41 B40 2.0(5) . . . . ?
C28 B36 B41 B42 -61.6(5) . . . . ?
C29 C28 B22 O4 -127.0(4) . . . . ?
C29 C28 B22 O5 -35.3(5) . . . . ?
C29 C28 B22 N2 -81.6(5) . . . . ?
C29 C28 B22 C25 98.8(5) . . . . ?
C29 C28 B33 B34 137.5(4) . . . . ?
C29 C28 B33 B39 98.8(4) . . . . ?
C29 C28 B33 B40 36.2(3) . . . . ?
C29 C28 B34 B33 -38.7(3) . . . . ?
C29 C28 B34 B35 102.1(4) . . . . ?
C29 C28 B34 B38 62.8(4) . . . . ?
C29 C28 B34 B39 -0.3(5) . . . . ?
C29 C28 B35 B34 -102.9(4) . . . . ?
C29 C28 B35 B36 38.3(3) . . . . ?
C29 C28 B35 B37 -1.0(5) . . . . ?
C29 C28 B35 B38 -63.9(4) . . . . ?
C29 C28 B36 B35 -137.9(4) . . . . ?
C29 C28 B36 B37 -98.5(4) . . . . ?
C29 C28 B36 B41 -36.1(3) . . . . ?
C29 B33 B34 C28 37.1(3) . . . . ?
C29 B33 B34 B35 2.2(5) . . . . ?
C29 B33 B34 B38 -61.2(4) . . . . ?
C29 B33 B34 B39 -99.1(4) . . . . ?
C29 B33 B39 B34 99.7(4) . . . . ?
C29 B33 B39 B38 62.4(5) . . . . ?
C29 B33 B39 B40 -38.2(3) . . . . ?
C29 B33 B39 B42 -0.8(5) . . . . ?
C29 B33 B40 B39 135.8(4) . . . . ?
C29 B33 B40 B41 34.3(4) . . . . ?
C29 B33 B40 B42 97.8(4) . . . . ?
C29 B36 B37 B35 -99.5(4) . . . . ?
C29 B36 B37 B38 -61.9(4) . . . . ?
C29 B36 B37 B41 38.4(3) . . . . ?
C29 B36 B37 B42 1.5(5) . . . . ?
C29 B36 B41 B37 -135.2(4) . . . . ?
C29 B36 B41 B40 -34.0(4) . . . . ?
C29 B36 B41 B42 -97.7(4) . . . . ?
C29 B40 B41 B36 34.4(4) . . . . ?
C29 B40 B41 B37 97.9(4) . . . . ?
C29 B40 B41 B42 136.0(4) . . . . ?
C29 B40 B42 B37 -0.8(5) . . . . ?
C29 B40 B42 B38 62.1(5) . . . . ?
C29 B40 B42 B39 99.9(4) . . . . ?
C29 B40 B42 B41 -38.1(4) . . . . ?
C29 B41 B42 B37 -99.8(4) . . . . ?
C29 B41 B42 B38 -62.5(5) . . . . ?
C29 B41 B42 B39 0.8(5) . . . . ?
C29 B41 B42 B40 38.0(4) . . . . ?
C30 C29 B33 C28 -110.5(4) . . . . ?
C30 C29 B33 B34 -147.4(4) . . . . ?
C30 C29 B33 B39 149.8(4) . . . . ?
C30 C29 B33 B40 111.0(5) . . . . ?
C30 C29 B36 C28 110.1(5) . . . . ?
C30 C29 B36 B35 146.7(4) . . . . ?
C30 C29 B36 B37 -150.9(4) . . . . ?
C30 C29 B36 B41 -111.7(5) . . . . ?
C30 C29 B40 B33 -107.2(5) . . . . ?
C30 C29 B40 B39 -146.3(4) . . . . ?
C30 C29 B40 B41 111.7(5) . . . . ?
C30 C29 B40 B42 150.4(4) . . . . ?
C30 C29 B41 B36 108.7(5) . . . . ?
C30 C29 B41 B37 148.0(4) . . . . ?
C30 C29 B41 B40 -109.8(5) . . . . ?
C30 C29 B41 B42 -148.5(4) . . . . ?
B22 O4 N2 O5 -0.8(3) . . . . ?
B22 O4 N2 C16 178.0(5) . . . . ?
B22 O5 N2 O4 0.8(3) . . . . ?
B22 O5 N2 C16 -178.0(5) . . . . ?
B22 C25 C26 C27 -8.0(6) . . . . ?
B22 C25 C26 B23 -115.2(4) . . . . ?
B22 C25 C26 B24 -153.6(4) . . . . ?
B22 C25 C26 B25 138.7(4) . . . . ?
B22 C25 C26 B26 100.2(4) . . . . ?
B22 C25 B23 C26 108.2(4) . . . . ?
B22 C25 B23 B24 143.5(4) . . . . ?
B22 C25 B23 B27 -153.5(4) . . . . ?
B22 C25 B23 B31 -114.8(5) . . . . ?
B22 C25 B26 C26 -112.9(4) . . . . ?
B22 C25 B26 B25 -148.2(4) . . . . ?
B22 C25 B26 B29 149.1(4) . . . . ?
B22 C25 B26 B30 110.0(4) . . . . ?
B22 C25 B30 B26 -101.8(4) . . . . ?
B22 C25 B30 B29 -140.7(4) . . . . ?
B22 C25 B30 B31 116.6(4) . . . . ?
B22 C25 B30 B32 156.2(4) . . . . ?
B22 C25 B31 B23 114.5(5) . . . . ?
B22 C25 B31 B27 152.8(4) . . . . ?
B22 C25 B31 B30 -105.1(5) . . . . ?
B22 C25 B31 B32 -144.4(4) . . . . ?
B22 C28 C29 C30 -7.2(6) . . . . ?
B22 C28 C29 B33 -113.5(4) . . . . ?
B22 C28 C29 B36 101.5(4) . . . . ?
B22 C28 C29 B40 -152.2(4) . . . . ?
B22 C28 C29 B41 140.5(4) . . . . ?
B22 C28 B33 C29 107.4(4) . . . . ?
B22 C28 B33 B34 -115.0(4) . . . . ?
B22 C28 B33 B39 -153.7(4) . . . . ?
B22 C28 B33 B40 143.6(4) . . . . ?
B22 C28 B34 B33 112.8(5) . . . . ?
B22 C28 B34 B35 -106.4(4) . . . . ?
B22 C28 B34 B38 -145.7(4) . . . . ?
B22 C28 B34 B39 151.2(4) . . . . ?
B22 C28 B35 B34 116.3(4) . . . . ?
B22 C28 B35 B36 -102.5(4) . . . . ?
B22 C28 B35 B37 -141.8(4) . . . . ?
B22 C28 B35 B38 155.3(4) . . . . ?
B22 C28 B36 C29 -111.6(4) . . . . ?
B22 C28 B36 B35 110.6(4) . . . . ?
B22 C28 B36 B37 149.9(4) . . . . ?
B22 C28 B36 B41 -147.7(4) . . . . ?
B23 C25 C26 C27 107.2(5) . . . . ?
B23 C25 C26 B24 -38.4(4) . . . . ?
B23 C25 C26 B25 -106.1(4) . . . . ?
B23 C25 C26 B26 -144.6(4) . . . . ?
B23 C25 B22 O4 -112.0(4) . . . . ?
B23 C25 B22 O5 156.1(4) . . . . ?
B23 C25 B22 N2 -158.1(4) . . . . ?
B23 C25 B22 C28 21.5(6) . . . . ?
B23 C25 B26 C26 33.1(4) . . . . ?
B23 C25 B26 B25 -2.1(5) . . . . ?
B23 C25 B26 B29 -64.9(5) . . . . ?
B23 C25 B26 B30 -103.9(4) . . . . ?
B23 C25 B30 B26 104.1(4) . . . . ?
B23 C25 B30 B29 65.2(5) . . . . ?
B23 C25 B30 B31 -37.5(4) . . . . ?
B23 C25 B30 B32 2.1(5) . . . . ?
B23 C25 B31 B27 38.3(4) . . . . ?
B23 C25 B31 B30 140.5(4) . . . . ?
B23 C25 B31 B32 101.1(4) . . . . ?
B23 C26 B24 B25 -141.7(4) . . . . ?
B23 C26 B24 B27 -39.0(4) . . . . ?
B23 C26 B24 B28 -101.9(4) . . . . ?
B23 C26 B25 B24 37.1(4) . . . . ?
B23 C26 B25 B26 -104.4(4) . . . . ?
B23 C26 B25 B28 -2.1(5) . . . . ?
B23 C26 B25 B29 -65.0(5) . . . . ?
B23 C26 B26 C25 -33.2(3) . . . . ?
B23 C26 B26 B25 106.0(4) . . . . ?
B23 C26 B26 B29 66.6(5) . . . . ?
B23 C26 B26 B30 4.1(5) . . . . ?
B23 B24 B25 C26 -34.1(4) . . . . ?
B23 B24 B25 B26 0.3(5) . . . . ?
B23 B24 B25 B28 100.8(4) . . . . ?
B23 B24 B25 B29 63.6(5) . . . . ?
B23 B24 B27 B28 -138.1(4) . . . . ?
B23 B24 B27 B31 -37.8(4) . . . . ?
B23 B24 B27 B32 -100.9(4) . . . . ?
B23 B24 B28 B25 -101.1(4) . . . . ?
B23 B24 B28 B27 37.4(4) . . . . ?
B23 B24 B28 B29 -64.2(5) . . . . ?
B23 B24 B28 B32 -0.5(6) . . . . ?
B23 B27 B28 B24 -37.3(4) . . . . ?
B23 B27 B28 B25 -0.2(5) . . . . ?
B23 B27 B28 B29 63.3(5) . . . . ?
B23 B27 B28 B32 100.5(4) . . . . ?
B23 B27 B31 C25 -37.8(3) . . . . ?
B23 B27 B31 B30 -100.9(4) . . . . ?
B23 B27 B31 B32 -137.8(4) . . . . ?
B23 B27 B32 B28 -100.2(4) . . . . ?
B23 B27 B32 B29 -62.8(5) . . . . ?
B23 B27 B32 B30 0.9(5) . . . . ?
B23 B27 B32 B31 37.5(4) . . . . ?
B23 B31 B32 B27 -37.6(4) . . . . ?
B23 B31 B32 B28 0.2(5) . . . . ?
B23 B31 B32 B29 64.2(5) . . . . ?
B23 B31 B32 B30 101.2(4) . . . . ?
B24 C26 B23 C25 139.2(4) . . . . ?
B24 C26 B23 B27 39.1(4) . . . . ?
B24 C26 B23 B31 101.9(4) . . . . ?
B24 C26 B25 B26 -141.4(4) . . . . ?
B24 C26 B25 B28 -39.2(4) . . . . ?
B24 C26 B25 B29 -102.0(4) . . . . ?
B24 C26 B26 C25 -102.0(4) . . . . ?
B24 C26 B26 B25 37.1(4) . . . . ?
B24 C26 B26 B29 -2.3(5) . . . . ?
B24 C26 B26 B30 -64.8(5) . . . . ?
B24 B23 B27 B28 37.1(4) . . . . ?
B24 B23 B27 B31 137.4(4) . . . . ?
B24 B23 B27 B32 99.8(4) . . . . ?
B24 B23 B31 C25 98.3(4) . . . . ?
B24 B23 B31 B27 -38.1(4) . . . . ?
B24 B23 B31 B30 62.8(5) . . . . ?
B24 B23 B31 B32 -0.5(5) . . . . ?
B24 B25 B26 C25 1.1(5) . . . . ?
B24 B25 B26 C26 -34.0(4) . . . . ?
B24 B25 B26 B29 101.1(4) . . . . ?
B24 B25 B26 B30 62.9(5) . . . . ?
B24 B25 B28 B27 -37.3(4) . . . . ?
B24 B25 B28 B29 -138.6(4) . . . . ?
B24 B25 B28 B32 -101.2(4) . . . . ?
B24 B25 B29 B26 -100.6(4) . . . . ?
B24 B25 B29 B28 36.9(4) . . . . ?
B24 B25 B29 B30 -62.6(5) . . . . ?
B24 B25 B29 B32 0.0(5) . . . . ?
B24 B27 B28 B25 37.1(4) . . . . ?
B24 B27 B28 B29 100.7(4) . . . . ?
B24 B27 B28 B32 137.9(4) . . . . ?
B24 B27 B31 C25 0.0(5) . . . . ?
B24 B27 B31 B23 37.9(4) . . . . ?
B24 B27 B31 B30 -63.1(5) . . . . ?
B24 B27 B31 B32 -99.9(4) . . . . ?
B24 B27 B32 B28 -37.1(4) . . . . ?
B24 B27 B32 B29 0.3(5) . . . . ?
B24 B27 B32 B30 64.1(5) . . . . ?
B24 B27 B32 B31 100.7(4) . . . . ?
B24 B28 B29 B25 -37.0(4) . . . . ?
B24 B28 B29 B26 0.8(5) . . . . ?
B24 B28 B29 B30 63.9(5) . . . . ?
B24 B28 B29 B32 101.2(4) . . . . ?
B24 B28 B32 B27 37.9(4) . . . . ?
B24 B28 B32 B29 -100.8(5) . . . . ?
B24 B28 B32 B30 -62.7(5) . . . . ?
B24 B28 B32 B31 0.2(6) . . . . ?
B25 C26 B23 C25 102.2(4) . . . . ?
B25 C26 B23 B24 -37.0(4) . . . . ?
B25 C26 B23 B27 2.0(5) . . . . ?
B25 C26 B23 B31 64.9(5) . . . . ?
B25 C26 B24 B23 141.7(4) . . . . ?
B25 C26 B24 B27 102.7(4) . . . . ?
B25 C26 B24 B28 39.8(4) . . . . ?
B25 C26 B26 C25 -139.1(4) . . . . ?
B25 C26 B26 B29 -39.4(4) . . . . ?
B25 C26 B26 B30 -101.9(4) . . . . ?
B25 B24 B27 B23 100.6(4) . . . . ?
B25 B24 B27 B28 -37.4(4) . . . . ?
B25 B24 B27 B31 62.8(5) . . . . ?
B25 B24 B27 B32 -0.3(5) . . . . ?
B25 B24 B28 B27 138.6(4) . . . . ?
B25 B24 B28 B29 37.0(4) . . . . ?
B25 B24 B28 B32 100.7(5) . . . . ?
B25 B26 B29 B28 -37.7(4) . . . . ?
B25 B26 B29 B30 -137.3(4) . . . . ?
B25 B26 B29 B32 -100.2(4) . . . . ?
B25 B26 B30 C25 -97.6(4) . . . . ?
B25 B26 B30 B29 38.1(4) . . . . ?
B25 B26 B30 B31 -63.7(5) . . . . ?
B25 B26 B30 B32 0.5(5) . . . . ?
B25 B28 B29 B26 37.8(4) . . . . ?
B25 B28 B29 B30 100.9(4) . . . . ?
B25 B28 B29 B32 138.2(4) . . . . ?
B25 B28 B32 B27 101.3(4) . . . . ?
B25 B28 B32 B29 -37.3(4) . . . . ?
B25 B28 B32 B30 0.7(5) . . . . ?
B25 B28 B32 B31 63.6(5) . . . . ?
B25 B29 B30 C25 0.9(5) . . . . ?
B25 B29 B30 B26 -38.0(4) . . . . ?
B25 B29 B30 B31 62.6(5) . . . . ?
B25 B29 B30 B32 100.1(4) . . . . ?
B25 B29 B32 B27 -0.2(5) . . . . ?
B25 B29 B32 B28 37.1(4) . . . . ?
B25 B29 B32 B30 -100.5(4) . . . . ?
B25 B29 B32 B31 -63.8(5) . . . . ?
B26 C25 C26 C27 -108.2(5) . . . . ?
B26 C25 C26 B23 144.6(4) . . . . ?
B26 C25 C26 B24 106.2(4) . . . . ?
B26 C25 C26 B25 38.5(4) . . . . ?
B26 C25 B22 O4 29.3(5) . . . . ?
B26 C25 B22 O5 -62.7(4) . . . . ?
B26 C25 B22 N2 -16.9(5) . . . . ?
B26 C25 B22 C28 162.7(4) . . . . ?
B26 C25 B23 C26 -33.0(3) . . . . ?
B26 C25 B23 B24 2.3(5) . . . . ?
B26 C25 B23 B27 65.2(5) . . . . ?
B26 C25 B23 B31 103.9(4) . . . . ?
B26 C25 B30 B29 -39.0(4) . . . . ?
B26 C25 B30 B31 -141.6(4) . . . . ?
B26 C25 B30 B32 -102.0(4) . . . . ?
B26 C25 B31 B23 -104.6(4) . . . . ?
B26 C25 B31 B27 -66.2(5) . . . . ?
B26 C25 B31 B30 35.9(4) . . . . ?
B26 C25 B31 B32 -3.5(5) . . . . ?
B26 C26 B23 C25 33.6(4) . . . . ?
B26 C26 B23 B24 -105.6(4) . . . . ?
B26 C26 B23 B27 -66.5(5) . . . . ?
B26 C26 B23 B31 -3.7(5) . . . . ?
B26 C26 B24 B23 104.7(4) . . . . ?
B26 C26 B24 B25 -37.0(4) . . . . ?
B26 C26 B24 B27 65.7(5) . . . . ?
B26 C26 B24 B28 2.8(5) . . . . ?
B26 C26 B25 B24 141.4(4) . . . . ?
B26 C26 B25 B28 102.2(4) . . . . ?
B26 C26 B25 B29 39.4(4) . . . . ?
B26 B25 B28 B24 100.8(4) . . . . ?
B26 B25 B28 B27 63.5(5) . . . . ?
B26 B25 B28 B29 -37.8(4) . . . . ?
B26 B25 B28 B32 -0.4(5) . . . . ?
B26 B25 B29 B28 137.5(4) . . . . ?
B26 B25 B29 B30 38.0(4) . . . . ?
B26 B25 B29 B32 100.7(4) . . . . ?
B26 B29 B30 C25 38.9(3) . . . . ?
B26 B29 B30 B31 100.6(4) . . . . ?
B26 B29 B30 B32 138.1(4) . . . . ?
B26 B29 B32 B27 63.0(5) . . . . ?
B26 B29 B32 B28 100.2(4) . . . . ?
B26 B29 B32 B30 -37.4(4) . . . . ?
B26 B29 B32 B31 -0.6(5) . . . . ?
B26 B30 B31 C25 -34.3(3) . . . . ?
B26 B30 B31 B23 0.6(5) . . . . ?
B26 B30 B31 B27 64.0(5) . . . . ?
B26 B30 B31 B32 100.9(4) . . . . ?
B26 B30 B32 B27 -64.4(5) . . . . ?
B26 B30 B32 B28 -0.8(5) . . . . ?
B26 B30 B32 B29 37.4(4) . . . . ?
B26 B30 B32 B31 -101.3(4) . . . . ?
B27 B23 B24 C26 -135.5(4) . . . . ?
B27 B23 B24 B25 -101.5(4) . . . . ?
B27 B23 B24 B28 -37.6(4) . . . . ?
B27 B23 B31 C25 136.4(4) . . . . ?
B27 B23 B31 B30 100.9(4) . . . . ?
B27 B23 B31 B32 37.7(4) . . . . ?
B27 B24 B25 C26 -97.6(4) . . . . ?
B27 B24 B25 B26 -63.2(5) . . . . ?
B27 B24 B25 B28 37.4(4) . . . . ?
B27 B24 B25 B29 0.1(5) . . . . ?
B27 B24 B28 B25 -138.6(4) . . . . ?
B27 B24 B28 B29 -101.6(4) . . . . ?
B27 B24 B28 B32 -37.9(4) . . . . ?
B27 B28 B29 B25 -100.9(4) . . . . ?
B27 B28 B29 B26 -63.2(5) . . . . ?
B27 B28 B29 B30 -0.1(5) . . . . ?
B27 B28 B29 B32 37.3(4) . . . . ?
B27 B28 B32 B29 -138.6(4) . . . . ?
B27 B28 B32 B30 -100.6(4) . . . . ?
B27 B28 B32 B31 -37.7(4) . . . . ?
B27 B31 B32 B28 37.8(4) . . . . ?
B27 B31 B32 B29 101.8(4) . . . . ?
B27 B31 B32 B30 138.8(4) . . . . ?
B28 B24 B25 C26 -134.9(4) . . . . ?
B28 B24 B25 B26 -100.5(4) . . . . ?
B28 B24 B25 B29 -37.2(4) . . . . ?
B28 B24 B27 B23 138.1(4) . . . . ?
B28 B24 B27 B31 100.3(4) . . . . ?
B28 B24 B27 B32 37.2(4) . . . . ?
B28 B25 B26 C25 -62.0(5) . . . . ?
B28 B25 B26 C26 -97.0(4) . . . . ?
B28 B25 B26 B29 38.0(4) . . . . ?
B28 B25 B26 B30 -0.1(5) . . . . ?
B28 B25 B29 B26 -137.5(4) . . . . ?
B28 B25 B29 B30 -99.5(4) . . . . ?
B28 B25 B29 B32 -36.9(4) . . . . ?
B28 B27 B31 C25 62.6(5) . . . . ?
B28 B27 B31 B23 100.4(4) . . . . ?
B28 B27 B31 B30 -0.5(5) . . . . ?
B28 B27 B31 B32 -37.3(4) . . . . ?
B28 B27 B32 B29 37.4(4) . . . . ?
B28 B27 B32 B30 101.2(4) . . . . ?
B28 B27 B32 B31 137.8(4) . . . . ?
B28 B29 B30 C25 -62.0(5) . . . . ?
B28 B29 B30 B26 -100.8(4) . . . . ?
B28 B29 B30 B31 -0.3(5) . . . . ?
B28 B29 B30 B32 37.3(4) . . . . ?
B28 B29 B32 B27 -37.3(4) . . . . ?
B28 B29 B32 B30 -137.6(4) . . . . ?
B28 B29 B32 B31 -100.9(4) . . . . ?
B29 B25 B26 C25 -100.0(4) . . . . ?
B29 B25 B26 C26 -135.1(4) . . . . ?
B29 B25 B26 B30 -38.1(4) . . . . ?
B29 B25 B28 B24 138.6(4) . . . . ?
B29 B25 B28 B27 101.3(4) . . . . ?
B29 B25 B28 B32 37.4(4) . . . . ?
B29 B26 B30 C25 -135.7(4) . . . . ?
B29 B26 B30 B31 -101.8(4) . . . . ?
B29 B26 B30 B32 -37.6(4) . . . . ?
B29 B28 B32 B27 138.6(4) . . . . ?
B29 B28 B32 B30 38.0(4) . . . . ?
B29 B28 B32 B31 100.9(4) . . . . ?
B29 B30 B31 C25 -97.9(4) . . . . ?
B29 B30 B31 B23 -62.9(5) . . . . ?
B29 B30 B31 B27 0.5(5) . . . . ?
B29 B30 B31 B32 37.4(4) . . . . ?
B29 B30 B32 B27 -101.8(4) . . . . ?
B29 B30 B32 B28 -38.2(4) . . . . ?
B29 B30 B32 B31 -138.7(4) . . . . ?
B30 C25 C26 C27 -147.3(4) . . . . ?
B30 C25 C26 B23 105.5(4) . . . . ?
B30 C25 C26 B24 67.1(4) . . . . ?
B30 C25 C26 B25 -0.6(5) . . . . ?
B30 C25 C26 B26 -39.1(3) . . . . ?
B30 C25 B22 O4 97.4(4) . . . . ?
B30 C25 B22 O5 5.4(5) . . . . ?
B30 C25 B22 N2 51.3(5) . . . . ?
B30 C25 B22 C28 -129.2(4) . . . . ?
B30 C25 B23 C26 -99.8(4) . . . . ?
B30 C25 B23 B24 -64.5(5) . . . . ?
B30 C25 B23 B27 -1.5(5) . . . . ?
B30 C25 B23 B31 37.1(4) . . . . ?
B30 C25 B26 C26 137.1(4) . . . . ?
B30 C25 B26 B25 101.8(4) . . . . ?
B30 C25 B26 B29 39.0(4) . . . . ?
B30 C25 B31 B23 -140.5(4) . . . . ?
B30 C25 B31 B27 -102.1(4) . . . . ?
B30 C25 B31 B32 -39.4(4) . . . . ?
B30 B26 B29 B25 137.3(4) . . . . ?
B30 B26 B29 B28 99.6(4) . . . . ?
B30 B26 B29 B32 37.1(4) . . . . ?
B30 B29 B32 B27 100.3(4) . . . . ?
B30 B29 B32 B28 137.6(4) . . . . ?
B30 B29 B32 B31 36.7(4) . . . . ?
B30 B31 B32 B27 -138.8(4) . . . . ?
B30 B31 B32 B28 -101.0(4) . . . . ?
B30 B31 B32 B29 -37.0(4) . . . . ?
B31 C25 C26 C27 147.2(4) . . . . ?
B31 C25 C26 B23 40.0(4) . . . . ?
B31 C25 C26 B24 1.7(5) . . . . ?
B31 C25 C26 B25 -66.1(5) . . . . ?
B31 C25 C26 B26 -104.6(4) . . . . ?
B31 C25 B22 O4 170.1(4) . . . . ?
B31 C25 B22 O5 78.1(5) . . . . ?
B31 C25 B22 N2 124.0(4) . . . . ?
B31 C25 B22 C28 -56.5(6) . . . . ?
B31 C25 B23 C26 -136.9(4) . . . . ?
B31 C25 B23 B24 -101.6(4) . . . . ?
B31 C25 B23 B27 -38.7(4) . . . . ?
B31 C25 B26 C26 101.1(4) . . . . ?
B31 C25 B26 B25 65.9(5) . . . . ?
B31 C25 B26 B29 3.1(5) . . . . ?
B31 C25 B26 B30 -35.9(4) . . . . ?
B31 C25 B30 B26 141.6(4) . . . . ?
B31 C25 B30 B29 102.7(4) . . . . ?
B31 C25 B30 B32 39.6(4) . . . . ?
B31 B23 B24 C26 -97.3(4) . . . . ?
B31 B23 B24 B25 -63.3(5) . . . . ?
B31 B23 B24 B27 38.2(4) . . . . ?
B31 B23 B24 B28 0.6(5) . . . . ?
B31 B23 B27 B24 -137.4(4) . . . . ?
B31 B23 B27 B28 -100.3(4) . . . . ?
B31 B23 B27 B32 -37.6(4) . . . . ?
B31 B27 B28 B24 -100.3(4) . . . . ?
B31 B27 B28 B25 -63.2(5) . . . . ?
B31 B27 B28 B29 0.4(5) . . . . ?
B31 B27 B28 B32 37.6(4) . . . . ?
B31 B27 B32 B28 -137.8(4) . . . . ?
B31 B27 B32 B29 -100.4(4) . . . . ?
B31 B27 B32 B30 -36.6(4) . . . . ?
B31 B30 B32 B27 36.8(4) . . . . ?
B31 B30 B32 B28 100.5(4) . . . . ?
B31 B30 B32 B29 138.7(4) . . . . ?
B32 B27 B28 B24 -137.9(4) . . . . ?
B32 B27 B28 B25 -100.7(4) . . . . ?
B32 B27 B28 B29 -37.2(4) . . . . ?
B32 B27 B31 C25 99.9(4) . . . . ?
B32 B27 B31 B23 137.8(4) . . . . ?
B32 B27 B31 B30 36.8(4) . . . . ?
B32 B28 B29 B25 -138.2(4) . . . . ?
B32 B28 B29 B26 -100.4(4) . . . . ?
B32 B28 B29 B30 -37.4(4) . . . . ?
B32 B29 B30 C25 -99.2(4) . . . . ?
B32 B29 B30 B26 -138.1(4) . . . . ?
B32 B29 B30 B31 -37.5(4) . . . . ?
B32 B30 B31 C25 -135.2(4) . . . . ?
B32 B30 B31 B23 -100.3(4) . . . . ?
B32 B30 B31 B27 -36.9(4) . . . . ?
B33 C28 C29 C30 106.4(5) . . . . ?
B33 C28 C29 B36 -144.9(4) . . . . ?
B33 C28 C29 B40 -38.7(4) . . . . ?
B33 C28 C29 B41 -106.0(4) . . . . ?
B33 C28 B22 O4 161.1(4) . . . . ?
B33 C28 B22 O5 -107.1(4) . . . . ?
B33 C28 B22 N2 -153.5(4) . . . . ?
B33 C28 B22 C25 27.0(6) . . . . ?
B33 C28 B34 B35 140.8(4) . . . . ?
B33 C28 B34 B38 101.5(4) . . . . ?
B33 C28 B34 B39 38.4(3) . . . . ?
B33 C28 B35 B34 -37.6(4) . . . . ?
B33 C28 B35 B36 103.6(4) . . . . ?
B33 C28 B35 B37 64.3(5) . . . . ?
B33 C28 B35 B38 1.4(5) . . . . ?
B33 C28 B36 C29 32.6(4) . . . . ?
B33 C28 B36 B35 -105.2(4) . . . . ?
B33 C28 B36 B37 -65.9(4) . . . . ?
B33 C28 B36 B41 -3.4(5) . . . . ?
B33 C29 B36 C28 -32.8(4) . . . . ?
B33 C29 B36 B35 3.8(5) . . . . ?
B33 C29 B36 B37 66.2(4) . . . . ?
B33 C29 B36 B41 105.4(4) . . . . ?
B33 C29 B40 B39 -39.1(4) . . . . ?
B33 C29 B40 B41 -141.1(4) . . . . ?
B33 C29 B40 B42 -102.4(4) . . . . ?
B33 C29 B41 B36 -104.2(4) . . . . ?
B33 C29 B41 B37 -64.8(5) . . . . ?
B33 C29 B41 B40 37.3(4) . . . . ?
B33 C29 B41 B42 -1.4(5) . . . . ?
B33 B34 B35 C28 34.6(3) . . . . ?
B33 B34 B35 B36 0.0(5) . . . . ?
B33 B34 B35 B37 -63.2(5) . . . . ?
B33 B34 B35 B38 -100.8(4) . . . . ?
B33 B34 B38 B35 100.7(4) . . . . ?
B33 B34 B38 B37 63.4(5) . . . . ?
B33 B34 B38 B39 -37.6(4) . . . . ?
B33 B34 B38 B42 -0.4(5) . . . . ?
B33 B34 B39 B38 137.7(4) . . . . ?
B33 B34 B39 B40 37.5(4) . . . . ?
B33 B34 B39 B42 100.6(4) . . . . ?
B33 B39 B40 C29 38.6(4) . . . . ?
B33 B39 B40 B41 100.4(4) . . . . ?
B33 B39 B40 B42 138.0(4) . . . . ?
B33 B39 B42 B37 62.8(5) . . . . ?
B33 B39 B42 B38 100.1(4) . . . . ?
B33 B39 B42 B40 -37.4(4) . . . . ?
B33 B39 B42 B41 0.0(5) . . . . ?
B33 B40 B41 C29 -34.5(4) . . . . ?
B33 B40 B41 B36 0.0(5) . . . . ?
B33 B40 B41 B37 63.5(5) . . . . ?
B33 B40 B41 B42 101.6(4) . . . . ?
B33 B40 B42 B37 -62.9(5) . . . . ?
B33 B40 B42 B38 0.0(5) . . . . ?
B33 B40 B42 B39 37.8(4) . . . . ?
B33 B40 B42 B41 -100.3(4) . . . . ?
B34 C28 C29 C30 146.0(4) . . . . ?
B34 C28 C29 B33 39.6(3) . . . . ?
B34 C28 C29 B36 -105.3(4) . . . . ?
B34 C28 C29 B40 0.9(5) . . . . ?
B34 C28 C29 B41 -66.4(4) . . . . ?
B34 C28 B22 O4 83.9(5) . . . . ?
B34 C28 B22 O5 175.6(4) . . . . ?
B34 C28 B22 N2 129.3(4) . . . . ?
B34 C28 B22 C25 -50.2(6) . . . . ?
B34 C28 B33 C29 -137.5(4) . . . . ?
B34 C28 B33 B39 -38.7(4) . . . . ?
B34 C28 B33 B40 -101.4(4) . . . . ?
B34 C28 B35 B36 141.2(4) . . . . ?
B34 C28 B35 B37 101.8(4) . . . . ?
B34 C28 B35 B38 39.0(3) . . . . ?
B34 C28 B36 C29 101.0(4) . . . . ?
B34 C28 B36 B35 -36.9(4) . . . . ?
B34 C28 B36 B37 2.5(5) . . . . ?
B34 C28 B36 B41 64.9(5) . . . . ?
B34 B33 B39 B38 -37.3(4) . . . . ?
B34 B33 B39 B40 -137.9(4) . . . . ?
B34 B33 B39 B42 -100.5(4) . . . . ?
B34 B33 B40 C29 -98.0(4) . . . . ?
B34 B33 B40 B39 37.7(4) . . . . ?
B34 B33 B40 B41 -63.7(5) . . . . ?
B34 B33 B40 B42 -0.2(5) . . . . ?
B34 B35 B36 C28 34.1(3) . . . . ?
B34 B35 B36 C29 -2.2(5) . . . . ?
B34 B35 B36 B37 -101.0(4) . . . . ?
B34 B35 B36 B41 -63.4(5) . . . . ?
B34 B35 B37 B36 100.5(4) . . . . ?
B34 B35 B37 B38 -37.4(4) . . . . ?
B34 B35 B37 B41 62.8(5) . . . . ?
B34 B35 B37 B42 -0.3(5) . . . . ?
B34 B35 B38 B37 138.1(4) . . . . ?
B34 B35 B38 B39 37.4(4) . . . . ?
B34 B35 B38 B42 101.0(4) . . . . ?
B34 B38 B39 B33 37.6(4) . . . . ?
B34 B38 B39 B40 100.6(4) . . . . ?
B34 B38 B39 B42 138.4(4) . . . . ?
B34 B38 B42 B37 100.7(4) . . . . ?
B34 B38 B42 B39 -37.4(4) . . . . ?
B34 B38 B42 B40 0.2(5) . . . . ?
B34 B38 B42 B41 63.4(5) . . . . ?
B34 B39 B40 C29 1.0(5) . . . . ?
B34 B39 B40 B33 -37.6(4) . . . . ?
B34 B39 B40 B41 62.8(5) . . . . ?
B34 B39 B40 B42 100.4(4) . . . . ?
B34 B39 B42 B37 -0.5(5) . . . . ?
B34 B39 B42 B38 36.9(4) . . . . ?
B34 B39 B42 B40 -100.7(4) . . . . ?
B34 B39 B42 B41 -63.3(5) . . . . ?
B35 C28 C29 C30 -147.5(4) . . . . ?
B35 C28 C29 B33 106.2(4) . . . . ?
B35 C28 C29 B36 -38.8(3) . . . . ?
B35 C28 C29 B40 67.5(5) . . . . ?
B35 C28 C29 B41 0.2(5) . . . . ?
B35 C28 B22 O4 9.9(5) . . . . ?
B35 C28 B22 O5 101.7(4) . . . . ?
B35 C28 B22 N2 55.4(5) . . . . ?
B35 C28 B22 C25 -124.2(4) . . . . ?
B35 C28 B33 C29 -100.1(4) . . . . ?
B35 C28 B33 B34 37.4(4) . . . . ?
B35 C28 B33 B39 -1.3(5) . . . . ?
B35 C28 B33 B40 -63.9(5) . . . . ?
B35 C28 B34 B33 -140.8(4) . . . . ?
B35 C28 B34 B38 -39.3(3) . . . . ?
B35 C28 B34 B39 -102.4(4) . . . . ?
B35 C28 B36 C29 137.9(4) . . . . ?
B35 C28 B36 B37 39.3(3) . . . . ?
B35 C28 B36 B41 101.8(4) . . . . ?
B35 B34 B38 B37 -37.3(4) . . . . ?
B35 B34 B38 B39 -138.3(4) . . . . ?
B35 B34 B38 B42 -101.1(4) . . . . ?
B35 B34 B39 B33 -100.4(4) . . . . ?
B35 B34 B39 B38 37.4(4) . . . . ?
B35 B34 B39 B40 -62.9(5) . . . . ?
B35 B34 B39 B42 0.3(5) . . . . ?
B35 B36 B37 B38 37.6(4) . . . . ?
B35 B36 B37 B41 137.9(4) . . . . ?
B35 B36 B37 B42 101.0(4) . . . . ?
B35 B36 B41 C29 97.7(4) . . . . ?
B35 B36 B41 B37 -37.5(4) . . . . ?
B35 B36 B41 B40 63.7(5) . . . . ?
B35 B36 B41 B42 0.0(5) . . . . ?
B35 B37 B38 B34 37.5(4) . . . . ?
B35 B37 B38 B39 101.1(4) . . . . ?
B35 B37 B38 B42 138.6(4) . . . . ?
B35 B37 B41 C29 -1.4(5) . . . . ?
B35 B37 B41 B36 37.8(4) . . . . ?
B35 B37 B41 B40 -63.0(5) . . . . ?
B35 B37 B41 B42 -100.8(4) . . . . ?
B35 B37 B42 B38 -37.0(4) . . . . ?
B35 B37 B42 B39 0.5(5) . . . . ?
B35 B37 B42 B40 63.3(5) . . . . ?
B35 B37 B42 B41 100.9(4) . . . . ?
B35 B38 B39 B33 0.2(5) . . . . ?
B35 B38 B39 B34 -37.4(4) . . . . ?
B35 B38 B39 B40 63.2(5) . . . . ?
B35 B38 B39 B42 101.0(4) . . . . ?
B35 B38 B42 B37 37.0(4) . . . . ?
B35 B38 B42 B39 -101.1(4) . . . . ?
B35 B38 B42 B40 -63.5(5) . . . . ?
B35 B38 B42 B41 -0.3(5) . . . . ?
B36 C28 C29 C30 -108.7(5) . . . . ?
B36 C28 C29 B33 144.9(4) . . . . ?
B36 C28 C29 B40 106.2(4) . . . . ?
B36 C28 C29 B41 38.9(4) . . . . ?
B36 C28 B22 O4 -59.0(5) . . . . ?
B36 C28 B22 O5 32.7(5) . . . . ?
B36 C28 B22 N2 -13.6(5) . . . . ?
B36 C28 B22 C25 166.8(4) . . . . ?
B36 C28 B33 C29 -32.7(4) . . . . ?
B36 C28 B33 B34 104.8(4) . . . . ?
B36 C28 B33 B39 66.1(5) . . . . ?
B36 C28 B33 B40 3.5(5) . . . . ?
B36 C28 B34 B33 -104.2(4) . . . . ?
B36 C28 B34 B35 36.7(3) . . . . ?
B36 C28 B34 B38 -2.6(5) . . . . ?
B36 C28 B34 B39 -65.7(4) . . . . ?
B36 C28 B35 B34 -141.2(4) . . . . ?
B36 C28 B35 B37 -39.4(3) . . . . ?
B36 C28 B35 B38 -102.2(4) . . . . ?
B36 C29 B33 C28 33.0(3) . . . . ?
B36 C29 B33 B34 -3.8(5) . . . . ?
B36 C29 B33 B39 -66.7(5) . . . . ?
B36 C29 B33 B40 -105.5(4) . . . . ?
B36 C29 B40 B33 104.3(4) . . . . ?
B36 C29 B40 B39 65.2(5) . . . . ?
B36 C29 B40 B41 -36.8(4) . . . . ?
B36 C29 B40 B42 1.9(5) . . . . ?
B36 C29 B41 B37 39.3(4) . . . . ?
B36 C29 B41 B40 141.5(4) . . . . ?
B36 C29 B41 B42 102.8(4) . . . . ?
B36 B35 B37 B38 -137.9(4) . . . . ?
B36 B35 B37 B41 -37.7(4) . . . . ?
B36 B35 B37 B42 -100.9(4) . . . . ?
B36 B35 B38 B34 -100.6(4) . . . . ?
B36 B35 B38 B37 37.5(4) . . . . ?
B36 B35 B38 B39 -63.2(5) . . . . ?
B36 B35 B38 B42 0.3(5) . . . . ?
B36 B37 B38 B34 -0.3(5) . . . . ?
B36 B37 B38 B35 -37.7(3) . . . . ?
B36 B37 B38 B39 63.4(5) . . . . ?
B36 B37 B38 B42 100.9(4) . . . . ?
B36 B37 B41 C29 -39.2(4) . . . . ?
B36 B37 B41 B40 -100.8(4) . . . . ?
B36 B37 B41 B42 -138.6(4) . . . . ?
B36 B37 B42 B38 -100.7(4) . . . . ?
B36 B37 B42 B39 -63.3(5) . . . . ?
B36 B37 B42 B40 -0.4(5) . . . . ?
B36 B37 B42 B41 37.1(4) . . . . ?
B36 B41 B42 B37 -37.2(4) . . . . ?
B36 B41 B42 B38 0.2(5) . . . . ?
B36 B41 B42 B39 63.5(5) . . . . ?
B36 B41 B42 B40 100.7(4) . . . . ?
B37 B35 B36 C28 135.1(4) . . . . ?
B37 B35 B36 C29 98.7(4) . . . . ?
B37 B35 B36 B41 37.5(4) . . . . ?
B37 B35 B38 B34 -138.1(4) . . . . ?
B37 B35 B38 B39 -100.7(4) . . . . ?
B37 B35 B38 B42 -37.2(4) . . . . ?
B37 B36 B41 C29 135.2(4) . . . . ?
B37 B36 B41 B40 101.2(4) . . . . ?
B37 B36 B41 B42 37.6(4) . . . . ?
B37 B38 B39 B33 -63.1(5) . . . . ?
B37 B38 B39 B34 -100.7(4) . . . . ?
B37 B38 B39 B40 -0.1(5) . . . . ?
B37 B38 B39 B42 37.7(4) . . . . ?
B37 B38 B42 B39 -138.0(4) . . . . ?
B37 B38 B42 B40 -100.5(4) . . . . ?
B37 B38 B42 B41 -37.3(4) . . . . ?
B37 B41 B42 B38 37.4(4) . . . . ?
B37 B41 B42 B39 100.6(4) . . . . ?
B37 B41 B42 B40 137.9(4) . . . . ?
B38 B34 B35 C28 135.4(4) . . . . ?
B38 B34 B35 B36 100.8(4) . . . . ?
B38 B34 B35 B37 37.6(4) . . . . ?
B38 B34 B39 B33 -137.7(4) . . . . ?
B38 B34 B39 B40 -100.2(4) . . . . ?
B38 B34 B39 B42 -37.1(4) . . . . ?
B38 B35 B36 C28 97.3(4) . . . . ?
B38 B35 B36 C29 61.0(4) . . . . ?
B38 B35 B36 B37 -37.8(4) . . . . ?
B38 B35 B36 B41 -0.2(5) . . . . ?
B38 B35 B37 B36 137.9(4) . . . . ?
B38 B35 B37 B41 100.2(4) . . . . ?
B38 B35 B37 B42 37.0(4) . . . . ?
B38 B37 B41 C29 61.8(5) . . . . ?
B38 B37 B41 B36 101.0(4) . . . . ?
B38 B37 B41 B40 0.2(5) . . . . ?
B38 B37 B41 B42 -37.5(4) . . . . ?
B38 B37 B42 B39 37.5(4) . . . . ?
B38 B37 B42 B40 100.3(4) . . . . ?
B38 B37 B42 B41 137.9(4) . . . . ?
B38 B39 B40 C29 -61.7(5) . . . . ?
B38 B39 B40 B33 -100.2(4) . . . . ?
B38 B39 B40 B41 0.2(5) . . . . ?
B38 B39 B40 B42 37.8(4) . . . . ?
B38 B39 B42 B37 -37.3(4) . . . . ?
B38 B39 B42 B40 -137.6(4) . . . . ?
B38 B39 B42 B41 -100.1(4) . . . . ?
B39 B33 B34 C28 136.2(4) . . . . ?
B39 B33 B34 B35 101.3(4) . . . . ?
B39 B33 B34 B38 37.9(4) . . . . ?
B39 B33 B40 C29 -135.8(4) . . . . ?
B39 B33 B40 B41 -101.4(4) . . . . ?
B39 B33 B40 B42 -38.0(4) . . . . ?
B39 B34 B35 C28 97.8(4) . . . . ?
B39 B34 B35 B36 63.3(4) . . . . ?
B39 B34 B35 B37 0.1(5) . . . . ?
B39 B34 B35 B38 -37.5(4) . . . . ?
B39 B34 B38 B35 138.3(4) . . . . ?
B39 B34 B38 B37 101.1(4) . . . . ?
B39 B34 B38 B42 37.3(4) . . . . ?
B39 B38 B42 B37 138.0(4) . . . . ?
B39 B38 B42 B40 37.6(4) . . . . ?
B39 B38 B42 B41 100.8(4) . . . . ?
B39 B40 B41 C29 -98.2(4) . . . . ?
B39 B40 B41 B36 -63.7(5) . . . . ?
B39 B40 B41 B37 -0.3(5) . . . . ?
B39 B40 B41 B42 37.8(4) . . . . ?
B39 B40 B42 B37 -100.7(4) . . . . ?
B39 B40 B42 B38 -37.8(4) . . . . ?
B39 B40 B42 B41 -138.1(4) . . . . ?
B40 C29 B33 C28 138.5(4) . . . . ?
B40 C29 B33 B34 101.6(4) . . . . ?
B40 C29 B33 B39 38.8(4) . . . . ?
B40 C29 B36 C28 -101.1(4) . . . . ?
B40 C29 B36 B35 -64.5(5) . . . . ?
B40 C29 B36 B37 -2.1(5) . . . . ?
B40 C29 B36 B41 37.1(4) . . . . ?
B40 C29 B41 B36 -141.5(4) . . . . ?
B40 C29 B41 B37 -102.1(4) . . . . ?
B40 C29 B41 B42 -38.7(4) . . . . ?
B40 B33 B34 C28 98.6(4) . . . . ?
B40 B33 B34 B35 63.8(4) . . . . ?
B40 B33 B34 B38 0.4(5) . . . . ?
B40 B33 B34 B39 -37.6(4) . . . . ?
B40 B33 B39 B34 137.9(4) . . . . ?
B40 B33 B39 B38 100.6(4) . . . . ?
B40 B33 B39 B42 37.4(4) . . . . ?
B40 B39 B42 B37 100.2(4) . . . . ?
B40 B39 B42 B38 137.6(4) . . . . ?
B40 B39 B42 B41 37.4(4) . . . . ?
B40 B41 B42 B37 -137.9(4) . . . . ?
B40 B41 B42 B38 -100.5(4) . . . . ?
B40 B41 B42 B39 -37.2(4) . . . . ?
B41 C29 B33 C28 101.1(4) . . . . ?
B41 C29 B33 B34 64.2(5) . . . . ?
B41 C29 B33 B39 1.4(5) . . . . ?
B41 C29 B33 B40 -37.4(4) . . . . ?
B41 C29 B36 C28 -138.2(4) . . . . ?
B41 C29 B36 B35 -101.6(4) . . . . ?
B41 C29 B36 B37 -39.2(4) . . . . ?
B41 C29 B40 B33 141.1(4) . . . . ?
B41 C29 B40 B39 102.0(4) . . . . ?
B41 C29 B40 B42 38.7(4) . . . . ?
B41 B36 B37 B35 -137.9(4) . . . . ?
B41 B36 B37 B38 -100.4(4) . . . . ?
B41 B36 B37 B42 -36.9(4) . . . . ?
B41 B37 B38 B34 -63.7(5) . . . . ?
B41 B37 B38 B35 -101.2(4) . . . . ?
B41 B37 B38 B39 -0.1(5) . . . . ?
B41 B37 B38 B42 37.4(4) . . . . ?
B41 B37 B42 B38 -137.9(4) . . . . ?
B41 B37 B42 B39 -100.4(4) . . . . ?
B41 B37 B42 B40 -37.6(4) . . . . ?
B41 B40 B42 B37 37.3(4) . . . . ?
B41 B40 B42 B38 100.3(4) . . . . ?
B41 B40 B42 B39 138.1(4) . . . . ?
B42 B37 B38 B34 -101.2(4) . . . . ?
B42 B37 B38 B35 -138.6(4) . . . . ?
B42 B37 B38 B39 -37.5(4) . . . . ?
B42 B37 B41 C29 99.4(4) . . . . ?
B42 B37 B41 B36 138.6(4) . . . . ?
B42 B37 B41 B40 37.8(4) . . . . ?
B42 B38 B39 B33 -100.8(4) . . . . ?
B42 B38 B39 B34 -138.4(4) . . . . ?
B42 B38 B39 B40 -37.7(4) . . . . ?
B42 B39 B40 C29 -99.4(4) . . . . ?
B42 B39 B40 B33 -138.0(4) . . . . ?
B42 B39 B40 B41 -37.6(4) . . . . ?
B42 B40 B41 C29 -136.0(4) . . . . ?
B42 B40 B41 B36 -101.6(4) . . . . ?
B42 B40 B41 B37 -38.1(4) . . . . ?
